data_4330662
loop_
_publ_author_name
'Veronika Hoeke'
'Maik Heidemeier'
'Erich Krickemeyer'
'Anja Stammler'
'Hartmut B\"ogge'
'J\"urgen Schnack'
'Andrei Postnikov'
'Thorsten Glaser'

_publ_contact_author_address
;     Fakult\"at f. Chemie
      Universit\"at Bielefeld
      33501 Bielefeld
      Germany
;
_publ_contact_author_email thorsten.glaser@uni-bielefeld.de
_publ_contact_author_fax '49 521 106 6003'
_publ_contact_author_name 'Prof. Dr. T. Glaser'
_publ_contact_author_phone '49 521 106 6105'
_publ_section_title
;
 Environmental Influence on the Single-Molecule Magnet Behavior of
 [MnIII6CrIII]3+: Molecular Symmetry versus Solid-State Effects
;
_journal_name_full 'Inorganic Chemistry'
_journal_page_first 10929
_journal_page_last 10954
_journal_paper_doi 10.1021/ic301406j
_journal_volume 51
_journal_year 2012
_chemical_formula_sum 'C247.5 H317.36 B3 Cr Mn6 N18 O23.68'
_chemical_formula_weight 4337.50
_chemical_name_systematic
; 
 ? 
;
_space_group_IT_number 2
_symmetry_cell_setting triclinic
_symmetry_space_group_name_Hall '-P 1'
_symmetry_space_group_name_H-M 'P -1'
_atom_sites_solution_hydrogens geom
_atom_sites_solution_primary direct
_atom_sites_solution_secondary difmap
_audit_creation_method SHELXL-97
_cell_angle_alpha 74.7470(10)
_cell_angle_beta 84.8980(10)
_cell_angle_gamma 67.4970(10)
_cell_formula_units_Z 2
_cell_length_a 19.9685(13)
_cell_length_b 20.4991(13)
_cell_length_c 34.441(2)
_cell_measurement_reflns_used 7607
_cell_measurement_temperature 183(2)
_cell_measurement_theta_max 26.82
_cell_measurement_theta_min 2.38
_cell_volume 12564.6(14)
_computing_cell_refinement 'SAINT (Bruker AXS, 2001)'
_computing_data_collection 'SMART (Bruker AXS, 2001)'
_computing_data_reduction 'SAINT (Bruker AXS, 2001)'
_computing_molecular_graphics 'DIAMOND 2.1 (Crystal Impact, 2001)'
_computing_publication_material 'SHELXL-97 (Sheldrick, 1997)'
_computing_structure_refinement 'SHELXL-97 (Sheldrick, 1997)'
_computing_structure_solution 'SHELXS-97 (Sheldrick, 1997)'
_diffrn_ambient_temperature 183(2)
_diffrn_measured_fraction_theta_full 0.975
_diffrn_measured_fraction_theta_max 0.975
_diffrn_measurement_device_type 'Bruker AXS SMART 1K'
_diffrn_measurement_method omega-scan
_diffrn_radiation_monochromator graphite
_diffrn_radiation_source 'fine-focus sealed tube'
_diffrn_radiation_type MoK\a
_diffrn_radiation_wavelength 0.71073
_diffrn_reflns_av_R_equivalents 0.0560
_diffrn_reflns_av_sigmaI/netI 0.0734
_diffrn_reflns_limit_h_max 24
_diffrn_reflns_limit_h_min -24
_diffrn_reflns_limit_k_max 25
_diffrn_reflns_limit_k_min -25
_diffrn_reflns_limit_l_max 42
_diffrn_reflns_limit_l_min -42
_diffrn_reflns_number 112703
_diffrn_reflns_theta_full 26.00
_diffrn_reflns_theta_max 26.00
_diffrn_reflns_theta_min 1.49
_diffrn_standards_decay_% 0
_diffrn_standards_interval_count 0
_diffrn_standards_interval_time 0
_diffrn_standards_number 0
_exptl_absorpt_coefficient_mu 0.396
_exptl_absorpt_correction_T_max 0.9615
_exptl_absorpt_correction_T_min 0.6698
_exptl_absorpt_correction_type multi-scan
_exptl_absorpt_process_details 'SADABS 2.10 (Bruker AXS, 2003)'
_exptl_crystal_colour brown
_exptl_crystal_density_diffrn 1.146
_exptl_crystal_description plates
_exptl_crystal_F_000 4614
_exptl_crystal_size_max 1.10
_exptl_crystal_size_mid 0.60
_exptl_crystal_size_min 0.10
_refine_diff_density_max 1.229
_refine_diff_density_min -1.085
_refine_diff_density_rms 0.094
_refine_ls_extinction_method none
_refine_ls_goodness_of_fit_ref 1.024
_refine_ls_hydrogen_treatment noref
_refine_ls_matrix_type full
_refine_ls_number_parameters 2920
_refine_ls_number_reflns 48140
_refine_ls_number_restraints 810
_refine_ls_restrained_S_all 1.038
_refine_ls_R_factor_all 0.1058
_refine_ls_R_factor_gt 0.0634
_refine_ls_shift/su_max 0.002
_refine_ls_shift/su_mean 0.000
_refine_ls_structure_factor_coef Fsqd
_refine_ls_weighting_details 'calc w=1/[\s^2^(Fo^2^)+(0.1247P)^2^+3.3390P] where P=(Fo^2^+2Fc^2^)/3'
_refine_ls_weighting_scheme calc
_refine_ls_wR_factor_gt 0.1724
_refine_ls_wR_factor_ref 0.2086
_reflns_number_gt 30349
_reflns_number_total 48140
_reflns_threshold_expression >2sigma(I)
_cod_data_source_file ic301406j_si_002_1.cif
_cod_data_source_block gl1546
_cod_original_cell_volume 12564.8(14)
_cod_original_formula_sum 'C247.50 H317.36 B3 Cr Mn6 N18 O23.68'
_cod_database_code 4330662

loop_
_symmetry_equiv_pos_as_xyz
'x, y, z'
'-x, -y, -z'

loop_
_atom_site_label
_atom_site_type_symbol
_atom_site_fract_x
_atom_site_fract_y
_atom_site_fract_z
_atom_site_U_iso_or_equiv
_atom_site_adp_type
_atom_site_occupancy
_atom_site_symmetry_multiplicity
_atom_site_calc_flag
_atom_site_refinement_flags
_atom_site_disorder_assembly
_atom_site_disorder_group
Mn1 Mn 1.24232(3) -0.17821(3) -0.047849(16) 0.02709(13) Uani 1 1 d . . .
Mn3 Mn 0.91031(3) -0.06757(3) -0.120114(16) 0.03001(13) Uani 1 1 d . . .
Mn2 Mn 1.06788(3) 0.17374(3) -0.130230(15) 0.02577(12) Uani 1 1 d . . .
Cr1 Cr 1.0000 0.0000 0.0000 0.02369(17) Uani 1 2 d S . .
O11 O 1.18531(13) -0.16823(12) -0.09160(7) 0.0291(5) Uani 1 1 d . . .
O12 O 1.22263(13) -0.25764(13) -0.01679(7) 0.0326(6) Uani 1 1 d . . .
O21 O 1.13509(12) 0.08241(12) -0.13626(7) 0.0280(5) Uani 1 1 d . . .
O22 O 1.12738(13) 0.18740(13) -0.09682(7) 0.0322(6) Uani 1 1 d . . .
O31 O 0.96050(12) -0.01143(12) -0.15258(7) 0.0302(5) Uani 1 1 d . . .
O32 O 0.82346(13) 0.01175(13) -0.12406(8) 0.0366(6) Uani 1 1 d . . .
O87 O 1.13054(16) 0.22015(15) -0.18750(9) 0.0480(7) Uani 1 1 d . . .
N11 N 1.28018(15) -0.10882(15) -0.08341(9) 0.0284(6) Uani 1 1 d . . .
N12 N 1.33065(15) -0.20535(15) -0.01583(9) 0.0288(6) Uani 1 1 d . . .
N31 N 0.99529(16) -0.15614(15) -0.12168(9) 0.0303(7) Uani 1 1 d . . .
N32 N 0.86072(17) -0.13776(16) -0.10235(9) 0.0329(7) Uani 1 1 d . . .
N21 N 1.00383(15) 0.16893(14) -0.16866(8) 0.0275(6) Uani 1 1 d . . .
N22 N 1.00051(15) 0.27689(15) -0.14017(9) 0.0291(6) Uani 1 1 d . . .
C1 C 1.14611(18) -0.10380(17) -0.11314(10) 0.0255(7) Uani 1 1 d . . .
C2 C 1.16818(18) -0.04360(18) -0.12037(10) 0.0253(7) Uani 1 1 d . . .
C3 C 1.11710(18) 0.02745(17) -0.13646(10) 0.0248(7) Uani 1 1 d . . .
C4 C 1.04839(18) 0.03827(17) -0.15130(10) 0.0246(7) Uani 1 1 d . . .
C5 C 1.02759(18) -0.02331(18) -0.14434(10) 0.0253(7) Uani 1 1 d . . .
C6 C 1.07798(18) -0.09443(17) -0.12808(10) 0.0256(7) Uani 1 1 d . . .
C11 C 1.24270(18) -0.05453(18) -0.11221(10) 0.0271(7) Uani 1 1 d . . .
C12 C 1.27844(19) -0.00670(19) -0.13969(11) 0.0316(8) Uani 1 1 d . . .
H12A H 1.3259 -0.0374 -0.1478 0.047 Uiso 1 1 calc R . .
H12B H 1.2847 0.0262 -0.1254 0.047 Uiso 1 1 calc R . .
H12C H 1.2479 0.0220 -0.1637 0.047 Uiso 1 1 calc R . .
C13 C 1.35802(18) -0.12884(19) -0.07572(11) 0.0314(8) Uani 1 1 d . . .
H13A H 1.3718 -0.0860 -0.0868 0.038 Uiso 1 1 calc R . .
H13B H 1.3876 -0.1679 -0.0890 0.038 Uiso 1 1 calc R . .
C14 C 1.37173(19) -0.1553(2) -0.03039(11) 0.0336(8) Uani 1 1 d . . .
C15 C 1.4527(2) -0.1935(2) -0.02201(13) 0.0439(10) Uani 1 1 d . . .
H15A H 1.4620 -0.2052 0.0070 0.066 Uiso 1 1 calc R . .
H15B H 1.4776 -0.1615 -0.0365 0.066 Uiso 1 1 calc R . .
H15C H 1.4708 -0.2386 -0.0311 0.066 Uiso 1 1 calc R . .
C16 C 1.3383(2) -0.0917(2) -0.01069(12) 0.0387(9) Uani 1 1 d . . .
H16A H 1.3476 -0.1094 0.0184 0.058 Uiso 1 1 calc R . .
H16B H 1.2859 -0.0695 -0.0159 0.058 Uiso 1 1 calc R . .
H16C H 1.3600 -0.0552 -0.0219 0.058 Uiso 1 1 calc R . .
C17 C 1.35299(19) -0.26022(19) 0.01492(11) 0.0328(8) Uani 1 1 d . . .
H17A H 1.3975 -0.2687 0.0270 0.039 Uiso 1 1 calc R . .
C21 C 1.00191(18) 0.10952(18) -0.17456(10) 0.0259(7) Uani 1 1 d . . .
C22 C 0.9557(2) 0.1147(2) -0.20876(11) 0.0342(8) Uani 1 1 d . . .
H22A H 0.9637 0.1482 -0.2332 0.051 Uiso 1 1 calc R . .
H22B H 0.9044 0.1329 -0.2015 0.051 Uiso 1 1 calc R . .
H22C H 0.9691 0.0663 -0.2137 0.051 Uiso 1 1 calc R . .
C23 C 0.9630(2) 0.24259(18) -0.19402(11) 0.0335(8) Uani 1 1 d . . .
H23A H 0.9209 0.2422 -0.2071 0.040 Uiso 1 1 calc R . .
H23B H 0.9945 0.2577 -0.2153 0.040 Uiso 1 1 calc R . .
C24 C 0.9370(2) 0.29567(18) -0.16700(11) 0.0348(8) Uani 1 1 d . . .
C25 C 0.8760(2) 0.2828(2) -0.13965(13) 0.0443(10) Uani 1 1 d . . .
H25A H 0.8934 0.2324 -0.1232 0.067 Uiso 1 1 calc R . .
H25B H 0.8346 0.2914 -0.1562 0.067 Uiso 1 1 calc R . .
H25C H 0.8611 0.3163 -0.1220 0.067 Uiso 1 1 calc R . .
C26 C 0.9127(3) 0.3734(2) -0.19377(14) 0.0537(12) Uani 1 1 d . . .
H26A H 0.9548 0.3820 -0.2075 0.081 Uiso 1 1 calc R . .
H26B H 0.8904 0.4082 -0.1772 0.081 Uiso 1 1 calc R . .
H26C H 0.8773 0.3798 -0.2138 0.081 Uiso 1 1 calc R . .
C27 C 1.0094(2) 0.32577(19) -0.12604(11) 0.0319(8) Uani 1 1 d . . .
H27A H 0.9746 0.3740 -0.1341 0.038 Uiso 1 1 calc R . .
C31 C 1.06155(19) -0.15878(18) -0.12642(10) 0.0283(7) Uani 1 1 d . . .
C32 C 1.1214(2) -0.22718(19) -0.13354(12) 0.0355(8) Uani 1 1 d . . .
H32A H 1.1053 -0.2437 -0.1539 0.053 Uiso 1 1 calc R . .
H32B H 1.1327 -0.2655 -0.1083 0.053 Uiso 1 1 calc R . .
H32C H 1.1648 -0.2165 -0.1429 0.053 Uiso 1 1 calc R . .
C33 C 0.9748(2) -0.2178(2) -0.12242(12) 0.0377(9) Uani 1 1 d . . .
H33A H 1.0161 -0.2645 -0.1130 0.045 Uiso 1 1 calc R . .
H33B H 0.9618 -0.2141 -0.1502 0.045 Uiso 1 1 calc R . .
C34 C 0.9100(2) -0.2157(2) -0.09490(12) 0.0391(9) Uani 1 1 d . . .
C35 C 0.8760(3) -0.2650(2) -0.10492(16) 0.0560(12) Uani 1 1 d . . .
H35A H 0.8382 -0.2695 -0.0854 0.084 Uiso 1 1 calc R . .
H35B H 0.9135 -0.3134 -0.1037 0.084 Uiso 1 1 calc R . .
H35C H 0.8547 -0.2437 -0.1321 0.084 Uiso 1 1 calc R . .
C36 C 0.9341(2) -0.2409(2) -0.05051(13) 0.0480(11) Uani 1 1 d . . .
H36A H 0.9568 -0.2095 -0.0451 0.072 Uiso 1 1 calc R . .
H36B H 0.9690 -0.2914 -0.0448 0.072 Uiso 1 1 calc R . .
H36C H 0.8917 -0.2380 -0.0333 0.072 Uiso 1 1 calc R . .
C37 C 0.7915(2) -0.1188(2) -0.09771(11) 0.0364(9) Uani 1 1 d . . .
H37A H 0.7735 -0.1570 -0.0914 0.044 Uiso 1 1 calc R . .
C101 C 1.25257(19) -0.30537(18) 0.01687(10) 0.0294(8) Uani 1 1 d . . .
C102 C 1.31726(19) -0.31014(19) 0.03287(11) 0.0323(8) Uani 1 1 d . . .
C103 C 1.3496(2) -0.3642(2) 0.06792(12) 0.0394(9) Uani 1 1 d . . .
H10A H 1.3937 -0.3671 0.0779 0.047 Uiso 1 1 calc R . .
C104 C 1.3186(2) -0.41286(19) 0.08798(12) 0.0367(9) Uani 1 1 d . . .
C105 C 1.2527(2) -0.40529(19) 0.07188(11) 0.0352(8) Uani 1 1 d . . .
H10B H 1.2300 -0.4377 0.0859 0.042 Uiso 1 1 calc R . .
C106 C 1.2187(2) -0.35483(19) 0.03757(11) 0.0315(8) Uani 1 1 d . . .
C110 C 1.3504(2) -0.4699(2) 0.12733(12) 0.0412(9) Uani 1 1 d . . .
C111 C 1.4316(3) -0.4869(3) 0.13039(17) 0.0728(17) Uani 1 1 d . . .
H11A H 1.4527 -0.5287 0.1533 0.109 Uiso 1 1 calc R . .
H11B H 1.4389 -0.4444 0.1342 0.109 Uiso 1 1 calc R . .
H11C H 1.4552 -0.4987 0.1056 0.109 Uiso 1 1 calc R . .
C112 C 1.3433(3) -0.5415(2) 0.12839(17) 0.0733(17) Uani 1 1 d . . .
H11I H 1.3702 -0.5790 0.1517 0.110 Uiso 1 1 calc R . .
H11J H 1.3631 -0.5564 0.1037 0.110 Uiso 1 1 calc R . .
H11K H 1.2921 -0.5352 0.1305 0.110 Uiso 1 1 calc R . .
C113 C 1.3102(4) -0.4420(3) 0.16200(15) 0.086(2) Uani 1 1 d . . .
H11L H 1.3340 -0.4752 0.1873 0.129 Uiso 1 1 calc R . .
H11M H 1.2602 -0.4393 0.1615 0.129 Uiso 1 1 calc R . .
H11N H 1.3101 -0.3934 0.1600 0.129 Uiso 1 1 calc R . .
C120 C 1.1457(2) -0.3490(2) 0.02202(12) 0.0362(9) Uani 1 1 d . . .
C121 C 1.1217(2) -0.4090(2) 0.04786(13) 0.0473(10) Uani 1 1 d . . .
H12D H 1.1584 -0.4567 0.0469 0.071 Uiso 1 1 calc R . .
H12E H 1.0754 -0.4040 0.0375 0.071 Uiso 1 1 calc R . .
H12F H 1.1159 -0.4046 0.0757 0.071 Uiso 1 1 calc R . .
C122 C 1.0868(2) -0.2745(2) 0.02366(13) 0.0450(10) Uani 1 1 d . . .
H12Q H 1.0994 -0.2355 0.0054 0.067 Uiso 1 1 calc R . .
H12R H 1.0836 -0.2687 0.0512 0.067 Uiso 1 1 calc R . .
H12S H 1.0400 -0.2721 0.0155 0.067 Uiso 1 1 calc R . .
C123 C 1.1534(3) -0.3583(3) -0.02158(12) 0.0505(11) Uani 1 1 d . . .
H12T H 1.1905 -0.4061 -0.0221 0.076 Uiso 1 1 calc R . .
H12U H 1.1674 -0.3199 -0.0393 0.076 Uiso 1 1 calc R . .
H12V H 1.1069 -0.3550 -0.0309 0.076 Uiso 1 1 calc R . .
C201 C 1.12201(19) 0.24561(19) -0.08515(11) 0.0297(8) Uani 1 1 d . . .
C202 C 1.0665(2) 0.31442(19) -0.09933(11) 0.0321(8) Uani 1 1 d . . .
C203 C 1.0655(2) 0.3759(2) -0.08766(12) 0.0384(9) Uani 1 1 d . . .
H20J H 1.0284 0.4220 -0.0979 0.046 Uiso 1 1 calc R . .
C204 C 1.1165(2) 0.3703(2) -0.06203(12) 0.0383(9) Uani 1 1 d . . .
C205 C 1.1699(2) 0.3007(2) -0.04707(12) 0.0401(9) Uani 1 1 d . . .
H20K H 1.2050 0.2965 -0.0287 0.048 Uiso 1 1 calc R . .
C206 C 1.1749(2) 0.2383(2) -0.05725(11) 0.0331(8) Uani 1 1 d . . .
C210 C 1.1182(3) 0.4357(2) -0.04840(15) 0.0521(11) Uani 1 1 d . . .
C211 C 1.1068(4) 0.4245(3) -0.00343(16) 0.0818(18) Uani 1 1 d . . .
H21A H 1.1437 0.3784 0.0106 0.123 Uiso 1 1 calc R . .
H21B H 1.0585 0.4231 0.0030 0.123 Uiso 1 1 calc R . .
H21C H 1.1109 0.4648 0.0052 0.123 Uiso 1 1 calc R . .
C212 C 1.1924(3) 0.4426(3) -0.0596(2) 0.0858(19) Uani 1 1 d . . .
H21G H 1.2312 0.3988 -0.0449 0.129 Uiso 1 1 calc R . .
H21H H 1.1933 0.4854 -0.0523 0.129 Uiso 1 1 calc R . .
H21I H 1.1998 0.4481 -0.0886 0.129 Uiso 1 1 calc R . .
C213 C 1.0579(3) 0.5076(3) -0.06994(19) 0.0771(17) Uani 1 1 d . . .
H21J H 1.0105 0.5038 -0.0637 0.116 Uiso 1 1 calc R . .
H21K H 1.0652 0.5163 -0.0991 0.116 Uiso 1 1 calc R . .
H21L H 1.0599 0.5482 -0.0607 0.116 Uiso 1 1 calc R . .
C220 C 1.2338(2) 0.1631(2) -0.04006(12) 0.0383(9) Uani 1 1 d . . .
C221 C 1.1988(2) 0.1090(2) -0.01670(13) 0.0462(10) Uani 1 1 d . . .
H22D H 1.1690 0.1281 0.0050 0.069 Uiso 1 1 calc R . .
H22E H 1.2369 0.0618 -0.0052 0.069 Uiso 1 1 calc R . .
H22F H 1.1683 0.1027 -0.0351 0.069 Uiso 1 1 calc R . .
C222 C 1.2811(2) 0.1340(2) -0.07389(14) 0.0500(11) Uani 1 1 d . . .
H22M H 1.3044 0.1679 -0.0877 0.075 Uiso 1 1 calc R . .
H22N H 1.2508 0.1294 -0.0931 0.075 Uiso 1 1 calc R . .
H22O H 1.3183 0.0862 -0.0625 0.075 Uiso 1 1 calc R . .
C223 C 1.2840(3) 0.1672(3) -0.01050(14) 0.0536(12) Uani 1 1 d . . .
H22P H 1.3091 0.1993 -0.0246 0.080 Uiso 1 1 calc R . .
H22Q H 1.3197 0.1183 0.0007 0.080 Uiso 1 1 calc R . .
H22R H 1.2554 0.1867 0.0114 0.080 Uiso 1 1 calc R . .
C301 C 0.7573(2) 0.0163(2) -0.11275(11) 0.0327(8) Uani 1 1 d . . .
C302 C 0.7387(2) -0.0463(2) -0.10099(11) 0.0358(9) Uani 1 1 d . . .
C303 C 0.6662(2) -0.0387(2) -0.09136(11) 0.0380(9) Uani 1 1 d . . .
H30D H 0.6543 -0.0810 -0.0843 0.046 Uiso 1 1 calc R . .
C304 C 0.6132(2) 0.0271(2) -0.09198(11) 0.0357(9) Uani 1 1 d . . .
C305 C 0.6335(2) 0.0887(2) -0.10199(11) 0.0381(9) Uani 1 1 d . . .
H30E H 0.5971 0.1349 -0.1016 0.046 Uiso 1 1 calc R . .
C306 C 0.7033(2) 0.0858(2) -0.11229(11) 0.0349(8) Uani 1 1 d . . .
C310 C 0.5335(2) 0.0386(2) -0.08200(12) 0.0417(9) Uani 1 1 d . . .
C311 C 0.5225(2) -0.0337(3) -0.07023(14) 0.0529(12) Uani 1 1 d . . .
H31A H 0.5359 -0.0569 -0.0928 0.079 Uiso 1 1 calc R . .
H31B H 0.4715 -0.0248 -0.0636 0.079 Uiso 1 1 calc R . .
H31C H 0.5531 -0.0657 -0.0467 0.079 Uiso 1 1 calc R . .
C312 C 0.4858(2) 0.0870(3) -0.11887(14) 0.0572(12) Uani 1 1 d . . .
H31D H 0.5017 0.0641 -0.1415 0.086 Uiso 1 1 calc R . .
H31E H 0.4901 0.1348 -0.1260 0.086 Uiso 1 1 calc R . .
H31F H 0.4352 0.0930 -0.1128 0.086 Uiso 1 1 calc R . .
C313 C 0.5096(2) 0.0757(3) -0.04702(14) 0.0546(12) Uani 1 1 d . . .
H31G H 0.4597 0.0802 -0.0398 0.082 Uiso 1 1 calc R . .
H31H H 0.5120 0.1243 -0.0552 0.082 Uiso 1 1 calc R . .
H31I H 0.5417 0.0463 -0.0237 0.082 Uiso 1 1 calc R . .
C320 C 0.7228(2) 0.1540(2) -0.12140(12) 0.0399(9) Uani 1 1 d . . .
C321 C 0.6567(2) 0.2219(2) -0.11948(16) 0.0575(13) Uani 1 1 d . . .
H32D H 0.6714 0.2637 -0.1238 0.086 Uiso 1 1 calc R . .
H32E H 0.6344 0.2144 -0.0930 0.086 Uiso 1 1 calc R . .
H32F H 0.6216 0.2313 -0.1404 0.086 Uiso 1 1 calc R . .
C322 C 0.7548(2) 0.1665(2) -0.16347(14) 0.0509(11) Uani 1 1 d . . .
H32G H 0.7639 0.2118 -0.1696 0.076 Uiso 1 1 calc R . .
H32H H 0.7205 0.1701 -0.1833 0.076 Uiso 1 1 calc R . .
H32I H 0.8005 0.1256 -0.1645 0.076 Uiso 1 1 calc R . .
C323 C 0.7784(2) 0.1439(2) -0.08982(14) 0.0494(11) Uani 1 1 d . . .
H32J H 0.7905 0.1875 -0.0955 0.074 Uiso 1 1 calc R . .
H32K H 0.8224 0.1014 -0.0910 0.074 Uiso 1 1 calc R . .
H32L H 0.7575 0.1365 -0.0629 0.074 Uiso 1 1 calc R . .
N81 N 1.16061(16) -0.10075(16) -0.02073(9) 0.0333(7) Uani 1 1 d . . .
N82 N 1.01640(16) 0.12245(16) -0.07700(9) 0.0321(7) Uani 1 1 d . . .
N83 N 0.94162(17) -0.05886(16) -0.06288(9) 0.0352(7) Uani 1 1 d . . .
C81 C 1.1044(2) -0.06494(19) -0.01153(10) 0.0282(8) Uani 1 1 d . . .
C82 C 1.00839(18) 0.08105(18) -0.04887(10) 0.0272(7) Uani 1 1 d . . .
C83 C 0.96163(19) -0.03962(19) -0.03937(11) 0.0294(8) Uani 1 1 d . . .
Mn4 Mn 0.23280(3) 0.09391(3) 0.552589(15) 0.02454(12) Uani 1 1 d . . .
Mn5 Mn 0.50891(3) 0.17134(3) 0.589093(17) 0.02903(13) Uani 1 1 d . . .
Mn6 Mn 0.52549(3) -0.16846(3) 0.647142(15) 0.02557(12) Uani 1 1 d . . .
Cr2 Cr 0.5000 0.0000 0.5000 0.02280(16) Uani 1 2 d S . .
O41 O 0.27548(12) 0.03438(12) 0.60326(7) 0.0264(5) Uani 1 1 d . . .
O42 O 0.21228(13) 0.02021(12) 0.54086(7) 0.0318(6) Uani 1 1 d . . .
O51 O 0.41675(12) 0.17082(12) 0.60675(7) 0.0294(5) Uani 1 1 d . . .
O52 O 0.46948(13) 0.25492(13) 0.54827(7) 0.0342(6) Uani 1 1 d . . .
O61 O 0.50714(12) -0.08231(12) 0.66407(7) 0.0281(5) Uani 1 1 d . . .
O62 O 0.62504(13) -0.19378(13) 0.64709(8) 0.0344(6) Uani 1 1 d . . .
O88 O 0.4855(9) 0.2476(9) 0.6412(5) 0.049(5) Uiso 0.177(5) 1 d P A 2
N41 N 0.23109(15) 0.17805(14) 0.57006(9) 0.0267(6) Uani 1 1 d . . .
N42 N 0.15579(15) 0.16924(15) 0.51526(9) 0.0304(7) Uani 1 1 d . . .
N51 N 0.55007(16) 0.09787(16) 0.63909(9) 0.0316(7) Uani 1 1 d . . .
N52 N 0.60010(17) 0.18823(16) 0.58905(9) 0.0343(7) Uani 1 1 d . . .
N61 N 0.42329(15) -0.15460(14) 0.65781(8) 0.0248(6) Uani 1 1 d . . .
N62 N 0.53584(15) -0.26940(14) 0.64957(9) 0.0278(6) Uani 1 1 d . . .
C41 C 0.27930(18) 0.17617(17) 0.59416(10) 0.0257(7) Uani 1 1 d . . .
C42 C 0.2681(2) 0.24369(18) 0.60809(12) 0.0337(8) Uani 1 1 d . . .
H42E H 0.2206 0.2598 0.6206 0.051 Uiso 1 1 calc R . .
H42F H 0.2705 0.2825 0.5849 0.051 Uiso 1 1 calc R . .
H42G H 0.3061 0.2325 0.6277 0.051 Uiso 1 1 calc R . .
C43 C 0.16531(19) 0.24339(18) 0.55657(11) 0.0323(8) Uani 1 1 d . . .
H43I H 0.1743 0.2877 0.5565 0.039 Uiso 1 1 calc R . .
H43J H 0.1250 0.2411 0.5752 0.039 Uiso 1 1 calc R . .
C44 C 0.14505(19) 0.24666(18) 0.51421(11) 0.0327(8) Uani 1 1 d . . .
C45 C 0.1977(2) 0.2680(2) 0.48314(12) 0.0429(10) Uani 1 1 d . . .
H45J H 0.1837 0.2694 0.4563 0.064 Uiso 1 1 calc R . .
H45K H 0.2470 0.2320 0.4897 0.064 Uiso 1 1 calc R . .
H45L H 0.1960 0.3162 0.4836 0.064 Uiso 1 1 calc R . .
C46 C 0.0670(2) 0.2997(2) 0.50504(15) 0.0502(11) Uani 1 1 d . . .
H46I H 0.0556 0.3078 0.4767 0.075 Uiso 1 1 calc R . .
H46J H 0.0610 0.3462 0.5105 0.075 Uiso 1 1 calc R . .
H46K H 0.0342 0.2793 0.5220 0.075 Uiso 1 1 calc R . .
C47 C 0.11910(19) 0.15661(19) 0.49079(11) 0.0328(8) Uani 1 1 d . . .
H47D H 0.0835 0.1977 0.4742 0.039 Uiso 1 1 calc R . .
C51 C 0.52405(19) 0.04918(18) 0.65841(10) 0.0284(7) Uani 1 1 d . . .
C52 C 0.5552(2) 0.0010(2) 0.69880(11) 0.0379(9) Uani 1 1 d . . .
H52A H 0.5553 0.0313 0.7166 0.057 Uiso 1 1 calc R . .
H52B H 0.6049 -0.0318 0.6956 0.057 Uiso 1 1 calc R . .
H52C H 0.5255 -0.0277 0.7106 0.057 Uiso 1 1 calc R . .
C53 C 0.6087(2) 0.1103(2) 0.65563(12) 0.0438(10) Uani 1 1 d . . .
H53A H 0.6396 0.0650 0.6745 0.053 Uiso 1 1 calc R . .
H53B H 0.5878 0.1488 0.6705 0.053 Uiso 1 1 calc R . .
C54 C 0.6541(2) 0.1338(2) 0.62048(12) 0.0402(9) Uani 1 1 d . . .
C55 C 0.6988(2) 0.0698(2) 0.60239(14) 0.0501(11) Uani 1 1 d . . .
H55A H 0.7273 0.0860 0.5800 0.075 Uiso 1 1 calc R . .
H55B H 0.6663 0.0518 0.5926 0.075 Uiso 1 1 calc R . .
H55C H 0.7316 0.0305 0.6231 0.075 Uiso 1 1 calc R . .
C56 C 0.7030(3) 0.1645(3) 0.63536(15) 0.0605(14) Uani 1 1 d . . .
H56A H 0.6730 0.2085 0.6441 0.091 Uiso 1 1 calc R . .
H56B H 0.7344 0.1767 0.6135 0.091 Uiso 1 1 calc R . .
H56C H 0.7329 0.1280 0.6580 0.091 Uiso 1 1 calc R . .
C57 C 0.6145(2) 0.2407(2) 0.56345(12) 0.0364(9) Uani 1 1 d . . .
H57A H 0.6597 0.2440 0.5668 0.044 Uiso 1 1 calc R . .
C61 C 0.37046(18) -0.09239(17) 0.65426(9) 0.0236(7) Uani 1 1 d . . .
C62 C 0.29553(18) -0.08841(18) 0.66713(11) 0.0298(8) Uani 1 1 d . . .
H62A H 0.2975 -0.1184 0.6947 0.045 Uiso 1 1 calc R . .
H62B H 0.2759 -0.1065 0.6490 0.045 Uiso 1 1 calc R . .
H62C H 0.2643 -0.0377 0.6662 0.045 Uiso 1 1 calc R . .
C63 C 0.41451(19) -0.22526(17) 0.67427(11) 0.0296(8) Uani 1 1 d . . .
H63A H 0.3635 -0.2191 0.6711 0.035 Uiso 1 1 calc R . .
H63B H 0.4272 -0.2432 0.7033 0.035 Uiso 1 1 calc R . .
C64 C 0.46454(19) -0.28001(18) 0.65140(11) 0.0296(8) Uani 1 1 d . . .
C65 C 0.4374(2) -0.2606(2) 0.60830(11) 0.0353(8) Uani 1 1 d . . .
H65A H 0.4712 -0.2949 0.5939 0.053 Uiso 1 1 calc R . .
H65B H 0.4339 -0.2110 0.5948 0.053 Uiso 1 1 calc R . .
H65C H 0.3894 -0.2634 0.6086 0.053 Uiso 1 1 calc R . .
C66 C 0.4695(2) -0.35635(19) 0.67416(12) 0.0392(9) Uani 1 1 d . . .
H66A H 0.5000 -0.3917 0.6593 0.059 Uiso 1 1 calc R . .
H66B H 0.4208 -0.3579 0.6769 0.059 Uiso 1 1 calc R . .
H66C H 0.4908 -0.3686 0.7009 0.059 Uiso 1 1 calc R . .
C67 C 0.5965(2) -0.32265(18) 0.64960(11) 0.0316(8) Uani 1 1 d . . .
H67A H 0.5940 -0.3687 0.6513 0.038 Uiso 1 1 calc R . .
C71 C 0.33110(18) 0.04012(17) 0.61786(10) 0.0242(7) Uani 1 1 d . . .
C72 C 0.33922(18) 0.10811(17) 0.61023(10) 0.0239(7) Uani 1 1 d . . .
C73 C 0.40637(18) 0.10906(17) 0.62050(10) 0.0235(7) Uani 1 1 d . . .
C74 C 0.46038(18) 0.04523(17) 0.64262(10) 0.0250(7) Uani 1 1 d . . .
C75 C 0.45135(18) -0.02287(17) 0.65007(9) 0.0236(7) Uani 1 1 d . . .
C76 C 0.38428(18) -0.02466(17) 0.64066(10) 0.0248(7) Uani 1 1 d . . .
C401 C 0.17487(18) 0.02066(18) 0.51084(11) 0.0296(8) Uani 1 1 d . . .
C402 C 0.12741(19) 0.08591(19) 0.48652(11) 0.0321(8) Uani 1 1 d . . .
C403 C 0.0853(2) 0.0853(2) 0.45585(12) 0.0367(9) Uani 1 1 d . . .
H40H H 0.0533 0.1302 0.4399 0.044 Uiso 1 1 calc R . .
C404 C 0.0899(2) 0.0207(2) 0.44872(11) 0.0349(8) Uani 1 1 d . . .
C405 C 0.13905(19) -0.04420(19) 0.47326(12) 0.0346(8) Uani 1 1 d . . .
H40I H 0.1430 -0.0892 0.4686 0.041 Uiso 1 1 calc R . .
C406 C 0.18156(19) -0.04666(19) 0.50344(11) 0.0315(8) Uani 1 1 d . . .
C410 C 0.2362(2) -0.11919(19) 0.52847(12) 0.0361(9) Uani 1 1 d . . .
C411 C 0.3137(2) -0.1195(2) 0.52127(14) 0.0448(10) Uani 1 1 d . . .
H41G H 0.3486 -0.1668 0.5356 0.067 Uiso 1 1 calc R . .
H41J H 0.3179 -0.0807 0.5313 0.067 Uiso 1 1 calc R . .
H41K H 0.3237 -0.1113 0.4924 0.067 Uiso 1 1 calc R . .
C412 C 0.2185(2) -0.1294(2) 0.57305(12) 0.0451(10) Uani 1 1 d . . .
H41L H 0.2541 -0.1752 0.5884 0.068 Uiso 1 1 calc R . .
H41M H 0.1699 -0.1309 0.5773 0.068 Uiso 1 1 calc R . .
H41N H 0.2202 -0.0886 0.5822 0.068 Uiso 1 1 calc R . .
C413 C 0.2339(2) -0.1846(2) 0.51590(14) 0.0499(11) Uani 1 1 d . . .
H41O H 0.2688 -0.2297 0.5322 0.075 Uiso 1 1 calc R . .
H41P H 0.2462 -0.1803 0.4874 0.075 Uiso 1 1 calc R . .
H41Q H 0.1850 -0.1855 0.5201 0.075 Uiso 1 1 calc R . .
C420 C 0.0432(2) 0.0167(2) 0.41698(12) 0.0409(9) Uani 1 1 d . . .
C421 C 0.0917(2) -0.0267(3) 0.38781(13) 0.0539(12) Uani 1 1 d . . .
H42H H 0.0612 -0.0299 0.3681 0.081 Uiso 1 1 calc R . .
H42I H 0.1211 -0.0760 0.4030 0.081 Uiso 1 1 calc R . .
H42J H 0.1235 -0.0020 0.3737 0.081 Uiso 1 1 calc R . .
C422 C -0.0073(2) -0.0212(2) 0.43893(14) 0.0489(11) Uani 1 1 d . . .
H42K H -0.0372 -0.0249 0.4192 0.073 Uiso 1 1 calc R . .
H42L H -0.0386 0.0072 0.4570 0.073 Uiso 1 1 calc R . .
H42M H 0.0217 -0.0702 0.4546 0.073 Uiso 1 1 calc R . .
C423 C -0.0036(3) 0.0930(3) 0.39218(15) 0.0577(13) Uani 1 1 d . . .
H42N H -0.0331 0.0884 0.3725 0.087 Uiso 1 1 calc R . .
H42O H 0.0279 0.1181 0.3780 0.087 Uiso 1 1 calc R . .
H42P H -0.0355 0.1212 0.4102 0.087 Uiso 1 1 calc R . .
C501 C 0.4992(2) 0.29769(18) 0.52362(11) 0.0314(8) Uani 1 1 d . . .
C502 C 0.5694(2) 0.29314(18) 0.53110(12) 0.0339(8) Uani 1 1 d . . .
C503 C 0.5983(2) 0.3425(2) 0.50473(13) 0.0402(9) Uani 1 1 d . . .
H50A H 0.6451 0.3401 0.5103 0.048 Uiso 1 1 calc R . .
C504 C 0.5607(2) 0.3925(2) 0.47218(12) 0.0387(9) Uani 1 1 d . B .
C505 C 0.4914(2) 0.3941(2) 0.46489(12) 0.0363(9) Uani 1 1 d . . .
H50B H 0.4649 0.4287 0.4419 0.044 Uiso 1 1 calc R . .
C506 C 0.4596(2) 0.34835(19) 0.48907(11) 0.0323(8) Uani 1 1 d . . .
C510 C 0.3845(2) 0.3521(2) 0.47930(12) 0.0398(9) Uani 1 1 d . . .
C511 C 0.3917(3) 0.2789(2) 0.47134(14) 0.0516(11) Uani 1 1 d . . .
H51A H 0.4287 0.2666 0.4510 0.077 Uiso 1 1 calc R . .
H51B H 0.3451 0.2833 0.4617 0.077 Uiso 1 1 calc R . .
H51C H 0.4058 0.2403 0.4964 0.077 Uiso 1 1 calc R . .
C512 C 0.3315(2) 0.3680(3) 0.51410(13) 0.0515(11) Uani 1 1 d . . .
H51D H 0.3310 0.4115 0.5211 0.077 Uiso 1 1 calc R . .
H51E H 0.3471 0.3263 0.5376 0.077 Uiso 1 1 calc R . .
H51F H 0.2826 0.3762 0.5057 0.077 Uiso 1 1 calc R . .
C513 C 0.3505(3) 0.4126(3) 0.44143(14) 0.0623(14) Uani 1 1 d . . .
H51G H 0.3827 0.4042 0.4185 0.094 Uiso 1 1 calc R . .
H51H H 0.3436 0.4600 0.4459 0.094 Uiso 1 1 calc R . .
H51I H 0.3035 0.4122 0.4357 0.094 Uiso 1 1 calc R . .
C520 C 0.5896(2) 0.4472(2) 0.44367(13) 0.0455(10) Uani 1 1 d . . .
C521 C 0.5859(6) 0.4440(5) 0.4002(2) 0.105(4) Uani 0.842(8) 1 d P B 1
H52D H 0.6157 0.3948 0.3974 0.157 Uiso 0.842(8) 1 calc PR B 1
H52E H 0.6041 0.4793 0.3824 0.157 Uiso 0.842(8) 1 calc PR B 1
H52F H 0.5355 0.4558 0.3929 0.157 Uiso 0.842(8) 1 calc PR B 1
C522 C 0.5377(4) 0.5257(3) 0.4454(2) 0.076(2) Uani 0.842(8) 1 d P B 1
H52G H 0.5561 0.5612 0.4280 0.114 Uiso 0.842(8) 1 calc PR B 1
H52H H 0.5353 0.5303 0.4731 0.114 Uiso 0.842(8) 1 calc PR B 1
H52I H 0.4892 0.5349 0.4361 0.114 Uiso 0.842(8) 1 calc PR B 1
C523 C 0.6629(4) 0.4385(5) 0.4568(3) 0.116(4) Uani 0.842(8) 1 d P B 1
H52J H 0.6966 0.3882 0.4589 0.173 Uiso 0.842(8) 1 calc PR B 1
H52K H 0.6591 0.4498 0.4830 0.173 Uiso 0.842(8) 1 calc PR B 1
H52L H 0.6808 0.4719 0.4369 0.173 Uiso 0.842(8) 1 calc PR B 1
C51B C 0.5486(16) 0.4903(17) 0.4072(9) 0.047(8) Uiso 0.158(8) 1 d P B 2
H51J H 0.5539 0.4591 0.3890 0.071 Uiso 0.158(8) 1 calc PR B 2
H51K H 0.5668 0.5288 0.3941 0.071 Uiso 0.158(8) 1 calc PR B 2
H51L H 0.4974 0.5123 0.4136 0.071 Uiso 0.158(8) 1 calc PR B 2
C52B C 0.5979(14) 0.4945(13) 0.4661(7) 0.035(7) Uiso 0.158(8) 1 d P B 2
H52M H 0.6261 0.4648 0.4908 0.052 Uiso 0.158(8) 1 calc PR B 2
H52N H 0.5499 0.5261 0.4731 0.052 Uiso 0.158(8) 1 calc PR B 2
H52O H 0.6231 0.5246 0.4496 0.052 Uiso 0.158(8) 1 calc PR B 2
C53B C 0.6697(14) 0.3985(15) 0.4294(8) 0.041(7) Uiso 0.158(8) 1 d P B 2
H53C H 0.7027 0.3744 0.4528 0.062 Uiso 0.158(8) 1 calc PR B 2
H53D H 0.6889 0.4304 0.4093 0.062 Uiso 0.158(8) 1 calc PR B 2
H53E H 0.6654 0.3616 0.4176 0.062 Uiso 0.158(8) 1 calc PR B 2
C601 C 0.67962(19) -0.25544(18) 0.64576(11) 0.0310(8) Uani 1 1 d . . .
C602 C 0.6679(2) -0.32039(19) 0.64739(11) 0.0339(8) Uani 1 1 d . . .
C603 C 0.7269(2) -0.3851(2) 0.64709(12) 0.0402(9) Uani 1 1 d . . .
H60A H 0.7181 -0.4280 0.6484 0.048 Uiso 1 1 calc R . .
C604 C 0.7973(2) -0.3886(2) 0.64498(13) 0.0434(10) Uani 1 1 d . . .
C605 C 0.8066(2) -0.3233(2) 0.64329(14) 0.0459(10) Uani 1 1 d . . .
H60B H 0.8548 -0.3247 0.6423 0.055 Uiso 1 1 calc R . .
C606 C 0.7511(2) -0.2574(2) 0.64298(13) 0.0398(9) Uani 1 1 d . . .
C610 C 0.7656(2) -0.1869(2) 0.63926(16) 0.0536(12) Uani 1 1 d . . .
C611 C 0.7293(3) -0.1308(2) 0.60014(17) 0.0652(14) Uani 1 1 d . . .
H61A H 0.7465 -0.0904 0.5945 0.098 Uiso 1 1 calc R . .
H61B H 0.6766 -0.1120 0.6033 0.098 Uiso 1 1 calc R . .
H61C H 0.7419 -0.1544 0.5777 0.098 Uiso 1 1 calc R . .
C612 C 0.7359(3) -0.1558(3) 0.67603(18) 0.0703(15) Uani 1 1 d . . .
H61D H 0.7466 -0.1121 0.6736 0.105 Uiso 1 1 calc R . .
H61E H 0.7588 -0.1924 0.7006 0.105 Uiso 1 1 calc R . .
H61F H 0.6833 -0.1430 0.6773 0.105 Uiso 1 1 calc R . .
C613 C 0.8473(3) -0.2022(3) 0.6369(2) 0.085(2) Uani 1 1 d . . .
H61G H 0.8549 -0.1564 0.6326 0.128 Uiso 1 1 calc R . .
H61H H 0.8680 -0.2247 0.6146 0.128 Uiso 1 1 calc R . .
H61I H 0.8711 -0.2355 0.6622 0.128 Uiso 1 1 calc R . .
C620 C 0.8628(2) -0.4580(2) 0.64438(15) 0.0557(12) Uani 1 1 d . . .
C621 C 0.9109(3) -0.4442(3) 0.6084(2) 0.0814(19) Uani 1 1 d . . .
H62D H 0.9305 -0.4087 0.6114 0.122 Uiso 1 1 calc R . .
H62E H 0.8820 -0.4252 0.5835 0.122 Uiso 1 1 calc R . .
H62F H 0.9509 -0.4901 0.6074 0.122 Uiso 1 1 calc R . .
C622 C 0.9072(4) -0.4838(4) 0.6832(2) 0.107(3) Uani 1 1 d . . .
H62G H 0.8795 -0.5005 0.7059 0.160 Uiso 1 1 calc R . .
H62H H 0.9177 -0.4434 0.6877 0.160 Uiso 1 1 calc R . .
H62I H 0.9527 -0.5240 0.6810 0.160 Uiso 1 1 calc R . .
C623 C 0.8392(3) -0.5195(3) 0.6394(2) 0.0837(19) Uani 1 1 d . . .
H62J H 0.8152 -0.5359 0.6640 0.126 Uiso 1 1 calc R . .
H62K H 0.8820 -0.5605 0.6348 0.126 Uiso 1 1 calc R . .
H62L H 0.8056 -0.5007 0.6165 0.126 Uiso 1 1 calc R . .
N84 N 0.33113(16) 0.07647(16) 0.51906(9) 0.0312(7) Uani 1 1 d . . .
N85 N 0.53042(17) 0.09640(16) 0.55166(9) 0.0339(7) Uani 1 1 d . . .
N86 N 0.51087(17) -0.11830(16) 0.58424(9) 0.0342(7) Uani 1 1 d . . .
C84 C 0.3910(2) 0.05040(18) 0.51096(10) 0.0270(7) Uani 1 1 d . . .
C85 C 0.52184(18) 0.06192(18) 0.53247(11) 0.0281(7) Uani 1 1 d . . .
C86 C 0.50736(19) -0.07825(18) 0.55298(11) 0.0284(7) Uani 1 1 d . . .
B1 B 0.2952(4) -0.5303(4) 0.72647(17) 0.0657(17) Uani 1 1 d . . .
C801 C 0.2397(3) -0.5657(3) 0.75529(16) 0.0729(16) Uani 1 1 d . A .
C802 C 0.1894(4) -0.5852(4) 0.7392(2) 0.098(2) Uani 1 1 d . . .
H80A H 0.1918 -0.5836 0.7113 0.117 Uiso 1 1 calc R A .
C803 C 0.1369(5) -0.6064(5) 0.7614(2) 0.124(3) Uani 1 1 d . A .
H80B H 0.1031 -0.6168 0.7487 0.149 Uiso 1 1 calc R . .
C804 C 0.1343(5) -0.6122(4) 0.8016(2) 0.118(3) Uani 1 1 d . . .
H80C H 0.0978 -0.6262 0.8170 0.142 Uiso 1 1 calc R A .
C805 C 0.1836(5) -0.5983(4) 0.8209(2) 0.105(2) Uani 1 1 d . A .
H80D H 0.1835 -0.6055 0.8493 0.126 Uiso 1 1 calc R . .
C806 C 0.2342(4) -0.5729(4) 0.79671(19) 0.095(2) Uani 1 1 d . . .
H80E H 0.2660 -0.5601 0.8094 0.114 Uiso 1 1 calc R A .
C807 C 0.2520(3) -0.4424(3) 0.71017(15) 0.0669(14) Uani 1 1 d . A .
C808 C 0.1895(3) -0.4010(3) 0.72624(17) 0.0725(15) Uani 1 1 d . . .
H80F H 0.1699 -0.4255 0.7489 0.087 Uiso 1 1 calc R A .
C809 C 0.1535(4) -0.3274(4) 0.7121(2) 0.0885(19) Uani 1 1 d . A .
H80G H 0.1101 -0.3024 0.7245 0.106 Uiso 1 1 calc R . .
C810 C 0.1820(4) -0.2892(4) 0.6789(2) 0.089(2) Uani 1 1 d . . .
H81A H 0.1584 -0.2381 0.6683 0.107 Uiso 1 1 calc R A .
C811 C 0.2445(4) -0.3282(4) 0.6624(2) 0.0875(19) Uani 1 1 d . A .
H81B H 0.2647 -0.3039 0.6399 0.105 Uiso 1 1 calc R . .
C812 C 0.2780(4) -0.4010(3) 0.67760(17) 0.0806(17) Uani 1 1 d . . .
H81C H 0.3219 -0.4258 0.6655 0.097 Uiso 1 1 calc R A .
C813 C 0.3675(4) -0.5482(4) 0.75311(19) 0.0805(17) Uani 1 1 d . A 1
C814 C 0.3966(4) -0.4960(4) 0.7537(2) 0.0867(19) Uani 1 1 d . A 1
H81D H 0.3723 -0.4469 0.7391 0.104 Uiso 1 1 calc R A 1
C815 C 0.4592(5) -0.5139(6) 0.7747(3) 0.120(3) Uani 1 1 d . A 1
H81E H 0.4774 -0.4770 0.7740 0.144 Uiso 1 1 calc R A 1
C816 C 0.4963(6) -0.5842(7) 0.7967(3) 0.143(4) Uani 1 1 d . A 1
H81F H 0.5407 -0.5959 0.8100 0.171 Uiso 1 1 calc R A 1
C817 C 0.4683(5) -0.6374(6) 0.7992(3) 0.131(3) Uani 1 1 d . A 1
H81G H 0.4912 -0.6852 0.8157 0.157 Uiso 1 1 calc R A 1
C818 C 0.4055(4) -0.6192(4) 0.7770(2) 0.103(2) Uani 1 1 d . A 1
H81H H 0.3875 -0.6563 0.7779 0.123 Uiso 1 1 calc R A 1
C819 C 0.3261(4) -0.5717(3) 0.68934(17) 0.0492(15) Uani 0.823(5) 1 d P A 1
C820 C 0.2810(4) -0.5561(3) 0.65639(17) 0.0525(15) Uani 0.823(5) 1 d P A 1
H82A H 0.2338 -0.5196 0.6554 0.063 Uiso 0.823(5) 1 calc PR A 1
C821 C 0.3013(7) -0.5910(5) 0.6247(3) 0.057(3) Uani 0.823(5) 1 d P A 1
H82B H 0.2677 -0.5798 0.6038 0.068 Uiso 0.823(5) 1 calc PR A 1
C822 C 0.3707(4) -0.6415(4) 0.62440(18) 0.0595(17) Uani 0.823(5) 1 d P A 1
H82C H 0.3859 -0.6657 0.6033 0.071 Uiso 0.823(5) 1 calc PR A 1
C823 C 0.4179(4) -0.6563(3) 0.65541(19) 0.0618(17) Uani 0.823(5) 1 d P A 1
H82D H 0.4662 -0.6903 0.6553 0.074 Uiso 0.823(5) 1 calc PR A 1
C824 C 0.3958(3) -0.6223(3) 0.68658(18) 0.0556(16) Uani 0.823(5) 1 d P A 1
H82E H 0.4300 -0.6340 0.7073 0.067 Uiso 0.823(5) 1 calc PR A 1
C80B C 0.2087(18) -0.5141(18) 0.6628(10) 0.072(9) Uiso 0.177(5) 1 d P A 2
C81B C 0.198(2) -0.534(2) 0.6308(11) 0.088(11) Uiso 0.177(5) 1 d P A 2
C82B C 0.249(2) -0.5752(19) 0.6112(11) 0.075(9) Uiso 0.177(5) 1 d P A 2
C83B C 0.325(3) -0.602(3) 0.6296(18) 0.056(15) Uiso 0.177(5) 1 d P A 2
C84B C 0.335(2) -0.584(2) 0.6612(13) 0.077(10) Uiso 0.177(5) 1 d P A 2
C85B C 0.2787(19) -0.5388(17) 0.6826(10) 0.060(8) Uiso 0.177(5) 1 d P A 2
B2 B 0.9421(2) 0.2270(2) -0.34777(14) 0.0373(10) Uani 1 1 d . . .
C825 C 0.9009(2) 0.2517(2) -0.39174(12) 0.0428(10) Uani 1 1 d . . .
C826 C 0.9227(3) 0.2136(2) -0.42170(13) 0.0515(11) Uani 1 1 d . . .
H82F H 0.9642 0.1696 -0.4169 0.062 Uiso 1 1 calc R . .
C827 C 0.8859(3) 0.2377(3) -0.45836(15) 0.0646(14) Uani 1 1 d . . .
H82G H 0.9033 0.2106 -0.4781 0.077 Uiso 1 1 calc R . .
C828 C 0.8258(3) 0.2991(3) -0.46625(16) 0.0719(16) Uani 1 1 d . . .
H82H H 0.8003 0.3151 -0.4911 0.086 Uiso 1 1 calc R . .
C829 C 0.8025(3) 0.3378(3) -0.43741(18) 0.088(2) Uani 1 1 d . . .
H82I H 0.7602 0.3811 -0.4425 0.106 Uiso 1 1 calc R . .
C830 C 0.8387(3) 0.3155(3) -0.40159(16) 0.0715(16) Uani 1 1 d . . .
H83A H 0.8210 0.3442 -0.3826 0.086 Uiso 1 1 calc R . .
C831 C 0.9948(2) 0.2727(2) -0.34791(13) 0.0399(9) Uani 1 1 d . . .
C832 C 1.0061(2) 0.3224(2) -0.38105(14) 0.0455(10) Uani 1 1 d . . .
H83B H 0.9817 0.3324 -0.4056 0.055 Uiso 1 1 calc R . .
C833 C 1.0531(3) 0.3587(2) -0.37951(17) 0.0579(13) Uani 1 1 d . . .
H83C H 1.0602 0.3920 -0.4030 0.069 Uiso 1 1 calc R . .
C834 C 1.0881(3) 0.3461(3) -0.3447(2) 0.0657(15) Uani 1 1 d . . .
H83D H 1.1188 0.3713 -0.3436 0.079 Uiso 1 1 calc R . .
C835 C 1.0788(3) 0.2967(3) -0.31099(19) 0.0653(14) Uani 1 1 d . . .
H83E H 1.1034 0.2873 -0.2866 0.078 Uiso 1 1 calc R . .
C836 C 1.0330(2) 0.2607(2) -0.31297(15) 0.0509(11) Uani 1 1 d . . .
H83F H 1.0274 0.2265 -0.2895 0.061 Uiso 1 1 calc R . .
C837 C 0.8773(2) 0.2443(2) -0.31465(12) 0.0381(9) Uani 1 1 d . . .
C838 C 0.8626(2) 0.2965(2) -0.29285(13) 0.0445(10) Uani 1 1 d . . .
H83G H 0.8945 0.3218 -0.2952 0.053 Uiso 1 1 calc R . .
C839 C 0.8029(3) 0.3133(3) -0.26757(14) 0.0569(12) Uani 1 1 d . . .
H83H H 0.7943 0.3503 -0.2538 0.068 Uiso 1 1 calc R . .
C840 C 0.7567(3) 0.2765(3) -0.26251(15) 0.0613(13) Uani 1 1 d . . .
H84A H 0.7169 0.2865 -0.2447 0.074 Uiso 1 1 calc R . .
C841 C 0.7690(3) 0.2248(3) -0.28363(15) 0.0588(13) Uani 1 1 d . . .
H84B H 0.7371 0.1993 -0.2805 0.071 Uiso 1 1 calc R . .
C842 C 0.8267(2) 0.2095(2) -0.30922(14) 0.0484(10) Uani 1 1 d . . .
H84C H 0.8330 0.1742 -0.3238 0.058 Uiso 1 1 calc R . .
C843 C 0.9965(2) 0.1401(2) -0.33792(11) 0.0355(9) Uani 1 1 d . . .
C844 C 0.9854(2) 0.0850(2) -0.30709(11) 0.0370(9) Uani 1 1 d . . .
H84D H 0.9440 0.0976 -0.2905 0.044 Uiso 1 1 calc R . .
C845 C 1.0332(2) 0.0121(2) -0.29990(13) 0.0444(10) Uani 1 1 d . . .
H84E H 1.0239 -0.0235 -0.2786 0.053 Uiso 1 1 calc R . .
C846 C 1.0940(2) -0.0087(2) -0.32350(13) 0.0453(10) Uani 1 1 d . . .
H84F H 1.1263 -0.0582 -0.3188 0.054 Uiso 1 1 calc R . .
C847 C 1.1065(2) 0.0446(2) -0.35417(13) 0.0441(10) Uani 1 1 d . . .
H84G H 1.1474 0.0317 -0.3709 0.053 Uiso 1 1 calc R . .
C848 C 1.0593(2) 0.1168(2) -0.36036(12) 0.0406(9) Uani 1 1 d . . .
H84H H 1.0702 0.1523 -0.3809 0.049 Uiso 1 1 calc R . .
B3 B 0.5919(2) 0.2087(2) 0.19676(13) 0.0352(10) Uani 1 1 d . . .
C849 C 0.5908(2) 0.2560(2) 0.14921(12) 0.0390(9) Uani 1 1 d . . .
C850 C 0.5260(3) 0.2956(2) 0.12671(13) 0.0493(11) Uani 1 1 d . . .
H85A H 0.4817 0.2953 0.1392 0.059 Uiso 1 1 calc R . .
C851 C 0.5240(3) 0.3354(3) 0.08686(14) 0.0627(14) Uani 1 1 d . . .
H85B H 0.4793 0.3601 0.0724 0.075 Uiso 1 1 calc R . .
C852 C 0.5878(3) 0.3386(3) 0.06854(14) 0.0647(15) Uani 1 1 d . . .
H85C H 0.5867 0.3665 0.0416 0.078 Uiso 1 1 calc R . .
C853 C 0.6516(3) 0.3020(2) 0.08901(13) 0.0550(12) Uani 1 1 d . . .
H85D H 0.6951 0.3046 0.0764 0.066 Uiso 1 1 calc R . .
C854 C 0.6536(2) 0.2606(2) 0.12856(13) 0.0443(10) Uani 1 1 d . . .
H85E H 0.6992 0.2346 0.1421 0.053 Uiso 1 1 calc R . .
C855 C 0.6677(2) 0.1979(2) 0.21673(11) 0.0359(9) Uani 1 1 d . . .
C856 C 0.6750(2) 0.2473(2) 0.23562(11) 0.0401(9) Uani 1 1 d . . .
H85F H 0.6325 0.2864 0.2398 0.048 Uiso 1 1 calc R . .
C857 C 0.7408(3) 0.2425(2) 0.24870(13) 0.0486(11) Uani 1 1 d . . .
H85G H 0.7425 0.2781 0.2611 0.058 Uiso 1 1 calc R . .
C858 C 0.8035(3) 0.1860(3) 0.24376(14) 0.0559(13) Uani 1 1 d . . .
H85H H 0.8487 0.1820 0.2530 0.067 Uiso 1 1 calc R . .
C859 C 0.8003(2) 0.1349(2) 0.22515(14) 0.0506(11) Uani 1 1 d . . .
H85I H 0.8432 0.0958 0.2214 0.061 Uiso 1 1 calc R . .
C860 C 0.7335(2) 0.1416(2) 0.21206(13) 0.0442(10) Uani 1 1 d . . .
H86A H 0.7322 0.1062 0.1993 0.053 Uiso 1 1 calc R . .
C861 C 0.5857(2) 0.1303(2) 0.19865(12) 0.0368(9) Uani 1 1 d . . .
C862 C 0.6134(2) 0.0696(2) 0.23120(13) 0.0438(10) Uani 1 1 d . . .
H86B H 0.6408 0.0725 0.2514 0.053 Uiso 1 1 calc R . .
C863 C 0.6023(2) 0.0048(2) 0.23508(15) 0.0528(12) Uani 1 1 d . . .
H86C H 0.6233 -0.0356 0.2572 0.063 Uiso 1 1 calc R . .
C864 C 0.5609(2) -0.0007(3) 0.20691(16) 0.0549(12) Uani 1 1 d . . .
H86D H 0.5523 -0.0442 0.2097 0.066 Uiso 1 1 calc R . .
C865 C 0.5324(2) 0.0585(3) 0.17460(15) 0.0530(11) Uani 1 1 d . . .
H86E H 0.5041 0.0555 0.1548 0.064 Uiso 1 1 calc R . .
C866 C 0.5444(2) 0.1224(2) 0.17061(13) 0.0420(9) Uani 1 1 d . . .
H86F H 0.5239 0.1622 0.1481 0.050 Uiso 1 1 calc R . .
C867 C 0.5195(2) 0.2552(2) 0.21888(11) 0.0353(8) Uani 1 1 d . . .
C868 C 0.4724(2) 0.2248(2) 0.24156(12) 0.0449(10) Uani 1 1 d . . .
H86G H 0.4843 0.1738 0.2463 0.054 Uiso 1 1 calc R . .
C869 C 0.4086(2) 0.2662(3) 0.25757(14) 0.0550(12) Uani 1 1 d . . .
H86H H 0.3773 0.2432 0.2719 0.066 Uiso 1 1 calc R . .
C870 C 0.3899(3) 0.3402(3) 0.25299(13) 0.0583(13) Uani 1 1 d . . .
C871 C 0.4364(2) 0.3720(3) 0.23137(13) 0.0516(11) Uani 1 1 d . . .
H87B H 0.4255 0.4226 0.2280 0.062 Uiso 1 1 calc R . .
C872 C 0.4984(2) 0.3306(2) 0.21484(12) 0.0415(9) Uani 1 1 d . . .
H87C H 0.5285 0.3543 0.1999 0.050 Uiso 1 1 calc R . .
O901 O 1.20986(19) 0.14707(19) -0.24357(10) 0.0608(9) Uani 1 1 d DU . .
C901 C 1.1972(2) 0.1120(2) -0.26303(12) 0.0402(9) Uani 1 1 d DU . .
C902 C 1.2275(3) 0.1100(3) -0.30357(14) 0.0611(13) Uani 1 1 d DU . .
H90A H 1.2568 0.1403 -0.3104 0.092 Uiso 1 1 calc R . .
H90B H 1.1879 0.1287 -0.3233 0.092 Uiso 1 1 calc R . .
H90C H 1.2580 0.0597 -0.3039 0.092 Uiso 1 1 calc R . .
C903 C 1.1511(3) 0.0690(3) -0.24773(15) 0.0642(14) Uani 1 1 d DU . .
H90D H 1.1342 0.0745 -0.2208 0.096 Uiso 1 1 calc R . .
H90E H 1.1793 0.0174 -0.2465 0.096 Uiso 1 1 calc R . .
H90F H 1.1093 0.0866 -0.2659 0.096 Uiso 1 1 calc R . .
O904 O 0.9970(2) -0.2921(3) 0.58410(15) 0.1062(16) Uani 1 1 d DU . .
C904 C 1.0558(3) -0.3195(3) 0.59960(17) 0.0690(15) Uani 1 1 d DU . .
C905 C 1.0644(5) -0.3715(5) 0.6388(2) 0.145(4) Uani 1 1 d DU . .
H90G H 1.0177 -0.3758 0.6472 0.217 Uiso 1 1 calc R . .
H90H H 1.0812 -0.3544 0.6587 0.217 Uiso 1 1 calc R . .
H90I H 1.1000 -0.4193 0.6369 0.217 Uiso 1 1 calc R . .
C906 C 1.1178(4) -0.3049(5) 0.5815(2) 0.122(3) Uani 1 1 d DU . .
H90J H 1.1034 -0.2683 0.5558 0.183 Uiso 1 1 calc R . .
H90K H 1.1549 -0.3499 0.5769 0.183 Uiso 1 1 calc R . .
H90L H 1.1374 -0.2865 0.5995 0.183 Uiso 1 1 calc R . .
O907 O 0.4431(4) 0.1729(4) 0.7492(3) 0.226(5) Uani 1 1 d DU . .
C907 C 0.3782(5) 0.2019(4) 0.7493(3) 0.133(4) Uani 1 1 d DU . .
C908 C 0.3335(6) 0.2296(5) 0.7146(2) 0.157(4) Uani 1 1 d DU . .
H90M H 0.3633 0.2192 0.6912 0.236 Uiso 1 1 calc R . .
H90N H 0.3082 0.2824 0.7104 0.236 Uiso 1 1 calc R . .
H90O H 0.2978 0.2064 0.7181 0.236 Uiso 1 1 calc R . .
C909 C 0.3452(6) 0.2113(5) 0.7874(3) 0.161(5) Uani 1 1 d DU . .
H90P H 0.3828 0.1900 0.8085 0.242 Uiso 1 1 calc R . .
H90Q H 0.3104 0.1870 0.7939 0.242 Uiso 1 1 calc R . .
H90R H 0.3200 0.2634 0.7858 0.242 Uiso 1 1 calc R . .
O910 O 0.1344(3) 0.4263(2) 0.52766(18) 0.130(2) Uani 1 1 d DU . .
C910 C 0.1185(3) 0.4900(3) 0.51789(18) 0.0705(15) Uani 1 1 d DU . .
C911 C 0.1161(6) 0.5319(5) 0.5464(3) 0.160(4) Uani 1 1 d DU . .
H91A H 0.1285 0.4993 0.5734 0.240 Uiso 1 1 calc R . .
H91B H 0.0672 0.5689 0.5465 0.240 Uiso 1 1 calc R . .
H91C H 0.1511 0.5559 0.5386 0.240 Uiso 1 1 calc R . .
C912 C 0.1028(7) 0.5304(5) 0.4768(2) 0.193(6) Uani 1 1 d DU . .
H91D H 0.1064 0.4972 0.4601 0.289 Uiso 1 1 calc R . .
H91E H 0.1376 0.5541 0.4675 0.289 Uiso 1 1 calc R . .
H91F H 0.0536 0.5675 0.4746 0.289 Uiso 1 1 calc R . .
O913 O 0.2682(5) -0.4280(4) 0.90040(19) 0.180(3) Uani 1 1 d DU . .
C913 C 0.2846(5) -0.4181(5) 0.8660(2) 0.119(3) Uani 1 1 d DU . .
C914 C 0.3570(4) -0.4208(4) 0.8504(3) 0.126(3) Uani 1 1 d DU . .
H91G H 0.3905 -0.4354 0.8731 0.190 Uiso 1 1 calc R . .
H91H H 0.3531 -0.3725 0.8340 0.190 Uiso 1 1 calc R . .
H91I H 0.3753 -0.4562 0.8339 0.190 Uiso 1 1 calc R . .
C915 C 0.2299(6) -0.3973(5) 0.8361(3) 0.157(4) Uani 1 1 d DU . .
H91J H 0.1843 -0.3969 0.8492 0.236 Uiso 1 1 calc R . .
H91K H 0.2451 -0.4322 0.8193 0.236 Uiso 1 1 calc R . .
H91L H 0.2230 -0.3485 0.8192 0.236 Uiso 1 1 calc R . .
O916 O 0.4916(3) -0.7145(4) 0.91952(18) 0.172(3) Uani 1 1 d DU . .
C916 C 0.4314(4) -0.6837(4) 0.9063(3) 0.121(3) Uani 1 1 d DU . .
C917 C 0.4021(6) -0.6028(5) 0.8922(4) 0.187(5) Uani 1 1 d DU . .
H91M H 0.4396 -0.5844 0.8951 0.280 Uiso 1 1 calc R . .
H91N H 0.3600 -0.5824 0.9083 0.280 Uiso 1 1 calc R . .
H91O H 0.3874 -0.5883 0.8638 0.280 Uiso 1 1 calc R . .
C918 C 0.3772(5) -0.7124(6) 0.9021(5) 0.270(10) Uani 1 1 d DU . .
H91P H 0.3974 -0.7656 0.9115 0.405 Uiso 1 1 calc R . .
H91Q H 0.3627 -0.6984 0.8737 0.405 Uiso 1 1 calc R . .
H91R H 0.3348 -0.6924 0.9181 0.405 Uiso 1 1 calc R . .
O919 O 0.3800(4) 0.5000(3) 0.3464(2) 0.174(3) Uani 1 1 d DU . .
C919 C 0.3847(4) 0.5572(3) 0.3375(2) 0.102(2) Uani 1 1 d DU . .
C920 C 0.4300(6) 0.5768(6) 0.3057(4) 0.249(9) Uani 1 1 d DU . .
H92A H 0.4498 0.5382 0.2912 0.374 Uiso 1 1 calc R . .
H92B H 0.4699 0.5829 0.3170 0.374 Uiso 1 1 calc R . .
H92C H 0.4013 0.6226 0.2870 0.374 Uiso 1 1 calc R . .
C921 C 0.3535(7) 0.6116(5) 0.3620(3) 0.229(8) Uani 1 1 d DU . .
H92D H 0.3233 0.5949 0.3832 0.344 Uiso 1 1 calc R . .
H92E H 0.3237 0.6586 0.3447 0.344 Uiso 1 1 calc R . .
H92F H 0.3928 0.6171 0.3743 0.344 Uiso 1 1 calc R . .
O922 O 0.9226(14) 0.6892(11) -0.2119(7) 0.185(14) Uani 0.25 1 d PDU . .
C922 C 0.9756(12) 0.6402(15) -0.2173(7) 0.15(2) Uani 0.25 1 d PDU . .
C923 C 1.0315(11) 0.6087(14) -0.1868(5) 0.070(7) Uani 0.25 1 d PDU . .
H92G H 1.0201 0.6389 -0.1675 0.105 Uiso 0.25 1 calc PR . .
H92H H 1.0781 0.6063 -0.1994 0.105 Uiso 0.25 1 calc PR . .
H92I H 1.0344 0.5594 -0.1729 0.105 Uiso 0.25 1 calc PR . .
C924 C 0.9854(13) 0.603(2) -0.2481(7) 0.156(17) Uani 0.25 1 d PDU . .
H92J H 0.9462 0.6302 -0.2682 0.234 Uiso 0.25 1 calc PR . .
H92K H 0.9848 0.5541 -0.2363 0.234 Uiso 0.25 1 calc PR . .
H92L H 1.0321 0.5986 -0.2611 0.234 Uiso 0.25 1 calc PR . .
O925 O 0.8315(11) 0.5933(13) -0.1412(6) 0.366(19) Uani 0.50 1 d PDU . .
C925 C 0.8518(11) 0.5592(11) -0.1664(6) 0.189(14) Uani 0.50 1 d PDU . .
C926 C 0.8114(8) 0.5946(8) -0.2051(6) 0.126(6) Uani 0.50 1 d PDU . .
H92M H 0.7658 0.6335 -0.2012 0.188 Uiso 0.50 1 calc PR . .
H92N H 0.8009 0.5584 -0.2146 0.188 Uiso 0.50 1 calc PR . .
H92O H 0.8407 0.6154 -0.2250 0.188 Uiso 0.50 1 calc PR . .
C927 C 0.9252(13) 0.5137(6) -0.1616(5) 0.249(18) Uani 0.50 1 d PDU . .
H92P H 0.9401 0.5025 -0.1335 0.374 Uiso 0.50 1 calc PR . .
H92Q H 0.9544 0.5385 -0.1791 0.374 Uiso 0.50 1 calc PR . .
H92R H 0.9327 0.4684 -0.1689 0.374 Uiso 0.50 1 calc PR . .
O928 O 1.3996(7) 0.3739(6) 0.0013(3) 0.139(5) Uani 0.50 1 d PDU . .
C928 C 1.3999(6) 0.4336(6) -0.0082(3) 0.088(5) Uani 0.50 1 d PDU . .
C929 C 1.4643(7) 0.4415(12) -0.0271(5) 0.169(10) Uani 0.50 1 d PDU . .
H92S H 1.5003 0.3934 -0.0280 0.254 Uiso 0.50 1 calc PR . .
H92T H 1.4840 0.4641 -0.0116 0.254 Uiso 0.50 1 calc PR . .
H92U H 1.4525 0.4724 -0.0545 0.254 Uiso 0.50 1 calc PR . .
C930 C 1.3444(8) 0.4973(7) -0.0046(4) 0.123(6) Uani 0.50 1 d PDU . .
H93A H 1.3027 0.4864 0.0080 0.185 Uiso 0.50 1 calc PR . .
H93B H 1.3303 0.5304 -0.0314 0.185 Uiso 0.50 1 calc PR . .
H93C H 1.3609 0.5205 0.0121 0.185 Uiso 0.50 1 calc PR . .
O931 O 0.8842(3) -0.0923(2) -0.18979(13) 0.0998(14) Uani 1 1 d DU . .
C931 C 0.8668(4) -0.0588(4) -0.22421(19) 0.092(2) Uani 1 1 d DU . .
C932 C 0.8745(9) -0.0962(6) -0.2565(3) 0.229(7) Uani 1 1 d DU . .
H93D H 0.8912 -0.1490 -0.2449 0.343 Uiso 1 1 calc R . .
H93E H 0.9099 -0.0852 -0.2761 0.343 Uiso 1 1 calc R . .
H93F H 0.8275 -0.0793 -0.2701 0.343 Uiso 1 1 calc R . .
C933 C 0.8427(4) 0.0187(4) -0.2349(2) 0.116(3) Uani 1 1 d DU . .
H93G H 0.8388 0.0361 -0.2106 0.174 Uiso 1 1 calc R . .
H93H H 0.7952 0.0395 -0.2484 0.174 Uiso 1 1 calc R . .
H93I H 0.8776 0.0337 -0.2531 0.174 Uiso 1 1 calc R . .
O934 O 1.3365(4) -0.1077(5) 0.2638(2) 0.087(3) Uani 0.50 1 d PD . .
C934 C 1.3757(6) -0.1224(8) 0.2370(3) 0.089(5) Uani 0.50 1 d PD . .
C935 C 1.3765(8) -0.0579(10) 0.2066(3) 0.147(9) Uani 0.50 1 d PD . .
H93J H 1.3443 -0.0140 0.2147 0.220 Uiso 0.50 1 calc PR . .
H93K H 1.3599 -0.0580 0.1807 0.220 Uiso 0.50 1 calc PR . .
H93L H 1.4260 -0.0585 0.2040 0.220 Uiso 0.50 1 calc PR . .
C936 C 1.4164(7) -0.1955(10) 0.2366(8) 0.223(15) Uani 0.50 1 d PD . .
H93M H 1.4060 -0.2278 0.2608 0.335 Uiso 0.50 1 calc PR . .
H93N H 1.4681 -0.2040 0.2360 0.335 Uiso 0.50 1 calc PR . .
H93O H 1.4032 -0.2056 0.2126 0.335 Uiso 0.50 1 calc PR . .
O937 O 1.3156(8) 0.1906(7) 0.1233(6) 0.217(9) Uani 0.50 1 d PD C 1
C937 C 1.3221(11) 0.1924(10) 0.1571(7) 0.45(5) Uani 0.50 1 d PD C 1
C938 C 1.3250(14) 0.1370(15) 0.1952(8) 0.36(3) Uani 0.50 1 d PD C 1
H93P H 1.3105 0.0995 0.1900 0.542 Uiso 0.50 1 calc PR C 1
H93Q H 1.2919 0.1604 0.2146 0.542 Uiso 0.50 1 calc PR C 1
H93R H 1.3745 0.1146 0.2062 0.542 Uiso 0.50 1 calc PR C 1
C939 C 1.3454(10) 0.2496(11) 0.1593(6) 0.163(9) Uani 0.50 1 d PD C 1
H93S H 1.3498 0.2777 0.1321 0.244 Uiso 0.50 1 calc PR C 1
H93T H 1.3926 0.2281 0.1732 0.244 Uiso 0.50 1 calc PR C 1
H93U H 1.3098 0.2818 0.1742 0.244 Uiso 0.50 1 calc PR C 1
O940 O 1.2882(8) 0.2486(11) 0.0629(6) 0.106(7) Uani 0.25 1 d PD D 2
C940 C 1.3162(9) 0.2818(10) 0.0699(8) 0.106(12) Uani 0.25 1 d PD D 2
C941 C 1.2783(17) 0.3605(11) 0.0607(11) 0.29(5) Uani 0.25 1 d PD D 2
H94A H 1.2389 0.3750 0.0414 0.440 Uiso 0.25 1 calc PR D 2
H94B H 1.3123 0.3843 0.0490 0.440 Uiso 0.25 1 calc PR D 2
H94C H 1.2583 0.3751 0.0855 0.440 Uiso 0.25 1 calc PR D 2
C942 C 1.3809(10) 0.2549(13) 0.0938(8) 0.096(9) Uani 0.25 1 d PD D 2
H94D H 1.4083 0.2036 0.0939 0.145 Uiso 0.25 1 calc PR D 2
H94E H 1.3680 0.2590 0.1214 0.145 Uiso 0.25 1 calc PR D 2
H94F H 1.4108 0.2836 0.0824 0.145 Uiso 0.25 1 calc PR D 2

loop_
_atom_site_aniso_label
_atom_site_aniso_U_11
_atom_site_aniso_U_22
_atom_site_aniso_U_33
_atom_site_aniso_U_23
_atom_site_aniso_U_13
_atom_site_aniso_U_12
Mn1 0.0259(3) 0.0250(3) 0.0329(3) -0.0049(2) 0.0021(2) -0.0141(2)
Mn3 0.0316(3) 0.0279(3) 0.0391(3) -0.0076(2) 0.0002(2) -0.0208(2)
Mn2 0.0293(3) 0.0214(2) 0.0315(3) -0.0063(2) 0.0011(2) -0.0151(2)
Cr1 0.0255(4) 0.0242(4) 0.0268(4) -0.0069(3) 0.0037(3) -0.0155(3)
O11 0.0309(13) 0.0231(12) 0.0355(13) -0.0062(10) 0.0005(10) -0.0131(10)
O12 0.0333(14) 0.0317(13) 0.0361(14) -0.0025(11) -0.0010(11) -0.0194(11)
O21 0.0284(13) 0.0224(11) 0.0393(14) -0.0085(10) 0.0030(10) -0.0160(10)
O22 0.0342(14) 0.0288(12) 0.0413(15) -0.0130(11) -0.0010(11) -0.0168(11)
O31 0.0289(13) 0.0286(12) 0.0373(14) -0.0033(10) -0.0029(10) -0.0178(10)
O32 0.0306(14) 0.0358(14) 0.0498(16) -0.0063(12) 0.0018(11) -0.0225(11)
O87 0.0609(19) 0.0436(16) 0.0511(17) -0.0142(13) 0.0219(14) -0.0352(15)
N11 0.0262(15) 0.0297(15) 0.0332(16) -0.0090(12) 0.0052(12) -0.0149(13)
N12 0.0275(15) 0.0290(15) 0.0353(17) -0.0090(13) 0.0041(12) -0.0166(13)
N31 0.0377(17) 0.0254(14) 0.0366(17) -0.0091(12) 0.0005(13) -0.0202(13)
N32 0.0389(18) 0.0326(16) 0.0372(17) -0.0069(13) -0.0018(14) -0.0248(14)
N21 0.0315(16) 0.0221(14) 0.0302(16) -0.0043(12) -0.0013(12) -0.0126(12)
N22 0.0290(16) 0.0240(14) 0.0367(17) -0.0063(12) 0.0005(12) -0.0133(12)
C1 0.0296(18) 0.0239(16) 0.0261(18) -0.0079(13) 0.0040(14) -0.0131(14)
C2 0.0279(18) 0.0265(16) 0.0285(18) -0.0109(14) 0.0067(14) -0.0163(14)
C3 0.0309(18) 0.0250(16) 0.0243(17) -0.0091(13) 0.0061(14) -0.0159(14)
C4 0.0293(18) 0.0241(16) 0.0264(17) -0.0089(13) 0.0037(14) -0.0153(14)
C5 0.0299(18) 0.0266(16) 0.0249(17) -0.0085(13) 0.0027(14) -0.0156(14)
C6 0.0298(18) 0.0254(16) 0.0290(18) -0.0087(13) 0.0031(14) -0.0177(14)
C11 0.0286(18) 0.0251(16) 0.0326(19) -0.0111(14) 0.0057(14) -0.0142(14)
C12 0.0294(19) 0.0331(18) 0.037(2) -0.0058(15) 0.0055(15) -0.0191(16)
C13 0.0252(18) 0.0297(18) 0.039(2) -0.0062(15) 0.0040(15) -0.0126(15)
C14 0.0289(19) 0.0347(19) 0.042(2) -0.0057(16) 0.0036(16) -0.0207(16)
C15 0.032(2) 0.042(2) 0.059(3) 0.0003(19) -0.0063(18) -0.0205(18)
C16 0.043(2) 0.037(2) 0.047(2) -0.0131(17) 0.0038(18) -0.0249(18)
C17 0.0286(19) 0.0332(19) 0.041(2) -0.0076(16) -0.0008(16) -0.0166(16)
C21 0.0278(18) 0.0261(17) 0.0275(18) -0.0072(14) 0.0060(14) -0.0149(14)
C22 0.043(2) 0.0318(19) 0.033(2) -0.0063(15) -0.0056(16) -0.0194(17)
C23 0.041(2) 0.0259(17) 0.034(2) -0.0018(15) -0.0080(16) -0.0141(16)
C24 0.038(2) 0.0238(17) 0.042(2) -0.0027(15) -0.0083(17) -0.0125(16)
C25 0.030(2) 0.045(2) 0.061(3) -0.020(2) 0.0003(18) -0.0132(18)
C26 0.066(3) 0.025(2) 0.066(3) 0.0016(19) -0.025(2) -0.015(2)
C27 0.034(2) 0.0244(17) 0.039(2) -0.0073(15) 0.0073(16) -0.0141(15)
C31 0.039(2) 0.0298(17) 0.0231(17) -0.0083(14) 0.0028(14) -0.0205(16)
C32 0.043(2) 0.0276(18) 0.043(2) -0.0139(16) 0.0034(17) -0.0185(17)
C33 0.046(2) 0.0301(19) 0.051(2) -0.0158(17) 0.0021(18) -0.0255(17)
C34 0.043(2) 0.0324(19) 0.055(2) -0.0144(17) 0.0024(18) -0.0271(18)
C35 0.057(3) 0.041(2) 0.089(4) -0.022(2) 0.004(2) -0.035(2)
C36 0.048(3) 0.038(2) 0.053(3) -0.0007(19) 0.003(2) -0.0185(19)
C37 0.042(2) 0.040(2) 0.039(2) -0.0074(17) 0.0001(17) -0.0292(18)
C101 0.0325(19) 0.0249(17) 0.0325(19) -0.0065(14) 0.0026(15) -0.0133(15)
C102 0.0306(19) 0.0280(18) 0.041(2) -0.0082(15) 0.0016(16) -0.0140(15)
C103 0.036(2) 0.035(2) 0.048(2) -0.0034(17) -0.0055(18) -0.0177(17)
C104 0.038(2) 0.0274(18) 0.043(2) -0.0038(16) -0.0041(17) -0.0128(16)
C105 0.042(2) 0.0258(18) 0.041(2) -0.0048(15) 0.0031(17) -0.0183(16)
C106 0.034(2) 0.0286(18) 0.036(2) -0.0093(15) 0.0010(15) -0.0158(16)
C110 0.041(2) 0.0312(19) 0.045(2) 0.0010(17) -0.0048(18) -0.0127(17)
C111 0.057(3) 0.069(3) 0.078(4) 0.029(3) -0.027(3) -0.033(3)
C112 0.083(4) 0.040(3) 0.089(4) 0.020(2) -0.036(3) -0.030(3)
C113 0.101(5) 0.064(3) 0.049(3) 0.010(3) -0.004(3) 0.003(3)
C120 0.036(2) 0.036(2) 0.042(2) -0.0051(16) 0.0013(17) -0.0223(17)
C121 0.045(2) 0.049(2) 0.054(3) -0.003(2) 0.000(2) -0.031(2)
C122 0.030(2) 0.047(2) 0.055(3) -0.007(2) -0.0013(18) -0.0151(18)
C123 0.060(3) 0.064(3) 0.045(2) -0.017(2) 0.001(2) -0.041(2)
C201 0.0325(19) 0.0308(18) 0.035(2) -0.0124(15) 0.0094(15) -0.0215(16)
C202 0.035(2) 0.0291(18) 0.039(2) -0.0096(15) 0.0076(16) -0.0210(16)
C203 0.041(2) 0.0276(18) 0.053(2) -0.0122(17) 0.0093(18) -0.0207(17)
C204 0.049(2) 0.036(2) 0.046(2) -0.0203(17) 0.0107(18) -0.0279(19)
C205 0.042(2) 0.048(2) 0.048(2) -0.0196(19) 0.0057(18) -0.033(2)
C206 0.034(2) 0.0364(19) 0.039(2) -0.0123(16) 0.0050(16) -0.0232(17)
C210 0.066(3) 0.042(2) 0.069(3) -0.029(2) 0.008(2) -0.034(2)
C211 0.130(5) 0.068(3) 0.072(4) -0.041(3) 0.010(4) -0.049(4)
C212 0.090(4) 0.075(4) 0.136(5) -0.051(4) 0.019(4) -0.066(3)
C213 0.103(5) 0.043(3) 0.103(4) -0.034(3) -0.012(4) -0.032(3)
C220 0.035(2) 0.039(2) 0.049(2) -0.0157(18) -0.0010(17) -0.0187(17)
C221 0.051(3) 0.035(2) 0.055(3) -0.0067(19) -0.004(2) -0.0220(19)
C222 0.037(2) 0.055(3) 0.061(3) -0.022(2) -0.002(2) -0.016(2)
C223 0.059(3) 0.053(3) 0.057(3) -0.012(2) -0.015(2) -0.027(2)
C301 0.035(2) 0.041(2) 0.0314(19) -0.0055(16) -0.0029(15) -0.0260(17)
C302 0.039(2) 0.043(2) 0.037(2) -0.0081(17) 0.0005(16) -0.0292(18)
C303 0.041(2) 0.051(2) 0.036(2) -0.0095(17) 0.0023(17) -0.034(2)
C304 0.035(2) 0.049(2) 0.033(2) -0.0079(17) 0.0003(16) -0.0274(19)
C305 0.036(2) 0.044(2) 0.039(2) -0.0070(17) -0.0035(17) -0.0223(18)
C306 0.035(2) 0.042(2) 0.036(2) -0.0085(16) -0.0003(16) -0.0241(17)
C310 0.036(2) 0.060(3) 0.040(2) -0.0133(19) 0.0043(17) -0.030(2)
C311 0.043(2) 0.071(3) 0.061(3) -0.012(2) 0.002(2) -0.042(2)
C312 0.040(2) 0.077(3) 0.061(3) -0.010(2) -0.006(2) -0.032(2)
C313 0.043(3) 0.077(3) 0.060(3) -0.024(2) 0.011(2) -0.038(2)
C320 0.036(2) 0.036(2) 0.051(2) -0.0075(18) 0.0041(18) -0.0207(17)
C321 0.045(3) 0.044(2) 0.088(4) -0.011(2) 0.006(2) -0.026(2)
C322 0.054(3) 0.037(2) 0.063(3) -0.004(2) 0.006(2) -0.024(2)
C323 0.047(3) 0.050(2) 0.066(3) -0.017(2) 0.001(2) -0.032(2)
N81 0.0280(17) 0.0338(16) 0.0417(18) -0.0130(14) 0.0059(13) -0.0141(14)
N82 0.0369(17) 0.0313(16) 0.0321(17) -0.0064(13) 0.0032(13) -0.0187(14)
N83 0.0390(18) 0.0356(17) 0.0393(18) -0.0117(14) 0.0035(14) -0.0219(15)
C81 0.033(2) 0.0311(18) 0.0274(18) -0.0058(14) 0.0007(15) -0.0200(16)
C82 0.0254(18) 0.0288(17) 0.0327(19) -0.0132(15) 0.0037(14) -0.0129(14)
C83 0.0306(19) 0.0312(18) 0.032(2) -0.0082(15) 0.0033(15) -0.0181(16)
Mn4 0.0235(3) 0.0199(2) 0.0330(3) -0.0062(2) 0.0007(2) -0.0115(2)
Mn5 0.0298(3) 0.0226(3) 0.0409(3) -0.0073(2) 0.0026(2) -0.0174(2)
Mn6 0.0264(3) 0.0205(2) 0.0328(3) -0.0050(2) 0.0023(2) -0.0135(2)
Cr2 0.0258(4) 0.0200(3) 0.0273(4) -0.0068(3) 0.0052(3) -0.0139(3)
O41 0.0279(12) 0.0242(11) 0.0314(13) -0.0034(9) -0.0007(10) -0.0166(10)
O42 0.0351(14) 0.0242(12) 0.0399(14) -0.0047(10) -0.0074(11) -0.0157(11)
O51 0.0292(13) 0.0193(11) 0.0450(15) -0.0097(10) 0.0035(11) -0.0145(10)
O52 0.0358(14) 0.0275(12) 0.0423(15) -0.0003(11) 0.0002(11) -0.0205(11)
O61 0.0306(13) 0.0229(11) 0.0342(13) -0.0062(10) -0.0022(10) -0.0138(10)
O62 0.0269(13) 0.0269(12) 0.0531(16) -0.0115(11) 0.0043(11) -0.0137(11)
N41 0.0252(15) 0.0200(13) 0.0362(16) -0.0075(12) 0.0022(12) -0.0098(12)
N42 0.0292(16) 0.0228(14) 0.0391(17) -0.0041(12) -0.0005(13) -0.0119(12)
N51 0.0361(17) 0.0358(16) 0.0326(16) -0.0078(13) -0.0034(13) -0.0236(14)
N52 0.0366(17) 0.0325(16) 0.0456(19) -0.0129(14) 0.0018(14) -0.0237(14)
N61 0.0305(15) 0.0224(14) 0.0274(15) -0.0050(11) 0.0023(12) -0.0175(12)
N62 0.0291(16) 0.0229(14) 0.0345(16) -0.0051(12) -0.0009(12) -0.0142(12)
C41 0.0294(18) 0.0219(16) 0.0301(18) -0.0100(13) 0.0091(14) -0.0140(14)
C42 0.036(2) 0.0231(17) 0.046(2) -0.0142(15) 0.0028(16) -0.0119(15)
C43 0.0267(19) 0.0210(16) 0.046(2) -0.0098(15) 0.0005(16) -0.0048(14)
C44 0.0317(19) 0.0213(16) 0.045(2) -0.0080(15) -0.0008(16) -0.0102(15)
C45 0.056(3) 0.0298(19) 0.046(2) -0.0013(17) -0.0009(19) -0.0239(19)
C46 0.044(2) 0.0255(19) 0.072(3) -0.0100(19) -0.017(2) -0.0011(18)
C47 0.0271(18) 0.0249(17) 0.045(2) -0.0043(15) -0.0035(16) -0.0104(15)
C51 0.0300(19) 0.0268(17) 0.0340(19) -0.0126(14) 0.0047(15) -0.0143(15)
C52 0.045(2) 0.047(2) 0.033(2) -0.0071(17) -0.0055(17) -0.0300(19)
C53 0.055(3) 0.052(2) 0.043(2) -0.0067(19) -0.0074(19) -0.042(2)
C54 0.043(2) 0.049(2) 0.042(2) -0.0074(18) -0.0057(18) -0.034(2)
C55 0.038(2) 0.045(2) 0.064(3) -0.003(2) -0.006(2) -0.018(2)
C56 0.063(3) 0.079(3) 0.064(3) -0.007(3) -0.012(2) -0.057(3)
C57 0.039(2) 0.035(2) 0.049(2) -0.0170(17) 0.0072(17) -0.0267(17)
C61 0.0289(18) 0.0233(16) 0.0227(17) -0.0047(13) -0.0005(13) -0.0148(14)
C62 0.0303(19) 0.0255(17) 0.036(2) -0.0032(14) 0.0043(15) -0.0167(15)
C63 0.0325(19) 0.0219(16) 0.037(2) -0.0031(14) 0.0052(15) -0.0165(15)
C64 0.0308(19) 0.0234(16) 0.040(2) -0.0058(14) 0.0008(15) -0.0171(15)
C65 0.037(2) 0.037(2) 0.038(2) -0.0095(16) -0.0027(16) -0.0200(17)
C66 0.044(2) 0.0227(17) 0.053(2) -0.0038(16) -0.0015(18) -0.0176(16)
C67 0.037(2) 0.0244(17) 0.037(2) -0.0075(15) 0.0028(16) -0.0162(16)
C71 0.0273(18) 0.0238(16) 0.0270(18) -0.0093(13) 0.0067(13) -0.0149(14)
C72 0.0279(18) 0.0232(16) 0.0255(17) -0.0080(13) 0.0066(13) -0.0150(14)
C73 0.0303(18) 0.0226(16) 0.0242(17) -0.0113(13) 0.0077(13) -0.0148(14)
C74 0.0295(18) 0.0248(16) 0.0279(18) -0.0093(13) 0.0026(14) -0.0166(14)
C75 0.0279(18) 0.0219(16) 0.0241(17) -0.0074(13) 0.0047(13) -0.0126(14)
C76 0.0301(18) 0.0230(16) 0.0267(17) -0.0069(13) 0.0046(14) -0.0162(14)
C401 0.0262(18) 0.0292(18) 0.038(2) -0.0067(15) 0.0009(15) -0.0163(15)
C402 0.0257(18) 0.0311(18) 0.045(2) -0.0081(16) -0.0025(15) -0.0163(15)
C403 0.031(2) 0.0334(19) 0.048(2) -0.0046(17) -0.0065(17) -0.0157(16)
C404 0.0303(19) 0.039(2) 0.042(2) -0.0087(16) -0.0001(16) -0.0198(16)
C405 0.0301(19) 0.0303(18) 0.051(2) -0.0119(16) -0.0016(17) -0.0174(16)
C406 0.0265(18) 0.0283(18) 0.044(2) -0.0074(15) -0.0010(15) -0.0156(15)
C410 0.036(2) 0.0267(18) 0.049(2) -0.0089(16) -0.0067(17) -0.0139(16)
C411 0.033(2) 0.037(2) 0.062(3) -0.0121(19) -0.0082(19) -0.0091(17)
C412 0.056(3) 0.032(2) 0.048(2) -0.0035(18) -0.007(2) -0.0197(19)
C413 0.051(3) 0.031(2) 0.069(3) -0.012(2) -0.019(2) -0.0137(19)
C420 0.035(2) 0.047(2) 0.050(2) -0.0126(19) -0.0071(18) -0.0231(18)
C421 0.045(3) 0.077(3) 0.049(3) -0.022(2) -0.006(2) -0.028(2)
C422 0.038(2) 0.057(3) 0.068(3) -0.024(2) -0.002(2) -0.028(2)
C423 0.055(3) 0.058(3) 0.068(3) -0.008(2) -0.026(2) -0.029(2)
C501 0.036(2) 0.0266(17) 0.042(2) -0.0151(15) 0.0106(16) -0.0204(16)
C502 0.039(2) 0.0247(17) 0.046(2) -0.0103(16) 0.0068(17) -0.0209(16)
C503 0.039(2) 0.037(2) 0.059(3) -0.0185(19) 0.0128(19) -0.0272(18)
C504 0.048(2) 0.0302(19) 0.047(2) -0.0112(17) 0.0123(18) -0.0263(18)
C505 0.046(2) 0.0295(18) 0.039(2) -0.0096(16) 0.0092(17) -0.0207(17)
C506 0.037(2) 0.0270(17) 0.040(2) -0.0132(15) 0.0090(16) -0.0181(16)
C510 0.043(2) 0.042(2) 0.039(2) -0.0036(17) -0.0012(17) -0.0248(19)
C511 0.060(3) 0.053(3) 0.060(3) -0.016(2) -0.003(2) -0.039(2)
C512 0.041(2) 0.062(3) 0.052(3) -0.012(2) 0.008(2) -0.022(2)
C513 0.065(3) 0.067(3) 0.059(3) 0.007(2) -0.011(2) -0.040(3)
C520 0.056(3) 0.039(2) 0.053(3) -0.0096(19) 0.016(2) -0.035(2)
C521 0.187(10) 0.115(7) 0.074(5) -0.042(5) 0.067(5) -0.125(7)
C522 0.103(6) 0.040(3) 0.093(5) -0.012(3) 0.035(4) -0.046(4)
C523 0.084(6) 0.099(6) 0.155(9) 0.048(6) -0.013(5) -0.074(5)
C601 0.0294(19) 0.0243(17) 0.038(2) -0.0076(15) 0.0022(15) -0.0093(15)
C602 0.032(2) 0.0277(18) 0.040(2) -0.0056(15) 0.0018(16) -0.0117(15)
C603 0.039(2) 0.0292(19) 0.052(2) -0.0095(17) 0.0046(18) -0.0125(17)
C604 0.036(2) 0.034(2) 0.054(3) -0.0093(18) 0.0067(18) -0.0078(17)
C605 0.029(2) 0.039(2) 0.066(3) -0.013(2) 0.0051(19) -0.0112(17)
C606 0.031(2) 0.035(2) 0.054(3) -0.0117(18) 0.0046(18) -0.0145(17)
C610 0.030(2) 0.042(2) 0.098(4) -0.026(2) 0.012(2) -0.0207(19)
C611 0.063(3) 0.039(2) 0.097(4) -0.014(2) 0.021(3) -0.029(2)
C612 0.054(3) 0.071(3) 0.112(5) -0.052(3) 0.011(3) -0.035(3)
C613 0.040(3) 0.062(3) 0.170(6) -0.042(4) 0.019(3) -0.030(3)
C620 0.041(2) 0.034(2) 0.077(3) -0.006(2) 0.005(2) -0.0037(19)
C621 0.062(3) 0.044(3) 0.124(5) -0.021(3) 0.041(3) -0.013(2)
C622 0.072(4) 0.083(5) 0.120(6) -0.018(4) -0.030(4) 0.022(3)
C623 0.058(3) 0.032(2) 0.146(6) -0.020(3) 0.025(3) -0.007(2)
N84 0.0296(17) 0.0312(16) 0.0371(17) -0.0113(13) 0.0048(13) -0.0152(13)
N85 0.0371(18) 0.0312(16) 0.0413(18) -0.0135(14) 0.0035(14) -0.0190(14)
N86 0.0387(18) 0.0290(15) 0.0364(18) -0.0058(14) 0.0048(14) -0.0169(14)
C84 0.035(2) 0.0250(16) 0.0266(18) -0.0061(14) 0.0028(15) -0.0173(15)
C85 0.0272(18) 0.0247(17) 0.035(2) -0.0082(15) 0.0075(14) -0.0132(15)
C86 0.0315(19) 0.0258(17) 0.036(2) -0.0146(16) 0.0067(15) -0.0164(15)
B1 0.093(5) 0.084(4) 0.050(3) -0.019(3) 0.014(3) -0.066(4)
C801 0.104(5) 0.084(4) 0.051(3) -0.017(3) 0.014(3) -0.060(4)
C802 0.139(6) 0.130(6) 0.078(4) -0.032(4) 0.029(4) -0.111(5)
C803 0.180(8) 0.174(8) 0.102(6) -0.062(5) 0.056(5) -0.150(7)
C804 0.195(9) 0.129(6) 0.100(5) -0.057(5) 0.072(5) -0.131(7)
C805 0.155(7) 0.122(6) 0.073(4) -0.034(4) 0.047(4) -0.093(6)
C806 0.136(6) 0.110(5) 0.070(4) -0.032(4) 0.028(4) -0.077(5)
C807 0.079(4) 0.094(4) 0.057(3) -0.026(3) 0.012(3) -0.062(3)
C808 0.084(4) 0.087(4) 0.070(4) -0.023(3) 0.005(3) -0.056(4)
C809 0.084(4) 0.110(6) 0.096(5) -0.040(4) -0.002(4) -0.052(4)
C810 0.115(6) 0.082(4) 0.094(5) -0.023(4) -0.030(4) -0.053(4)
C811 0.118(6) 0.088(5) 0.078(4) -0.020(4) 0.009(4) -0.064(4)
C812 0.114(5) 0.078(4) 0.067(4) -0.017(3) 0.024(3) -0.060(4)
C813 0.090(4) 0.093(4) 0.089(4) -0.036(4) 0.007(3) -0.061(4)
C814 0.092(5) 0.106(5) 0.106(5) -0.054(4) 0.010(4) -0.066(4)
C815 0.115(7) 0.139(8) 0.152(8) -0.063(6) -0.008(6) -0.078(6)
C816 0.120(7) 0.207(11) 0.157(9) -0.085(8) -0.013(6) -0.093(8)
C817 0.133(7) 0.164(9) 0.109(6) -0.042(6) -0.028(5) -0.059(7)
C818 0.122(6) 0.100(5) 0.102(5) -0.013(4) -0.030(5) -0.061(5)
C819 0.067(4) 0.053(3) 0.048(4) -0.009(3) 0.006(3) -0.049(3)
C820 0.072(4) 0.050(3) 0.046(3) -0.008(3) 0.006(3) -0.038(3)
C821 0.084(8) 0.056(5) 0.045(4) -0.007(3) 0.000(5) -0.047(6)
C822 0.091(5) 0.055(4) 0.051(4) -0.017(3) 0.019(3) -0.050(4)
C823 0.076(4) 0.056(4) 0.063(4) -0.014(3) 0.012(3) -0.038(3)
C824 0.064(4) 0.062(4) 0.061(4) -0.017(3) 0.003(3) -0.045(3)
B2 0.042(3) 0.030(2) 0.043(3) -0.0024(18) -0.005(2) -0.0192(19)
C825 0.047(2) 0.039(2) 0.044(2) -0.0042(18) -0.0060(19) -0.0212(19)
C826 0.064(3) 0.039(2) 0.050(3) -0.009(2) -0.015(2) -0.016(2)
C827 0.086(4) 0.060(3) 0.053(3) -0.015(2) -0.017(3) -0.029(3)
C828 0.083(4) 0.072(4) 0.056(3) -0.007(3) -0.030(3) -0.023(3)
C829 0.086(4) 0.074(4) 0.068(4) -0.014(3) -0.034(3) 0.016(3)
C830 0.068(3) 0.069(3) 0.055(3) -0.021(3) -0.019(3) 0.006(3)
C831 0.036(2) 0.0298(19) 0.053(3) -0.0095(17) 0.0011(18) -0.0125(17)
C832 0.043(2) 0.035(2) 0.056(3) -0.0151(19) 0.0134(19) -0.0126(18)
C833 0.058(3) 0.034(2) 0.088(4) -0.023(2) 0.034(3) -0.024(2)
C834 0.043(3) 0.044(3) 0.125(5) -0.043(3) 0.017(3) -0.022(2)
C835 0.049(3) 0.047(3) 0.110(4) -0.029(3) -0.013(3) -0.019(2)
C836 0.050(3) 0.041(2) 0.067(3) -0.007(2) -0.015(2) -0.024(2)
C837 0.036(2) 0.036(2) 0.042(2) -0.0032(17) -0.0077(17) -0.0158(17)
C838 0.044(2) 0.042(2) 0.047(2) -0.0106(19) -0.0041(19) -0.0156(19)
C839 0.051(3) 0.056(3) 0.058(3) -0.022(2) -0.001(2) -0.009(2)
C840 0.048(3) 0.076(3) 0.051(3) -0.010(3) 0.009(2) -0.018(3)
C841 0.044(3) 0.064(3) 0.067(3) -0.007(3) 0.001(2) -0.025(2)
C842 0.043(2) 0.048(2) 0.060(3) -0.014(2) -0.002(2) -0.022(2)
C843 0.037(2) 0.0348(19) 0.041(2) -0.0085(16) -0.0064(17) -0.0193(17)
C844 0.039(2) 0.036(2) 0.038(2) -0.0081(16) -0.0031(17) -0.0155(17)
C845 0.051(3) 0.039(2) 0.046(2) -0.0040(18) -0.008(2) -0.022(2)
C846 0.043(2) 0.032(2) 0.057(3) -0.0067(19) -0.013(2) -0.0108(18)
C847 0.035(2) 0.042(2) 0.055(3) -0.0094(19) -0.0032(19) -0.0156(18)
C848 0.038(2) 0.038(2) 0.048(2) -0.0058(18) -0.0008(18) -0.0208(18)
B3 0.040(2) 0.034(2) 0.036(2) -0.0081(18) 0.0033(19) -0.0185(19)
C849 0.049(2) 0.0309(19) 0.038(2) -0.0106(16) 0.0052(18) -0.0149(18)
C850 0.052(3) 0.051(3) 0.039(2) -0.0101(19) 0.0002(19) -0.013(2)
C851 0.073(4) 0.050(3) 0.046(3) -0.007(2) -0.010(2) -0.004(2)
C852 0.098(4) 0.042(3) 0.039(3) -0.004(2) 0.014(3) -0.016(3)
C853 0.078(3) 0.040(2) 0.044(3) -0.009(2) 0.019(2) -0.023(2)
C854 0.050(3) 0.035(2) 0.049(2) -0.0137(18) 0.0126(19) -0.0177(19)
C855 0.041(2) 0.035(2) 0.033(2) -0.0004(16) 0.0013(16) -0.0213(17)
C856 0.047(2) 0.041(2) 0.034(2) 0.0003(17) 0.0023(17) -0.0252(19)
C857 0.059(3) 0.054(3) 0.044(2) -0.004(2) -0.003(2) -0.038(2)
C858 0.050(3) 0.067(3) 0.058(3) 0.003(2) -0.009(2) -0.040(3)
C859 0.034(2) 0.046(2) 0.064(3) -0.001(2) 0.000(2) -0.0155(19)
C860 0.040(2) 0.039(2) 0.053(3) -0.0076(19) 0.0004(19) -0.0179(19)
C861 0.031(2) 0.037(2) 0.043(2) -0.0090(17) 0.0037(16) -0.0149(17)
C862 0.048(2) 0.041(2) 0.050(2) -0.0092(19) -0.0023(19) -0.0259(19)
C863 0.049(3) 0.038(2) 0.067(3) -0.001(2) 0.002(2) -0.020(2)
C864 0.050(3) 0.048(3) 0.084(4) -0.030(2) 0.011(2) -0.030(2)
C865 0.051(3) 0.062(3) 0.065(3) -0.029(2) 0.008(2) -0.033(2)
C866 0.038(2) 0.043(2) 0.049(2) -0.0179(19) 0.0060(18) -0.0156(18)
C867 0.034(2) 0.043(2) 0.030(2) -0.0066(16) -0.0026(15) -0.0173(17)
C868 0.046(2) 0.056(3) 0.040(2) -0.0116(19) 0.0041(18) -0.028(2)
C869 0.045(3) 0.074(3) 0.049(3) -0.018(2) 0.008(2) -0.027(2)
C870 0.046(3) 0.081(4) 0.036(2) -0.017(2) -0.001(2) -0.009(2)
C871 0.054(3) 0.047(2) 0.039(2) -0.0058(19) -0.008(2) -0.005(2)
C872 0.042(2) 0.042(2) 0.037(2) -0.0075(17) 0.0031(17) -0.0134(19)
O901 0.073(2) 0.077(2) 0.058(2) -0.0358(18) 0.0192(17) -0.0470(19)
C901 0.040(2) 0.041(2) 0.042(2) -0.0119(18) 0.0050(17) -0.0174(18)
C902 0.070(3) 0.082(4) 0.053(3) -0.029(3) 0.018(2) -0.047(3)
C903 0.066(3) 0.080(4) 0.060(3) -0.008(3) 0.007(2) -0.050(3)
O904 0.083(3) 0.105(4) 0.116(4) -0.034(3) -0.032(3) -0.008(3)
C904 0.068(4) 0.064(3) 0.075(4) -0.023(3) -0.022(3) -0.015(3)
C905 0.162(8) 0.201(10) 0.099(6) 0.018(6) -0.056(6) -0.123(8)
C906 0.131(7) 0.186(9) 0.094(5) -0.048(5) 0.023(5) -0.105(7)
O907 0.139(6) 0.147(6) 0.378(14) 0.032(7) -0.094(8) -0.081(5)
C907 0.149(8) 0.083(5) 0.191(10) 0.007(6) -0.067(8) -0.079(6)
C908 0.237(11) 0.197(9) 0.105(6) 0.026(6) -0.043(7) -0.186(9)
C909 0.264(14) 0.086(6) 0.132(8) -0.011(5) -0.099(9) -0.053(7)
O910 0.164(5) 0.057(3) 0.170(5) -0.023(3) 0.048(4) -0.055(3)
C910 0.072(4) 0.045(3) 0.091(4) -0.019(3) 0.017(3) -0.020(3)
C911 0.222(12) 0.127(8) 0.157(9) -0.064(7) 0.002(8) -0.074(8)
C912 0.304(16) 0.111(7) 0.104(7) -0.019(6) -0.006(8) -0.018(9)
O913 0.295(9) 0.225(8) 0.111(5) -0.063(5) 0.074(5) -0.196(7)
C913 0.214(10) 0.127(6) 0.076(5) -0.042(5) 0.055(6) -0.129(7)
C914 0.166(8) 0.118(6) 0.124(6) -0.035(5) 0.043(6) -0.090(6)
C915 0.187(11) 0.085(6) 0.189(11) -0.048(6) 0.002(9) -0.030(6)
O916 0.088(4) 0.219(7) 0.114(4) 0.014(4) 0.012(3) 0.007(4)
C916 0.084(5) 0.096(6) 0.140(7) 0.024(5) -0.001(5) -0.020(5)
C917 0.154(10) 0.145(10) 0.249(14) -0.008(9) 0.017(9) -0.072(8)
C918 0.116(8) 0.119(9) 0.54(3) -0.045(12) 0.102(12) -0.054(7)
O919 0.185(6) 0.067(3) 0.264(8) -0.035(4) 0.081(6) -0.061(4)
C919 0.093(5) 0.051(3) 0.121(6) 0.018(4) 0.009(4) -0.011(3)
C920 0.141(9) 0.182(11) 0.275(15) 0.111(11) 0.062(9) -0.021(8)
C921 0.311(16) 0.100(7) 0.148(9) -0.035(6) -0.062(10) 0.078(9)
O922 0.39(5) 0.15(2) 0.100(16) -0.011(15) 0.01(2) -0.20(3)
C922 0.11(3) 0.09(2) 0.28(5) -0.10(3) 0.13(3) -0.07(2)
C923 0.053(12) 0.120(19) 0.033(10) -0.028(11) 0.007(9) -0.024(12)
C924 0.10(2) 0.39(5) 0.086(19) -0.13(3) 0.046(15) -0.17(3)
O925 0.30(3) 0.45(4) 0.41(4) 0.09(3) -0.09(3) -0.32(3)
C925 0.27(3) 0.28(3) 0.19(2) -0.19(2) 0.13(2) -0.23(3)
C926 0.074(9) 0.092(10) 0.22(2) -0.039(12) -0.027(11) -0.029(8)
C927 0.48(4) 0.025(6) 0.151(16) -0.049(8) -0.19(2) 0.068(12)
O928 0.173(12) 0.097(8) 0.098(8) -0.010(6) -0.027(7) 0.000(8)
C928 0.102(10) 0.071(8) 0.044(6) -0.023(6) -0.040(6) 0.033(7)
C929 0.065(10) 0.31(3) 0.126(15) -0.077(17) 0.020(10) -0.050(14)
C930 0.144(14) 0.105(11) 0.085(10) -0.043(9) -0.016(9) 0.008(10)
O931 0.138(4) 0.084(3) 0.077(3) -0.007(2) -0.016(3) -0.046(3)
C931 0.122(6) 0.100(5) 0.067(4) -0.008(4) -0.020(4) -0.061(4)
C932 0.38(2) 0.185(12) 0.148(10) -0.064(9) -0.067(11) -0.100(13)
C933 0.141(7) 0.100(5) 0.120(6) 0.021(4) -0.051(5) -0.080(5)
O934 0.088(6) 0.168(9) 0.045(4) -0.027(5) 0.006(4) -0.091(6)
C934 0.063(8) 0.201(16) 0.066(7) -0.070(9) 0.011(6) -0.095(10)
C935 0.130(12) 0.32(3) 0.040(7) 0.009(10) -0.019(7) -0.169(16)
C936 0.058(10) 0.28(3) 0.43(4) -0.22(3) 0.029(16) -0.096(15)
O937 0.168(13) 0.143(11) 0.41(3) -0.169(15) -0.076(15) -0.048(10)
C937 0.15(2) 0.28(4) 0.98(12) -0.47(6) -0.31(5) 0.12(2)
C938 0.14(2) 0.43(6) 0.27(4) -0.02(4) 0.08(2) 0.10(3)
C939 0.113(15) 0.23(2) 0.156(18) -0.105(18) 0.017(13) -0.044(15)
O940 0.059(9) 0.172(18) 0.171(18) -0.148(16) 0.039(10) -0.072(11)
C940 0.055(15) 0.075(15) 0.23(4) -0.08(2) 0.061(18) -0.056(13)
C941 0.13(3) 0.51(10) 0.16(4) 0.18(6) -0.11(3) -0.17(5)
C942 0.033(12) 0.089(18) 0.16(3) -0.014(17) 0.015(14) -0.031(12)

loop_
_atom_type_symbol
_atom_type_description
_atom_type_scat_dispersion_real
_atom_type_scat_dispersion_imag
_atom_type_scat_source
C C 0.0033 0.0016 'International Tables Vol C Tables 4.2.6.8 and 6.1.1.4'
H H 0.0000 0.0000 'International Tables Vol C Tables 4.2.6.8 and 6.1.1.4'
B B 0.0013 0.0007 'International Tables Vol C Tables 4.2.6.8 and 6.1.1.4'
N N 0.0061 0.0033 'International Tables Vol C Tables 4.2.6.8 and 6.1.1.4'
O O 0.0106 0.0060 'International Tables Vol C Tables 4.2.6.8 and 6.1.1.4'
Cr Cr 0.3209 0.6236 'International Tables Vol C Tables 4.2.6.8 and 6.1.1.4'
Mn Mn 0.3368 0.7283 'International Tables Vol C Tables 4.2.6.8 and 6.1.1.4'

loop_
_geom_angle_atom_site_label_1
_geom_angle_atom_site_label_2
_geom_angle_atom_site_label_3
_geom_angle
_geom_angle_site_symmetry_1
_geom_angle_site_symmetry_3
O12 Mn1 O11 92.80(10) . .
O12 Mn1 N11 168.85(12) . .
O11 Mn1 N11 88.33(11) . .
O12 Mn1 N12 91.92(11) . .
O11 Mn1 N12 158.25(12) . .
N11 Mn1 N12 83.11(12) . .
O12 Mn1 N81 94.45(11) . .
O11 Mn1 N81 97.09(11) . .
N11 Mn1 N81 96.43(12) . .
N12 Mn1 N81 103.69(12) . .
O12 Mn1 Cr1 90.08(8) . .
O11 Mn1 Cr1 84.67(7) . .
N11 Mn1 Cr1 101.08(9) . .
N12 Mn1 Cr1 116.55(9) . .
N81 Mn1 Cr1 13.39(8) . .
O12 Mn1 Mn3 84.38(7) . .
O11 Mn1 Mn3 34.02(7) . .
N11 Mn1 Mn3 102.47(8) . .
N12 Mn1 Mn3 167.69(9) . .
N81 Mn1 Mn3 65.03(8) . .
Cr1 Mn1 Mn3 51.885(8) . .
O12 Mn1 Mn2 139.13(8) . .
O11 Mn1 Mn2 71.19(7) . .
N11 Mn1 Mn2 51.44(8) . .
N12 Mn1 Mn2 117.00(8) . .
N81 Mn1 Mn2 52.83(8) . .
Cr1 Mn1 Mn2 52.150(7) . .
Mn3 Mn1 Mn2 61.077(8) . .
O32 Mn3 O31 93.50(10) . .
O32 Mn3 N31 171.14(12) . .
O31 Mn3 N31 88.97(11) . .
O32 Mn3 N32 92.11(12) . .
O31 Mn3 N32 161.15(12) . .
N31 Mn3 N32 82.97(12) . .
O32 Mn3 N83 93.75(12) . .
O31 Mn3 N83 95.12(11) . .
N31 Mn3 N83 94.50(12) . .
N32 Mn3 N83 102.46(12) . .
O32 Mn3 O931 92.44(13) . .
O31 Mn3 O931 85.39(13) . .
N31 Mn3 O931 79.27(13) . .
N32 Mn3 O931 76.40(13) . .
N83 Mn3 O931 173.75(13) . .
O32 Mn3 Cr1 90.93(8) . .
O31 Mn3 Cr1 83.64(7) . .
N31 Mn3 Cr1 97.81(9) . .
N32 Mn3 Cr1 114.27(9) . .
N83 Mn3 Cr1 12.01(8) . .
O931 Mn3 Cr1 168.70(11) . .
O32 Mn3 Mn1 138.69(8) . .
O31 Mn3 Mn1 69.99(7) . .
N31 Mn3 Mn1 50.04(8) . .
N32 Mn3 Mn1 115.89(9) . .
N83 Mn3 Mn1 52.61(8) . .
O931 Mn3 Mn1 122.15(11) . .
Cr1 Mn3 Mn1 50.891(7) . .
O32 Mn3 Mn2 85.41(7) . .
O31 Mn3 Mn2 33.61(7) . .
N31 Mn3 Mn2 101.21(8) . .
N32 Mn3 Mn2 165.18(9) . .
N83 Mn3 Mn2 63.22(8) . .
O931 Mn3 Mn2 118.27(10) . .
Cr1 Mn3 Mn2 51.284(6) . .
Mn1 Mn3 Mn2 59.594(8) . .
O22 Mn2 O21 95.57(10) . .
O22 Mn2 N21 174.41(11) . .
O21 Mn2 N21 87.98(11) . .
O22 Mn2 N22 92.20(11) . .
O21 Mn2 N22 164.20(11) . .
N21 Mn2 N22 83.34(12) . .
O22 Mn2 N82 91.23(11) . .
O21 Mn2 N82 92.75(10) . .
N21 Mn2 N82 92.92(11) . .
N22 Mn2 N82 100.83(12) . .
O22 Mn2 O87 88.57(11) . .
O21 Mn2 O87 82.96(10) . .
N21 Mn2 O87 87.58(11) . .
N22 Mn2 O87 83.50(11) . .
N82 Mn2 O87 175.67(11) . .
O22 Mn2 Cr1 87.85(8) . .
O21 Mn2 Cr1 80.91(7) . .
N21 Mn2 Cr1 96.99(8) . .
N22 Mn2 Cr1 113.18(8) . .
N82 Mn2 Cr1 12.69(8) . .
O87 Mn2 Cr1 163.06(7) . .
O22 Mn2 Mn1 84.63(7) . .
O21 Mn2 Mn1 31.84(7) . .
N21 Mn2 Mn1 100.58(8) . .
N22 Mn2 Mn1 163.56(9) . .
N82 Mn2 Mn1 63.20(8) . .
O87 Mn2 Mn1 112.47(7) . .
Cr1 Mn2 Mn1 50.684(7) . .
O22 Mn2 Mn3 136.21(7) . .
O21 Mn2 Mn3 67.48(7) . .
N21 Mn2 Mn3 49.26(8) . .
N22 Mn2 Mn3 115.09(8) . .
N82 Mn2 Mn3 52.04(8) . .
O87 Mn2 Mn3 126.15(7) . .
Cr1 Mn2 Mn3 50.819(7) . .
Mn1 Mn2 Mn3 59.329(9) . .
C81 Cr1 C81 180.00(14) . 2_755
C81 Cr1 C82 91.93(13) . 2_755
C81 Cr1 C82 88.07(13) 2_755 2_755
C81 Cr1 C82 88.07(13) . .
C81 Cr1 C82 91.93(13) 2_755 .
C82 Cr1 C82 179.997(2) 2_755 .
C81 Cr1 C83 88.67(14) . .
C81 Cr1 C83 91.33(14) 2_755 .
C82 Cr1 C83 91.68(13) 2_755 .
C82 Cr1 C83 88.32(13) . .
C81 Cr1 C83 91.33(14) . 2_755
C81 Cr1 C83 88.67(14) 2_755 2_755
C82 Cr1 C83 88.33(13) 2_755 2_755
C82 Cr1 C83 91.67(13) . 2_755
C83 Cr1 C83 179.997(1) . 2_755
C81 Cr1 Mn1 10.52(9) . .
C81 Cr1 Mn1 169.48(9) 2_755 .
C82 Cr1 Mn1 92.65(9) 2_755 .
C82 Cr1 Mn1 87.34(9) . .
C83 Cr1 Mn1 78.16(10) . .
C83 Cr1 Mn1 101.84(10) 2_755 .
C81 Cr1 Mn3 87.66(9) . .
C81 Cr1 Mn3 92.34(9) 2_755 .
C82 Cr1 Mn3 101.16(9) 2_755 .
C82 Cr1 Mn3 78.84(9) . .
C83 Cr1 Mn3 9.51(9) . .
C83 Cr1 Mn3 170.49(9) 2_755 .
Mn1 Cr1 Mn3 77.224(9) . .
C81 Cr1 Mn2 77.86(9) . .
C81 Cr1 Mn2 102.14(9) 2_755 .
C82 Cr1 Mn2 169.76(9) 2_755 .
C82 Cr1 Mn2 10.24(9) . .
C83 Cr1 Mn2 87.36(9) . .
C83 Cr1 Mn2 92.64(9) 2_755 .
Mn1 Cr1 Mn2 77.166(9) . .
Mn3 Cr1 Mn2 77.897(8) . .
C1 O11 Mn1 120.7(2) . .
C101 O12 Mn1 131.4(2) . .
C3 O21 Mn2 123.8(2) . .
C201 O22 Mn2 131.2(2) . .
C5 O31 Mn3 121.4(2) . .
C301 O32 Mn3 131.6(2) . .
C11 N11 C13 123.9(3) . .
C11 N11 Mn1 124.1(2) . .
C13 N11 Mn1 111.8(2) . .
C17 N12 C14 121.2(3) . .
C17 N12 Mn1 124.8(2) . .
C14 N12 Mn1 114.0(2) . .
C31 N31 C33 122.9(3) . .
C31 N31 Mn3 124.5(2) . .
C33 N31 Mn3 112.2(2) . .
C37 N32 C34 121.6(3) . .
C37 N32 Mn3 124.0(3) . .
C34 N32 Mn3 114.4(2) . .
C21 N21 C23 123.1(3) . .
C21 N21 Mn2 125.7(2) . .
C23 N21 Mn2 110.8(2) . .
C27 N22 C24 121.3(3) . .
C27 N22 Mn2 124.6(2) . .
C24 N22 Mn2 114.0(2) . .
O11 C1 C2 122.1(3) . .
O11 C1 C6 117.7(3) . .
C2 C1 C6 120.1(3) . .
C3 C2 C1 119.0(3) . .
C3 C2 C11 120.2(3) . .
C1 C2 C11 120.7(3) . .
O21 C3 C2 117.3(3) . .
O21 C3 C4 121.6(3) . .
C2 C3 C4 121.1(3) . .
C3 C4 C5 118.4(3) . .
C3 C4 C21 120.7(3) . .
C5 C4 C21 120.8(3) . .
O31 C5 C6 121.5(3) . .
O31 C5 C4 118.0(3) . .
C6 C5 C4 120.4(3) . .
C5 C6 C1 119.5(3) . .
C5 C6 C31 121.2(3) . .
C1 C6 C31 119.2(3) . .
N11 C11 C2 120.1(3) . .
N11 C11 C12 120.0(3) . .
C2 C11 C12 119.7(3) . .
C11 C12 H12A 109.5 . .
C11 C12 H12B 109.5 . .
H12A C12 H12B 109.5 . .
C11 C12 H12C 109.5 . .
H12A C12 H12C 109.5 . .
H12B C12 H12C 109.5 . .
N11 C13 C14 108.4(3) . .
N11 C13 H13A 110.0 . .
C14 C13 H13A 110.0 . .
N11 C13 H13B 110.0 . .
C14 C13 H13B 110.0 . .
H13A C13 H13B 108.4 . .
N12 C14 C15 113.0(3) . .
N12 C14 C13 104.7(3) . .
C15 C14 C13 109.4(3) . .
N12 C14 C16 107.4(3) . .
C15 C14 C16 111.7(3) . .
C13 C14 C16 110.3(3) . .
C14 C15 H15A 109.5 . .
C14 C15 H15B 109.5 . .
H15A C15 H15B 109.5 . .
C14 C15 H15C 109.5 . .
H15A C15 H15C 109.5 . .
H15B C15 H15C 109.5 . .
C14 C16 H16A 109.5 . .
C14 C16 H16B 109.5 . .
H16A C16 H16B 109.5 . .
C14 C16 H16C 109.5 . .
H16A C16 H16C 109.5 . .
H16B C16 H16C 109.5 . .
N12 C17 C102 126.6(3) . .
N12 C17 H17A 116.7 . .
C102 C17 H17A 116.7 . .
N21 C21 C4 120.9(3) . .
N21 C21 C22 119.3(3) . .
C4 C21 C22 119.6(3) . .
C21 C22 H22A 109.5 . .
C21 C22 H22B 109.5 . .
H22A C22 H22B 109.5 . .
C21 C22 H22C 109.5 . .
H22A C22 H22C 109.5 . .
H22B C22 H22C 109.5 . .
N21 C23 C24 108.2(3) . .
N21 C23 H23A 110.1 . .
C24 C23 H23A 110.1 . .
N21 C23 H23B 110.1 . .
C24 C23 H23B 110.1 . .
H23A C23 H23B 108.4 . .
N22 C24 C23 105.7(3) . .
N22 C24 C26 113.0(3) . .
C23 C24 C26 108.4(3) . .
N22 C24 C25 107.0(3) . .
C23 C24 C25 110.6(3) . .
C26 C24 C25 111.9(3) . .
C24 C25 H25A 109.5 . .
C24 C25 H25B 109.5 . .
H25A C25 H25B 109.5 . .
C24 C25 H25C 109.5 . .
H25A C25 H25C 109.5 . .
H25B C25 H25C 109.5 . .
C24 C26 H26A 109.5 . .
C24 C26 H26B 109.5 . .
H26A C26 H26B 109.5 . .
C24 C26 H26C 109.5 . .
H26A C26 H26C 109.5 . .
H26B C26 H26C 109.5 . .
N22 C27 C202 126.7(3) . .
N22 C27 H27A 116.7 . .
C202 C27 H27A 116.7 . .
N31 C31 C6 120.5(3) . .
N31 C31 C32 119.8(3) . .
C6 C31 C32 119.5(3) . .
C31 C32 H32A 109.5 . .
C31 C32 H32B 109.5 . .
H32A C32 H32B 109.5 . .
C31 C32 H32C 109.5 . .
H32A C32 H32C 109.5 . .
H32B C32 H32C 109.5 . .
N31 C33 C34 108.6(3) . .
N31 C33 H33A 110.0 . .
C34 C33 H33A 110.0 . .
N31 C33 H33B 110.0 . .
C34 C33 H33B 110.0 . .
H33A C33 H33B 108.3 . .
N32 C34 C33 106.2(3) . .
N32 C34 C35 113.9(3) . .
C33 C34 C35 107.9(3) . .
N32 C34 C36 107.1(3) . .
C33 C34 C36 110.6(3) . .
C35 C34 C36 111.1(3) . .
C34 C35 H35A 109.5 . .
C34 C35 H35B 109.5 . .
H35A C35 H35B 109.5 . .
C34 C35 H35C 109.5 . .
H35A C35 H35C 109.5 . .
H35B C35 H35C 109.5 . .
C34 C36 H36A 109.5 . .
C34 C36 H36B 109.5 . .
H36A C36 H36B 109.5 . .
C34 C36 H36C 109.5 . .
H36A C36 H36C 109.5 . .
H36B C36 H36C 109.5 . .
N32 C37 C302 127.2(3) . .
N32 C37 H37A 116.4 . .
C302 C37 H37A 116.4 . .
O12 C101 C102 122.3(3) . .
O12 C101 C106 118.8(3) . .
C102 C101 C106 118.9(3) . .
C101 C102 C103 120.7(3) . .
C101 C102 C17 122.4(3) . .
C103 C102 C17 117.0(3) . .
C104 C103 C102 121.5(3) . .
C104 C103 H10A 119.3 . .
C102 C103 H10A 119.3 . .
C103 C104 C105 116.5(3) . .
C103 C104 C110 122.7(3) . .
C105 C104 C110 120.7(3) . .
C106 C105 C104 125.3(3) . .
C106 C105 H10B 117.4 . .
C104 C105 H10B 117.4 . .
C105 C106 C101 117.1(3) . .
C105 C106 C120 122.4(3) . .
C101 C106 C120 120.4(3) . .
C113 C110 C112 108.9(4) . .
C113 C110 C111 111.6(5) . .
C112 C110 C111 106.1(4) . .
C113 C110 C104 109.0(3) . .
C112 C110 C104 110.9(4) . .
C111 C110 C104 110.3(3) . .
C110 C111 H11A 109.5 . .
C110 C111 H11B 109.5 . .
H11A C111 H11B 109.5 . .
C110 C111 H11C 109.5 . .
H11A C111 H11C 109.5 . .
H11B C111 H11C 109.5 . .
C110 C112 H11I 109.5 . .
C110 C112 H11J 109.5 . .
H11I C112 H11J 109.5 . .
C110 C112 H11K 109.5 . .
H11I C112 H11K 109.5 . .
H11J C112 H11K 109.5 . .
C110 C113 H11L 109.5 . .
C110 C113 H11M 109.5 . .
H11L C113 H11M 109.5 . .
C110 C113 H11N 109.5 . .
H11L C113 H11N 109.5 . .
H11M C113 H11N 109.5 . .
C121 C120 C122 108.4(3) . .
C121 C120 C106 111.0(3) . .
C122 C120 C106 109.5(3) . .
C121 C120 C123 107.0(3) . .
C122 C120 C123 110.3(3) . .
C106 C120 C123 110.5(3) . .
C120 C121 H12D 109.5 . .
C120 C121 H12E 109.5 . .
H12D C121 H12E 109.5 . .
C120 C121 H12F 109.5 . .
H12D C121 H12F 109.5 . .
H12E C121 H12F 109.5 . .
C120 C122 H12Q 109.5 . .
C120 C122 H12R 109.5 . .
H12Q C122 H12R 109.5 . .
C120 C122 H12S 109.5 . .
H12Q C122 H12S 109.5 . .
H12R C122 H12S 109.5 . .
C120 C123 H12T 109.5 . .
C120 C123 H12U 109.5 . .
H12T C123 H12U 109.5 . .
C120 C123 H12V 109.5 . .
H12T C123 H12V 109.5 . .
H12U C123 H12V 109.5 . .
O22 C201 C202 122.5(3) . .
O22 C201 C206 118.3(3) . .
C202 C201 C206 119.1(3) . .
C203 C202 C201 120.3(3) . .
C203 C202 C27 117.1(3) . .
C201 C202 C27 122.6(3) . .
C204 C203 C202 121.3(4) . .
C204 C203 H20J 119.3 . .
C202 C203 H20J 119.3 . .
C203 C204 C205 117.6(3) . .
C203 C204 C210 123.5(4) . .
C205 C204 C210 118.9(4) . .
C206 C205 C204 124.6(4) . .
C206 C205 H20K 117.7 . .
C204 C205 H20K 117.7 . .
C205 C206 C201 117.0(3) . .
C205 C206 C220 123.1(3) . .
C201 C206 C220 119.8(3) . .
C211 C210 C204 110.1(4) . .
C211 C210 C213 108.5(4) . .
C204 C210 C213 111.0(4) . .
C211 C210 C212 110.3(5) . .
C204 C210 C212 108.6(4) . .
C213 C210 C212 108.3(4) . .
C210 C211 H21A 109.5 . .
C210 C211 H21B 109.5 . .
H21A C211 H21B 109.5 . .
C210 C211 H21C 109.5 . .
H21A C211 H21C 109.5 . .
H21B C211 H21C 109.5 . .
C210 C212 H21G 109.5 . .
C210 C212 H21H 109.5 . .
H21G C212 H21H 109.5 . .
C210 C212 H21I 109.5 . .
H21G C212 H21I 109.5 . .
H21H C212 H21I 109.5 . .
C210 C213 H21J 109.5 . .
C210 C213 H21K 109.5 . .
H21J C213 H21K 109.5 . .
C210 C213 H21L 109.5 . .
H21J C213 H21L 109.5 . .
H21K C213 H21L 109.5 . .
C223 C220 C222 107.1(3) . .
C223 C220 C206 111.4(3) . .
C222 C220 C206 110.4(3) . .
C223 C220 C221 107.1(3) . .
C222 C220 C221 110.4(3) . .
C206 C220 C221 110.4(3) . .
C220 C221 H22D 109.5 . .
C220 C221 H22E 109.5 . .
H22D C221 H22E 109.5 . .
C220 C221 H22F 109.5 . .
H22D C221 H22F 109.5 . .
H22E C221 H22F 109.5 . .
C220 C222 H22M 109.5 . .
C220 C222 H22N 109.5 . .
H22M C222 H22N 109.5 . .
C220 C222 H22O 109.5 . .
H22M C222 H22O 109.5 . .
H22N C222 H22O 109.5 . .
C220 C223 H22P 109.5 . .
C220 C223 H22Q 109.5 . .
H22P C223 H22Q 109.5 . .
C220 C223 H22R 109.5 . .
H22P C223 H22R 109.5 . .
H22Q C223 H22R 109.5 . .
O32 C301 C302 121.7(3) . .
O32 C301 C306 119.0(3) . .
C302 C301 C306 119.3(3) . .
C303 C302 C301 120.0(4) . .
C303 C302 C37 117.6(3) . .
C301 C302 C37 122.4(3) . .
C304 C303 C302 121.8(3) . .
C304 C303 H30D 119.1 . .
C302 C303 H30D 119.1 . .
C303 C304 C305 117.3(3) . .
C303 C304 C310 124.1(3) . .
C305 C304 C310 118.6(4) . .
C306 C305 C304 124.2(4) . .
C306 C305 H30E 117.9 . .
C304 C305 H30E 117.9 . .
C305 C306 C301 117.3(3) . .
C305 C306 C320 121.9(4) . .
C301 C306 C320 120.8(3) . .
C311 C310 C312 108.2(3) . .
C311 C310 C313 108.8(4) . .
C312 C310 C313 109.1(4) . .
C311 C310 C304 111.2(4) . .
C312 C310 C304 109.5(3) . .
C313 C310 C304 109.9(3) . .
C310 C311 H31A 109.5 . .
C310 C311 H31B 109.5 . .
H31A C311 H31B 109.5 . .
C310 C311 H31C 109.5 . .
H31A C311 H31C 109.5 . .
H31B C311 H31C 109.5 . .
C310 C312 H31D 109.5 . .
C310 C312 H31E 109.5 . .
H31D C312 H31E 109.5 . .
C310 C312 H31F 109.5 . .
H31D C312 H31F 109.5 . .
H31E C312 H31F 109.5 . .
C310 C313 H31G 109.5 . .
C310 C313 H31H 109.5 . .
H31G C313 H31H 109.5 . .
C310 C313 H31I 109.5 . .
H31G C313 H31I 109.5 . .
H31H C313 H31I 109.5 . .
C321 C320 C322 108.1(3) . .
C321 C320 C306 111.5(3) . .
C322 C320 C306 110.4(3) . .
C321 C320 C323 107.7(4) . .
C322 C320 C323 109.6(3) . .
C306 C320 C323 109.4(3) . .
C320 C321 H32D 109.5 . .
C320 C321 H32E 109.5 . .
H32D C321 H32E 109.5 . .
C320 C321 H32F 109.5 . .
H32D C321 H32F 109.5 . .
H32E C321 H32F 109.5 . .
C320 C322 H32G 109.5 . .
C320 C322 H32H 109.5 . .
H32G C322 H32H 109.5 . .
C320 C322 H32I 109.5 . .
H32G C322 H32I 109.5 . .
H32H C322 H32I 109.5 . .
C320 C323 H32J 109.5 . .
C320 C323 H32K 109.5 . .
H32J C323 H32K 109.5 . .
C320 C323 H32L 109.5 . .
H32J C323 H32L 109.5 . .
H32K C323 H32L 109.5 . .
C81 N81 Mn1 160.6(3) . .
C82 N82 Mn2 161.2(3) . .
C83 N83 Mn3 162.4(3) . .
N81 C81 Cr1 174.8(3) . .
N82 C82 Cr1 175.5(3) . .
N83 C83 Cr1 176.1(3) . .
O42 Mn4 O41 92.77(10) . .
O42 Mn4 N41 166.35(12) . .
O41 Mn4 N41 87.94(11) . .
O42 Mn4 N42 91.37(11) . .
O41 Mn4 N42 156.28(12) . .
N41 Mn4 N42 82.72(12) . .
O42 Mn4 N84 95.90(11) . .
O41 Mn4 N84 97.27(11) . .
N41 Mn4 N84 97.53(11) . .
N42 Mn4 N84 105.52(12) . .
O42 Mn4 Cr2 93.12(8) . .
O41 Mn4 Cr2 84.24(7) . .
N41 Mn4 Cr2 100.51(8) . .
N42 Mn4 Cr2 118.85(9) . .
N84 Mn4 Cr2 13.48(8) . .
O42 Mn4 Mn5 141.10(8) . .
O41 Mn4 Mn5 70.53(7) . .
N41 Mn4 Mn5 51.51(8) . .
N42 Mn4 Mn5 118.20(8) . .
N84 Mn4 Mn5 54.04(8) . .
Cr2 Mn4 Mn5 51.560(7) . .
O42 Mn4 Mn6 86.13(7) . .
O41 Mn4 Mn6 34.33(7) . .
N41 Mn4 Mn6 101.84(8) . .
N42 Mn4 Mn6 169.37(9) . .
N84 Mn4 Mn6 64.56(8) . .
Cr2 Mn4 Mn6 51.118(7) . .
Mn5 Mn4 Mn6 60.010(8) . .
O52 Mn5 O51 92.66(10) . .
O52 Mn5 N51 167.45(12) . .
O51 Mn5 N51 88.07(11) . .
O52 Mn5 N52 91.64(12) . .
O51 Mn5 N52 157.43(12) . .
N51 Mn5 N52 83.08(12) . .
O52 Mn5 N85 95.60(12) . .
O51 Mn5 N85 96.85(11) . .
N51 Mn5 N85 96.76(12) . .
N52 Mn5 N85 104.77(12) . .
O52 Mn5 O88 91.1(4) . .
O51 Mn5 O88 81.0(4) . .
N51 Mn5 O88 76.6(4) . .
N52 Mn5 O88 76.8(4) . .
N85 Mn5 O88 173.1(4) . .
O52 Mn5 Cr2 92.74(8) . .
O51 Mn5 Cr2 84.76(7) . .
N51 Mn5 Cr2 99.81(9) . .
N52 Mn5 Cr2 117.15(9) . .
N85 Mn5 Cr2 12.57(8) . .
O88 Mn5 Cr2 165.4(4) . .
O52 Mn5 Mn4 85.07(7) . .
O51 Mn5 Mn4 35.06(7) . .
N51 Mn5 Mn4 102.43(8) . .
N52 Mn5 Mn4 167.48(9) . .
N85 Mn5 Mn4 63.67(8) . .
O88 Mn5 Mn4 115.3(4) . .
Cr2 Mn5 Mn4 51.145(6) . .
O52 Mn5 Mn6 140.16(8) . .
O51 Mn5 Mn6 70.55(7) . .
N51 Mn5 Mn6 51.48(8) . .
N52 Mn5 Mn6 117.88(9) . .
N85 Mn5 Mn6 53.25(8) . .
O88 Mn5 Mn6 120.0(4) . .
Cr2 Mn5 Mn6 51.122(7) . .
Mn4 Mn5 Mn6 60.176(8) . .
O62 Mn6 O61 93.37(10) . .
O62 Mn6 N61 168.74(11) . .
O61 Mn6 N61 87.83(11) . .
O62 Mn6 N62 91.98(11) . .
O61 Mn6 N62 159.69(11) . .
N61 Mn6 N62 83.25(11) . .
O62 Mn6 N86 95.19(12) . .
O61 Mn6 N86 96.75(11) . .
N61 Mn6 N86 95.78(11) . .
N62 Mn6 N86 102.26(12) . .
O62 Mn6 Cr2 91.60(8) . .
O61 Mn6 Cr2 85.32(7) . .
N61 Mn6 Cr2 99.66(8) . .
N62 Mn6 Cr2 114.11(8) . .
N86 Mn6 Cr2 12.21(8) . .
O62 Mn6 Mn5 85.26(7) . .
O61 Mn6 Mn5 35.21(7) . .
N61 Mn6 Mn5 101.92(8) . .
N62 Mn6 Mn5 165.07(9) . .
N86 Mn6 Mn5 63.50(8) . .
Cr2 Mn6 Mn5 51.453(7) . .
O62 Mn6 Mn4 139.23(8) . .
O61 Mn6 Mn4 70.70(7) . .
N61 Mn6 Mn4 51.46(7) . .
N62 Mn6 Mn4 116.13(8) . .
N86 Mn6 Mn4 52.17(8) . .
Cr2 Mn6 Mn4 51.037(7) . .
Mn5 Mn6 Mn4 59.814(8) . .
C86 Cr2 C86 179.996(2) . 2_656
C86 Cr2 C84 88.73(13) . .
C86 Cr2 C84 91.27(13) 2_656 .
C86 Cr2 C84 91.27(13) . 2_656
C86 Cr2 C84 88.73(13) 2_656 2_656
C84 Cr2 C84 180.00(18) . 2_656
C86 Cr2 C85 91.27(13) . 2_656
C86 Cr2 C85 88.73(13) 2_656 2_656
C84 Cr2 C85 91.70(13) . 2_656
C84 Cr2 C85 88.30(13) 2_656 2_656
C86 Cr2 C85 88.72(13) . .
C86 Cr2 C85 91.27(13) 2_656 .
C84 Cr2 C85 88.30(13) . .
C84 Cr2 C85 91.70(13) 2_656 .
C85 Cr2 C85 179.998(1) 2_656 .
C86 Cr2 Mn4 78.66(10) . .
C86 Cr2 Mn4 101.34(10) 2_656 .
C84 Cr2 Mn4 10.14(9) . .
C84 Cr2 Mn4 169.86(9) 2_656 .
C85 Cr2 Mn4 93.05(9) 2_656 .
C85 Cr2 Mn4 86.94(9) . .
C86 Cr2 Mn6 9.81(9) . .
C86 Cr2 Mn6 170.19(9) 2_656 .
C84 Cr2 Mn6 87.97(9) . .
C84 Cr2 Mn6 92.03(9) 2_656 .
C85 Cr2 Mn6 101.07(9) 2_656 .
C85 Cr2 Mn6 78.93(9) . .
Mn4 Cr2 Mn6 77.845(8) . .
C86 Cr2 Mn5 87.17(9) . .
C86 Cr2 Mn5 92.83(9) 2_656 .
C84 Cr2 Mn5 78.74(9) . .
C84 Cr2 Mn5 101.26(9) 2_656 .
C85 Cr2 Mn5 170.35(9) 2_656 .
C85 Cr2 Mn5 9.65(9) . .
Mn4 Cr2 Mn5 77.295(8) . .
Mn6 Cr2 Mn5 77.424(9) . .
C71 O41 Mn4 121.42(19) . .
C401 O42 Mn4 131.1(2) . .
C73 O51 Mn5 121.0(2) . .
C501 O52 Mn5 131.6(2) . .
C75 O61 Mn6 121.0(2) . .
C601 O62 Mn6 132.0(2) . .
C41 N41 C43 122.2(3) . .
C41 N41 Mn4 124.6(2) . .
C43 N41 Mn4 112.9(2) . .
C47 N42 C44 120.0(3) . .
C47 N42 Mn4 125.2(2) . .
C44 N42 Mn4 114.7(2) . .
C51 N51 C53 122.8(3) . .
C51 N51 Mn5 124.9(2) . .
C53 N51 Mn5 111.8(2) . .
C57 N52 C54 121.3(3) . .
C57 N52 Mn5 124.4(3) . .
C54 N52 Mn5 114.2(2) . .
C61 N61 C63 123.2(3) . .
C61 N61 Mn6 125.2(2) . .
C63 N61 Mn6 111.4(2) . .
C67 N62 C64 121.1(3) . .
C67 N62 Mn6 124.8(2) . .
C64 N62 Mn6 114.1(2) . .
N41 C41 C72 120.2(3) . .
N41 C41 C42 119.2(3) . .
C72 C41 C42 120.4(3) . .
C41 C42 H42E 109.5 . .
C41 C42 H42F 109.5 . .
H42E C42 H42F 109.5 . .
C41 C42 H42G 109.5 . .
H42E C42 H42G 109.5 . .
H42F C42 H42G 109.5 . .
N41 C43 C44 108.8(3) . .
N41 C43 H43I 109.9 . .
C44 C43 H43I 109.9 . .
N41 C43 H43J 109.9 . .
C44 C43 H43J 109.9 . .
H43I C43 H43J 108.3 . .
N42 C44 C46 113.2(3) . .
N42 C44 C43 104.7(3) . .
C46 C44 C43 108.7(3) . .
N42 C44 C45 107.0(3) . .
C46 C44 C45 111.9(3) . .
C43 C44 C45 111.1(3) . .
C44 C45 H45J 109.5 . .
C44 C45 H45K 109.5 . .
H45J C45 H45K 109.5 . .
C44 C45 H45L 109.5 . .
H45J C45 H45L 109.5 . .
H45K C45 H45L 109.5 . .
C44 C46 H46I 109.5 . .
C44 C46 H46J 109.5 . .
H46I C46 H46J 109.5 . .
C44 C46 H46K 109.5 . .
H46I C46 H46K 109.5 . .
H46J C46 H46K 109.5 . .
N42 C47 C402 125.9(3) . .
N42 C47 H47D 117.0 . .
C402 C47 H47D 117.0 . .
N51 C51 C74 120.2(3) . .
N51 C51 C52 120.1(3) . .
C74 C51 C52 119.4(3) . .
C51 C52 H52A 109.5 . .
C51 C52 H52B 109.5 . .
H52A C52 H52B 109.5 . .
C51 C52 H52C 109.5 . .
H52A C52 H52C 109.5 . .
H52B C52 H52C 109.5 . .
N51 C53 C54 108.2(3) . .
N51 C53 H53A 110.1 . .
C54 C53 H53A 110.1 . .
N51 C53 H53B 110.1 . .
C54 C53 H53B 110.1 . .
H53A C53 H53B 108.4 . .
N52 C54 C55 107.0(3) . .
N52 C54 C56 113.7(3) . .
C55 C54 C56 111.0(4) . .
N52 C54 C53 105.1(3) . .
C55 C54 C53 110.8(3) . .
C56 C54 C53 109.1(3) . .
C54 C55 H55A 109.5 . .
C54 C55 H55B 109.5 . .
H55A C55 H55B 109.5 . .
C54 C55 H55C 109.5 . .
H55A C55 H55C 109.5 . .
H55B C55 H55C 109.5 . .
C54 C56 H56A 109.5 . .
C54 C56 H56B 109.5 . .
H56A C56 H56B 109.5 . .
C54 C56 H56C 109.5 . .
H56A C56 H56C 109.5 . .
H56B C56 H56C 109.5 . .
N52 C57 C502 126.5(3) . .
N52 C57 H57A 116.7 . .
C502 C57 H57A 116.7 . .
N61 C61 C76 120.1(3) . .
N61 C61 C62 120.6(3) . .
C76 C61 C62 119.1(3) . .
C61 C62 H62A 109.5 . .
C61 C62 H62B 109.5 . .
H62A C62 H62B 109.5 . .
C61 C62 H62C 109.5 . .
H62A C62 H62C 109.5 . .
H62B C62 H62C 109.5 . .
N61 C63 C64 108.5(3) . .
N61 C63 H63A 110.0 . .
C64 C63 H63A 110.0 . .
N61 C63 H63B 110.0 . .
C64 C63 H63B 110.0 . .
H63A C63 H63B 108.4 . .
N62 C64 C66 113.6(3) . .
N62 C64 C65 107.6(3) . .
C66 C64 C65 111.7(3) . .
N62 C64 C63 104.2(3) . .
C66 C64 C63 108.8(3) . .
C65 C64 C63 110.8(3) . .
C64 C65 H65A 109.5 . .
C64 C65 H65B 109.5 . .
H65A C65 H65B 109.5 . .
C64 C65 H65C 109.5 . .
H65A C65 H65C 109.5 . .
H65B C65 H65C 109.5 . .
C64 C66 H66A 109.5 . .
C64 C66 H66B 109.5 . .
H66A C66 H66B 109.5 . .
C64 C66 H66C 109.5 . .
H66A C66 H66C 109.5 . .
H66B C66 H66C 109.5 . .
N62 C67 C602 127.2(3) . .
N62 C67 H67A 116.4 . .
C602 C67 H67A 116.4 . .
O41 C71 C72 121.3(3) . .
O41 C71 C76 117.8(3) . .
C72 C71 C76 120.8(3) . .
C71 C72 C73 118.7(3) . .
C71 C72 C41 121.1(3) . .
C73 C72 C41 120.2(3) . .
O51 C73 C74 122.1(3) . .
O51 C73 C72 117.0(3) . .
C74 C73 C72 120.9(3) . .
C73 C74 C75 119.2(3) . .
C73 C74 C51 120.3(3) . .
C75 C74 C51 120.5(3) . .
O61 C75 C76 122.0(3) . .
O61 C75 C74 117.8(3) . .
C76 C75 C74 120.1(3) . .
C75 C76 C71 119.0(3) . .
C75 C76 C61 120.2(3) . .
C71 C76 C61 120.8(3) . .
O42 C401 C402 121.7(3) . .
O42 C401 C406 119.4(3) . .
C402 C401 C406 118.9(3) . .
C401 C402 C403 121.0(3) . .
C401 C402 C47 122.8(3) . .
C403 C402 C47 116.2(3) . .
C404 C403 C402 121.0(3) . .
C404 C403 H40H 119.5 . .
C402 C403 H40H 119.5 . .
C403 C404 C405 116.8(3) . .
C403 C404 C420 123.3(3) . .
C405 C404 C420 119.9(3) . .
C406 C405 C404 124.5(3) . .
C406 C405 H40I 117.7 . .
C404 C405 H40I 117.7 . .
C405 C406 C401 117.8(3) . .
C405 C406 C410 122.3(3) . .
C401 C406 C410 119.9(3) . .
C412 C410 C413 107.3(3) . .
C412 C410 C411 110.4(3) . .
C413 C410 C411 107.8(3) . .
C412 C410 C406 110.8(3) . .
C413 C410 C406 111.1(3) . .
C411 C410 C406 109.4(3) . .
C410 C411 H41G 109.5 . .
C410 C411 H41J 109.5 . .
H41G C411 H41J 109.5 . .
C410 C411 H41K 109.5 . .
H41G C411 H41K 109.5 . .
H41J C411 H41K 109.5 . .
C410 C412 H41L 109.5 . .
C410 C412 H41M 109.5 . .
H41L C412 H41M 109.5 . .
C410 C412 H41N 109.5 . .
H41L C412 H41N 109.5 . .
H41M C412 H41N 109.5 . .
C410 C413 H41O 109.5 . .
C410 C413 H41P 109.5 . .
H41O C413 H41P 109.5 . .
C410 C413 H41Q 109.5 . .
H41O C413 H41Q 109.5 . .
H41P C413 H41Q 109.5 . .
C422 C420 C404 108.1(3) . .
C422 C420 C423 108.5(3) . .
C404 C420 C423 111.7(3) . .
C422 C420 C421 110.0(4) . .
C404 C420 C421 110.3(3) . .
C423 C420 C421 108.3(4) . .
C420 C421 H42H 109.5 . .
C420 C421 H42I 109.5 . .
H42H C421 H42I 109.5 . .
C420 C421 H42J 109.5 . .
H42H C421 H42J 109.5 . .
H42I C421 H42J 109.5 . .
C420 C422 H42K 109.5 . .
C420 C422 H42L 109.5 . .
H42K C422 H42L 109.5 . .
C420 C422 H42M 109.5 . .
H42K C422 H42M 109.5 . .
H42L C422 H42M 109.5 . .
C420 C423 H42N 109.5 . .
C420 C423 H42O 109.5 . .
H42N C423 H42O 109.5 . .
C420 C423 H42P 109.5 . .
H42N C423 H42P 109.5 . .
H42O C423 H42P 109.5 . .
O52 C501 C502 121.2(3) . .
O52 C501 C506 119.0(3) . .
C502 C501 C506 119.8(3) . .
C501 C502 C57 123.3(3) . .
C501 C502 C503 119.4(3) . .
C57 C502 C503 117.3(3) . .
C504 C503 C502 121.8(4) . .
C504 C503 H50A 119.1 . .
C502 C503 H50A 119.1 . .
C503 C504 C505 117.3(3) . .
C503 C504 C520 123.1(4) . .
C505 C504 C520 119.6(4) . .
C506 C505 C504 124.4(4) . .
C506 C505 H50B 117.8 . .
C504 C505 H50B 117.8 . .
C505 C506 C501 117.3(3) . .
C505 C506 C510 121.9(3) . .
C501 C506 C510 120.8(3) . .
C506 C510 C513 111.9(3) . .
C506 C510 C512 111.3(3) . .
C513 C510 C512 107.1(4) . .
C506 C510 C511 109.4(3) . .
C513 C510 C511 107.6(4) . .
C512 C510 C511 109.6(3) . .
C510 C511 H51A 109.5 . .
C510 C511 H51B 109.5 . .
H51A C511 H51B 109.5 . .
C510 C511 H51C 109.5 . .
H51A C511 H51C 109.5 . .
H51B C511 H51C 109.5 . .
C510 C512 H51D 109.5 . .
C510 C512 H51E 109.5 . .
H51D C512 H51E 109.5 . .
C510 C512 H51F 109.5 . .
H51D C512 H51F 109.5 . .
H51E C512 H51F 109.5 . .
C510 C513 H51G 109.5 . .
C510 C513 H51H 109.5 . .
H51G C513 H51H 109.5 . .
C510 C513 H51I 109.5 . .
H51G C513 H51I 109.5 . .
H51H C513 H51I 109.5 . .
C51B C520 C52B 109.9(16) . .
C51B C520 C523 130.4(13) . .
C52B C520 C523 58.6(11) . .
C51B C520 C521 40.5(13) . .
C52B C520 C521 139.6(10) . .
C523 C520 C521 114.2(6) . .
C51B C520 C504 117.0(13) . .
C52B C520 C504 108.5(10) . .
C523 C520 C504 112.0(4) . .
C521 C520 C504 110.3(4) . .
C51B C520 C522 65.4(14) . .
C52B C520 C522 50.9(10) . .
C523 C520 C522 106.1(5) . .
C521 C520 C522 105.4(5) . .
C504 C520 C522 108.4(4) . .
C51B C520 C53B 105.9(16) . .
C52B C520 C53B 109.1(15) . .
C523 C520 C53B 51.5(10) . .
C521 C520 C53B 69.9(10) . .
C504 C520 C53B 106.1(10) . .
C522 C520 C53B 144.4(10) . .
C520 C521 H52D 109.5 . .
C520 C521 H52E 109.5 . .
C520 C521 H52F 109.5 . .
C520 C522 H52G 109.5 . .
C520 C522 H52H 109.5 . .
C520 C522 H52I 109.5 . .
C520 C523 H52J 109.5 . .
C520 C523 H52K 109.5 . .
C520 C523 H52L 109.5 . .
C520 C51B H51J 109.5 . .
C520 C51B H51K 109.5 . .
H51J C51B H51K 109.5 . .
C520 C51B H51L 109.5 . .
H51J C51B H51L 109.5 . .
H51K C51B H51L 109.5 . .
C520 C52B H52M 109.5 . .
C520 C52B H52N 109.5 . .
H52M C52B H52N 109.5 . .
C520 C52B H52O 109.5 . .
H52M C52B H52O 109.5 . .
H52N C52B H52O 109.5 . .
C520 C53B H53C 109.5 . .
C520 C53B H53D 109.5 . .
H53C C53B H53D 109.5 . .
C520 C53B H53E 109.5 . .
H53C C53B H53E 109.5 . .
H53D C53B H53E 109.5 . .
O62 C601 C606 119.6(3) . .
O62 C601 C602 121.5(3) . .
C606 C601 C602 118.8(3) . .
C603 C602 C601 120.1(3) . .
C603 C602 C67 117.6(3) . .
C601 C602 C67 122.3(3) . .
C604 C603 C602 122.0(4) . .
C604 C603 H60A 119.0 . .
C602 C603 H60A 119.0 . .
C603 C604 C605 116.2(4) . .
C603 C604 C620 123.4(4) . .
C605 C604 C620 120.4(4) . .
C606 C605 C604 125.0(4) . .
C606 C605 H60B 117.5 . .
C604 C605 H60B 117.5 . .
C605 C606 C601 117.8(4) . .
C605 C606 C610 122.0(3) . .
C601 C606 C610 120.2(3) . .
C613 C610 C612 108.0(4) . .
C613 C610 C611 108.0(4) . .
C612 C610 C611 110.5(4) . .
C613 C610 C606 111.0(4) . .
C612 C610 C606 110.4(4) . .
C611 C610 C606 108.8(4) . .
C610 C611 H61A 109.5 . .
C610 C611 H61B 109.5 . .
H61A C611 H61B 109.5 . .
C610 C611 H61C 109.5 . .
H61A C611 H61C 109.5 . .
H61B C611 H61C 109.5 . .
C610 C612 H61D 109.5 . .
C610 C612 H61E 109.5 . .
H61D C612 H61E 109.5 . .
C610 C612 H61F 109.5 . .
H61D C612 H61F 109.5 . .
H61E C612 H61F 109.5 . .
C610 C613 H61G 109.5 . .
C610 C613 H61H 109.5 . .
H61G C613 H61H 109.5 . .
C610 C613 H61I 109.5 . .
H61G C613 H61I 109.5 . .
H61H C613 H61I 109.5 . .
C604 C620 C622 109.9(4) . .
C604 C620 C621 110.4(4) . .
C622 C620 C621 109.1(5) . .
C604 C620 C623 111.2(4) . .
C622 C620 C623 109.7(5) . .
C621 C620 C623 106.5(5) . .
C620 C621 H62D 109.5 . .
C620 C621 H62E 109.5 . .
H62D C621 H62E 109.5 . .
C620 C621 H62F 109.5 . .
H62D C621 H62F 109.5 . .
H62E C621 H62F 109.5 . .
C620 C622 H62G 109.5 . .
C620 C622 H62H 109.5 . .
H62G C622 H62H 109.5 . .
C620 C622 H62I 109.5 . .
H62G C622 H62I 109.5 . .
H62H C622 H62I 109.5 . .
C620 C623 H62J 109.5 . .
C620 C623 H62K 109.5 . .
H62J C623 H62K 109.5 . .
C620 C623 H62L 109.5 . .
H62J C623 H62L 109.5 . .
H62K C623 H62L 109.5 . .
C84 N84 Mn4 159.8(3) . .
C85 N85 Mn5 161.4(3) . .
C86 N86 Mn6 162.8(3) . .
N84 C84 Cr2 176.5(3) . .
N85 C85 Cr2 176.1(3) . .
N86 C86 Cr2 174.9(3) . .
C807 B1 C85B 88.1(12) . .
C807 B1 C813 110.9(4) . .
C85B B1 C813 136.6(13) . .
C807 B1 C819 112.8(4) . .
C85B B1 C819 32.9(11) . .
C813 B1 C819 105.3(5) . .
C807 B1 C801 108.8(5) . .
C85B B1 C801 100.1(12) . .
C813 B1 C801 109.2(4) . .
C819 B1 C801 109.9(4) . .
C806 C801 C802 113.9(5) . .
C806 C801 B1 123.3(5) . .
C802 C801 B1 122.6(5) . .
C803 C802 C801 124.3(6) . .
C803 C802 H80A 117.9 . .
C801 C802 H80A 117.9 . .
C804 C803 C802 118.9(7) . .
C804 C803 H80B 120.5 . .
C802 C803 H80B 120.5 . .
C803 C804 C805 121.6(7) . .
C803 C804 H80C 119.2 . .
C805 C804 H80C 119.2 . .
C804 C805 C806 117.7(6) . .
C804 C805 H80D 121.2 . .
C806 C805 H80D 121.2 . .
C801 C806 C805 123.5(7) . .
C801 C806 H80E 118.3 . .
C805 C806 H80E 118.3 . .
C808 C807 C812 113.3(6) . .
C808 C807 B1 125.6(5) . .
C812 C807 B1 121.1(5) . .
C809 C808 C807 125.1(6) . .
C809 C808 H80F 117.5 . .
C807 C808 H80F 117.5 . .
C808 C809 C810 118.9(7) . .
C808 C809 H80G 120.6 . .
C810 C809 H80G 120.6 . .
C811 C810 C809 117.9(7) . .
C811 C810 H81A 121.1 . .
C809 C810 H81A 121.1 . .
C812 C811 C810 120.8(6) . .
C812 C811 H81B 119.6 . .
C810 C811 H81B 119.6 . .
C811 C812 C807 124.1(7) . .
C811 C812 H81C 117.9 . .
C807 C812 H81C 117.9 . .
C814 C813 C818 115.1(6) . .
C814 C813 B1 123.6(6) . .
C818 C813 B1 121.3(5) . .
C815 C814 C813 121.9(7) . .
C815 C814 H81D 119.1 . .
C813 C814 H81D 119.1 . .
C814 C815 C816 121.6(8) . .
C814 C815 H81E 119.2 . .
C816 C815 H81E 119.2 . .
C815 C816 C817 119.4(9) . .
C815 C816 H81F 120.3 . .
C817 C816 H81F 120.3 . .
C816 C817 C818 118.5(9) . .
C816 C817 H81G 120.7 . .
C818 C817 H81G 120.7 . .
C817 C818 C813 123.3(7) . .
C817 C818 H81H 118.4 . .
C813 C818 H81H 118.4 . .
C824 C819 C820 113.5(6) . .
C824 C819 B1 126.2(5) . .
C820 C819 B1 120.3(6) . .
C819 C820 C821 124.2(8) . .
C819 C820 H82A 117.9 . .
C821 C820 H82A 117.9 . .
C822 C821 C820 118.9(9) . .
C822 C821 H82B 120.5 . .
C820 C821 H82B 120.5 . .
C821 C822 C823 118.8(8) . .
C821 C822 H82C 120.6 . .
C823 C822 H82C 120.6 . .
C824 C823 C822 120.9(7) . .
C824 C823 H82D 119.5 . .
C822 C823 H82D 119.5 . .
C823 C824 C819 123.6(6) . .
C823 C824 H82E 118.2 . .
C819 C824 H82E 118.2 . .
C81B C80B C85B 125(3) . .
C82B C81B C80B 125(4) . .
C81B C82B C83B 113(4) . .
C84B C83B C82B 121(5) . .
C83B C84B C85B 126(5) . .
C84B C85B C80B 110(3) . .
C84B C85B B1 121(3) . .
C80B C85B B1 128(3) . .
C837 B2 C825 106.0(3) . .
C837 B2 C831 110.9(3) . .
C825 B2 C831 111.2(3) . .
C837 B2 C843 112.7(3) . .
C825 B2 C843 110.5(3) . .
C831 B2 C843 105.7(3) . .
C826 C825 C830 114.3(4) . .
C826 C825 B2 125.2(4) . .
C830 C825 B2 120.4(4) . .
C827 C826 C825 122.4(4) . .
C827 C826 H82F 118.8 . .
C825 C826 H82F 118.8 . .
C828 C827 C826 121.0(5) . .
C828 C827 H82G 119.5 . .
C826 C827 H82G 119.5 . .
C827 C828 C829 118.2(5) . .
C827 C828 H82H 120.9 . .
C829 C828 H82H 120.9 . .
C830 C829 C828 121.5(5) . .
C830 C829 H82I 119.2 . .
C828 C829 H82I 119.2 . .
C829 C830 C825 122.5(5) . .
C829 C830 H83A 118.8 . .
C825 C830 H83A 118.8 . .
C832 C831 C836 115.5(4) . .
C832 C831 B2 124.7(4) . .
C836 C831 B2 119.8(3) . .
C831 C832 C833 122.0(5) . .
C831 C832 H83B 119.0 . .
C833 C832 H83B 119.0 . .
C834 C833 C832 120.3(4) . .
C834 C833 H83C 119.8 . .
C832 C833 H83C 119.8 . .
C833 C834 C835 119.7(5) . .
C833 C834 H83D 120.2 . .
C835 C834 H83D 120.2 . .
C834 C835 C836 119.5(5) . .
C834 C835 H83E 120.3 . .
C836 C835 H83E 120.3 . .
C835 C836 C831 123.0(4) . .
C835 C836 H83F 118.5 . .
C831 C836 H83F 118.5 . .
C838 C837 C842 114.6(4) . .
C838 C837 B2 125.2(4) . .
C842 C837 B2 120.0(4) . .
C837 C838 C839 122.8(4) . .
C837 C838 H83G 118.6 . .
C839 C838 H83G 118.6 . .
C840 C839 C838 120.3(5) . .
C840 C839 H83H 119.9 . .
C838 C839 H83H 119.9 . .
C841 C840 C839 118.8(5) . .
C841 C840 H84A 120.6 . .
C839 C840 H84A 120.6 . .
C840 C841 C842 121.0(5) . .
C840 C841 H84B 119.5 . .
C842 C841 H84B 119.5 . .
C841 C842 C837 122.6(4) . .
C841 C842 H84C 118.7 . .
C837 C842 H84C 118.7 . .
C848 C843 C844 115.0(3) . .
C848 C843 B2 120.6(3) . .
C844 C843 B2 124.3(4) . .
C845 C844 C843 122.1(4) . .
C845 C844 H84D 118.9 . .
C843 C844 H84D 118.9 . .
C846 C845 C844 120.8(4) . .
C846 C845 H84E 119.6 . .
C844 C845 H84E 119.6 . .
C845 C846 C847 118.4(4) . .
C845 C846 H84F 120.8 . .
C847 C846 H84F 120.8 . .
C848 C847 C846 120.1(4) . .
C848 C847 H84G 119.9 . .
C846 C847 H84G 119.9 . .
C847 C848 C843 123.5(4) . .
C847 C848 H84H 118.2 . .
C843 C848 H84H 118.2 . .
C855 B3 C861 111.9(3) . .
C855 B3 C867 113.3(3) . .
C861 B3 C867 106.7(3) . .
C855 B3 C849 106.4(3) . .
C861 B3 C849 110.6(3) . .
C867 B3 C849 107.9(3) . .
C850 C849 C854 114.7(4) . .
C850 C849 B3 122.0(4) . .
C854 C849 B3 123.3(4) . .
C851 C850 C849 122.8(4) . .
C851 C850 H85A 118.6 . .
C849 C850 H85A 118.6 . .
C852 C851 C850 119.5(5) . .
C852 C851 H85B 120.3 . .
C850 C851 H85B 120.3 . .
C853 C852 C851 120.0(4) . .
C853 C852 H85C 120.0 . .
C851 C852 H85C 120.0 . .
C852 C853 C854 120.3(5) . .
C852 C853 H85D 119.9 . .
C854 C853 H85D 119.9 . .
C853 C854 C849 122.6(4) . .
C853 C854 H85E 118.7 . .
C849 C854 H85E 118.7 . .
C856 C855 C860 114.2(4) . .
C856 C855 B3 123.6(4) . .
C860 C855 B3 121.9(4) . .
C857 C856 C855 123.7(4) . .
C857 C856 H85F 118.1 . .
C855 C856 H85F 118.1 . .
C858 C857 C856 119.9(4) . .
C858 C857 H85G 120.0 . .
C856 C857 H85G 120.0 . .
C857 C858 C859 119.4(4) . .
C857 C858 H85H 120.3 . .
C859 C858 H85H 120.3 . .
C858 C859 C860 119.3(4) . .
C858 C859 H85I 120.4 . .
C860 C859 H85I 120.4 . .
C859 C860 C855 123.5(4) . .
C859 C860 H86A 118.3 . .
C855 C860 H86A 118.3 . .
C862 C861 C866 115.4(4) . .
C862 C861 B3 122.0(3) . .
C866 C861 B3 122.2(3) . .
C861 C862 C863 122.5(4) . .
C861 C862 H86B 118.8 . .
C863 C862 H86B 118.8 . .
C864 C863 C862 120.4(4) . .
C864 C863 H86C 119.8 . .
C862 C863 H86C 119.8 . .
C863 C864 C865 118.4(4) . .
C863 C864 H86D 120.8 . .
C865 C864 H86D 120.8 . .
C864 C865 C866 120.9(4) . .
C864 C865 H86E 119.5 . .
C866 C865 H86E 119.5 . .
C865 C866 C861 122.4(4) . .
C865 C866 H86F 118.8 . .
C861 C866 H86F 118.8 . .
C868 C867 C872 114.3(4) . .
C868 C867 B3 123.6(4) . .
C872 C867 B3 122.1(3) . .
C867 C868 C869 122.7(4) . .
C867 C868 H86G 118.7 . .
C869 C868 H86G 118.7 . .
C870 C869 C868 121.2(4) . .
C870 C869 H86H 119.4 . .
C868 C869 H86H 119.4 . .
C869 C870 C871 117.7(4) . .
C872 C871 C870 120.3(5) . .
C872 C871 H87B 119.8 . .
C870 C871 H87B 119.8 . .
C871 C872 C867 123.8(4) . .
C871 C872 H87C 118.1 . .
C867 C872 H87C 118.1 . .
O901 C901 C902 121.0(4) . .
O901 C901 C903 122.2(4) . .
C902 C901 C903 116.8(4) . .
C901 C902 H90A 109.5 . .
C901 C902 H90B 109.5 . .
H90A C902 H90B 109.5 . .
C901 C902 H90C 109.5 . .
H90A C902 H90C 109.5 . .
H90B C902 H90C 109.5 . .
C901 C903 H90D 109.5 . .
C901 C903 H90E 109.5 . .
H90D C903 H90E 109.5 . .
C901 C903 H90F 109.5 . .
H90D C903 H90F 109.5 . .
H90E C903 H90F 109.5 . .
O904 C904 C906 123.6(6) . .
O904 C904 C905 117.5(6) . .
C906 C904 C905 118.9(6) . .
C904 C905 H90G 109.5 . .
C904 C905 H90H 109.5 . .
H90G C905 H90H 109.5 . .
C904 C905 H90I 109.5 . .
H90G C905 H90I 109.5 . .
H90H C905 H90I 109.5 . .
C904 C906 H90J 109.5 . .
C904 C906 H90K 109.5 . .
H90J C906 H90K 109.5 . .
C904 C906 H90L 109.5 . .
H90J C906 H90L 109.5 . .
H90K C906 H90L 109.5 . .
O907 C907 C908 124.2(12) . .
O907 C907 C909 117.0(9) . .
C908 C907 C909 118.7(9) . .
C907 C908 H90M 109.5 . .
C907 C908 H90N 109.5 . .
H90M C908 H90N 109.5 . .
C907 C908 H90O 109.5 . .
H90M C908 H90O 109.5 . .
H90N C908 H90O 109.5 . .
C907 C909 H90P 109.5 . .
C907 C909 H90Q 109.5 . .
H90P C909 H90Q 109.5 . .
C907 C909 H90R 109.5 . .
H90P C909 H90R 109.5 . .
H90Q C909 H90R 109.5 . .
O910 C910 C912 121.8(7) . .
O910 C910 C911 122.2(7) . .
C912 C910 C911 116.0(7) . .
C910 C911 H91A 109.5 . .
C910 C911 H91B 109.5 . .
H91A C911 H91B 109.5 . .
C910 C911 H91C 109.5 . .
H91A C911 H91C 109.5 . .
H91B C911 H91C 109.5 . .
C910 C912 H91D 109.5 . .
C910 C912 H91E 109.5 . .
H91D C912 H91E 109.5 . .
C910 C912 H91F 109.5 . .
H91D C912 H91F 109.5 . .
H91E C912 H91F 109.5 . .
O913 C913 C915 118.7(9) . .
O913 C913 C914 125.7(9) . .
C915 C913 C914 115.5(7) . .
C913 C914 H91G 109.5 . .
C913 C914 H91H 109.5 . .
H91G C914 H91H 109.5 . .
C913 C914 H91I 109.5 . .
H91G C914 H91I 109.5 . .
H91H C914 H91I 109.5 . .
C913 C915 H91J 109.5 . .
C913 C915 H91K 109.5 . .
H91J C915 H91K 109.5 . .
C913 C915 H91L 109.5 . .
H91J C915 H91L 109.5 . .
H91K C915 H91L 109.5 . .
O916 C916 C918 130.1(9) . .
O916 C916 C917 119.2(9) . .
C918 C916 C917 110.6(8) . .
C916 C917 H91M 109.5 . .
C916 C917 H91N 109.5 . .
H91M C917 H91N 109.5 . .
C916 C917 H91O 109.5 . .
H91M C917 H91O 109.5 . .
H91N C917 H91O 109.5 . .
C916 C918 H91P 109.5 . .
C916 C918 H91Q 109.5 . .
H91P C918 H91Q 109.5 . .
C916 C918 H91R 109.5 . .
H91P C918 H91R 109.5 . .
H91Q C918 H91R 109.5 . .
O919 C919 C920 122.8(9) . .
O919 C919 C921 122.9(8) . .
C920 C919 C921 113.6(9) . .
C919 C920 H92A 109.5 . .
C919 C920 H92B 109.5 . .
H92A C920 H92B 109.5 . .
C919 C920 H92C 109.5 . .
H92A C920 H92C 109.5 . .
H92B C920 H92C 109.5 . .
C919 C921 H92D 109.5 . .
C919 C921 H92E 109.5 . .
H92D C921 H92E 109.5 . .
C919 C921 H92F 109.5 . .
H92D C921 H92F 109.5 . .
H92E C921 H92F 109.5 . .
O922 C922 C924 126(2) . .
O922 C922 C923 117.0(18) . .
C924 C922 C923 115.9(16) . .
C922 C923 H92G 109.5 . .
C922 C923 H92H 109.5 . .
H92G C923 H92H 109.5 . .
C922 C923 H92I 109.5 . .
H92G C923 H92I 109.5 . .
H92H C923 H92I 109.5 . .
C922 C924 H92J 109.5 . .
C922 C924 H92K 109.5 . .
H92J C924 H92K 109.5 . .
C922 C924 H92L 109.5 . .
H92J C924 H92L 109.5 . .
H92K C924 H92L 109.5 . .
O925 C925 C927 112.2(15) . .
O925 C925 C926 114.8(18) . .
C927 C925 C926 125.9(15) . .
C925 C926 H92M 109.5 . .
C925 C926 H92N 109.5 . .
H92M C926 H92N 109.5 . .
C925 C926 H92O 109.5 . .
H92M C926 H92O 109.5 . .
H92N C926 H92O 109.5 . .
C925 C927 H92P 109.5 . .
C925 C927 H92Q 109.5 . .
H92P C927 H92Q 109.5 . .
C925 C927 H92R 109.5 . .
H92P C927 H92R 109.5 . .
H92Q C927 H92R 109.5 . .
O928 C928 C930 127.7(14) . .
O928 C928 C929 116.6(12) . .
C930 C928 C929 115.7(13) . .
C928 C929 H92S 109.5 . .
C928 C929 H92T 109.5 . .
H92S C929 H92T 109.5 . .
C928 C929 H92U 109.5 . .
H92S C929 H92U 109.5 . .
H92T C929 H92U 109.5 . .
C928 C930 H93A 109.5 . .
C928 C930 H93B 109.5 . .
H93A C930 H93B 109.5 . .
C928 C930 H93C 109.5 . .
H93A C930 H93C 109.5 . .
H93B C930 H93C 109.5 . .
C931 O931 Mn3 138.7(4) . .
O931 C931 C933 119.9(6) . .
O931 C931 C932 121.7(7) . .
C933 C931 C932 118.3(7) . .
C931 C932 H93D 109.5 . .
C931 C932 H93E 109.5 . .
H93D C932 H93E 109.5 . .
C931 C932 H93F 109.5 . .
H93D C932 H93F 109.5 . .
H93E C932 H93F 109.5 . .
C931 C933 H93G 109.5 . .
C931 C933 H93H 109.5 . .
H93G C933 H93H 109.5 . .
C931 C933 H93I 109.5 . .
H93G C933 H93I 109.5 . .
H93H C933 H93I 109.5 . .
O934 C934 C936 121.0(14) . .
O934 C934 C935 112.6(12) . .
C936 C934 C935 126.4(13) . .
C934 C935 H93J 109.5 . .
C934 C935 H93K 109.5 . .
H93J C935 H93K 109.5 . .
C934 C935 H93L 109.5 . .
H93J C935 H93L 109.5 . .
H93K C935 H93L 109.5 . .
C934 C936 H93M 109.5 . .
C934 C936 H93N 109.5 . .
H93M C936 H93N 109.5 . .
C934 C936 H93O 109.5 . .
H93M C936 H93O 109.5 . .
H93N C936 H93O 109.5 . .
O937 C937 C939 112.8(16) . .
O937 C937 C938 129.5(18) . .
C939 C937 C938 116.2(17) . .
C937 C938 H93P 109.5 . .
C937 C938 H93Q 109.5 . .
H93P C938 H93Q 109.5 . .
C937 C938 H93R 109.5 . .
H93P C938 H93R 109.5 . .
H93Q C938 H93R 109.5 . .
C937 C939 H93S 109.5 . .
C937 C939 H93T 109.5 . .
H93S C939 H93T 109.5 . .
C937 C939 H93U 109.5 . .
H93S C939 H93U 109.5 . .
H93T C939 H93U 109.5 . .
O940 C940 C942 126.3(19) . .
O940 C940 C941 118.0(18) . .
C942 C940 C941 114.6(15) . .
C940 C941 H94A 109.5 . .
C940 C941 H94B 109.5 . .
H94A C941 H94B 109.5 . .
C940 C941 H94C 109.5 . .
H94A C941 H94C 109.5 . .
H94B C941 H94C 109.5 . .
C940 C942 H94D 109.5 . .
C940 C942 H94E 109.5 . .
H94D C942 H94E 109.5 . .
C940 C942 H94F 109.5 . .
H94D C942 H94F 109.5 . .
H94E C942 H94F 109.5 . .

loop_
_geom_bond_atom_site_label_1
_geom_bond_atom_site_label_2
_geom_bond_distance
_geom_bond_site_symmetry_2
Mn1 O12 1.857(2) .
Mn1 O11 1.890(2) .
Mn1 N11 1.959(3) .
Mn1 N12 1.977(3) .
Mn1 N81 2.140(3) .
Mn1 Cr1 5.2624(6) .
Mn1 Mn3 6.6141(8) .
Mn1 Mn2 6.6321(8) .
Mn3 O32 1.854(3) .
Mn3 O31 1.894(2) .
Mn3 N31 1.963(3) .
Mn3 N32 1.986(3) .
Mn3 N83 2.191(3) .
Mn3 O931 2.712(4) .
Mn3 Cr1 5.3359(6) .
Mn3 Mn2 6.7306(7) .
Mn2 O22 1.866(2) .
Mn2 O21 1.892(2) .
Mn2 N21 1.966(3) .
Mn2 N22 1.980(3) .
Mn2 N82 2.236(3) .
Mn2 O87 2.418(3) .
Mn2 Cr1 5.3710(5) .
Cr1 C81 2.070(4) .
Cr1 C81 2.070(4) 2_755
Cr1 C82 2.077(3) 2_755
Cr1 C82 2.077(3) .
Cr1 C83 2.080(4) .
Cr1 C83 2.080(4) 2_755
O11 C1 1.305(4) .
O12 C101 1.318(4) .
O21 C3 1.309(4) .
O22 C201 1.321(4) .
O31 C5 1.310(4) .
O32 C301 1.319(4) .
N11 C11 1.302(4) .
N11 C13 1.477(4) .
N12 C17 1.288(4) .
N12 C14 1.509(4) .
N31 C31 1.301(4) .
N31 C33 1.478(4) .
N32 C37 1.291(5) .
N32 C34 1.488(5) .
N21 C21 1.301(4) .
N21 C23 1.483(4) .
N22 C27 1.296(4) .
N22 C24 1.502(4) .
C1 C2 1.419(4) .
C1 C6 1.423(5) .
C2 C3 1.417(5) .
C2 C11 1.459(5) .
C3 C4 1.423(5) .
C4 C5 1.431(4) .
C4 C21 1.454(4) .
C5 C6 1.414(5) .
C6 C31 1.463(4) .
C11 C12 1.515(4) .
C12 H12A 0.9800 .
C12 H12B 0.9800 .
C12 H12C 0.9800 .
C13 C14 1.524(5) .
C13 H13A 0.9900 .
C13 H13B 0.9900 .
C14 C15 1.519(5) .
C14 C16 1.525(5) .
C15 H15A 0.9800 .
C15 H15B 0.9800 .
C15 H15C 0.9800 .
C16 H16A 0.9800 .
C16 H16B 0.9800 .
C16 H16C 0.9800 .
C17 C102 1.444(5) .
C17 H17A 0.9500 .
C21 C22 1.518(5) .
C22 H22A 0.9800 .
C22 H22B 0.9800 .
C22 H22C 0.9800 .
C23 C24 1.528(5) .
C23 H23A 0.9900 .
C23 H23B 0.9900 .
C24 C26 1.530(5) .
C24 C25 1.534(5) .
C25 H25A 0.9800 .
C25 H25B 0.9800 .
C25 H25C 0.9800 .
C26 H26A 0.9800 .
C26 H26B 0.9800 .
C26 H26C 0.9800 .
C27 C202 1.440(5) .
C27 H27A 0.9500 .
C31 C32 1.516(5) .
C32 H32A 0.9800 .
C32 H32B 0.9800 .
C32 H32C 0.9800 .
C33 C34 1.527(5) .
C33 H33A 0.9900 .
C33 H33B 0.9900 .
C34 C35 1.534(5) .
C34 C36 1.536(6) .
C35 H35A 0.9800 .
C35 H35B 0.9800 .
C35 H35C 0.9800 .
C36 H36A 0.9800 .
C36 H36B 0.9800 .
C36 H36C 0.9800 .
C37 C302 1.438(5) .
C37 H37A 0.9500 .
C101 C102 1.408(5) .
C101 C106 1.433(5) .
C102 C103 1.411(5) .
C103 C104 1.374(5) .
C103 H10A 0.9500 .
C104 C105 1.411(5) .
C104 C110 1.536(5) .
C105 C106 1.375(5) .
C105 H10B 0.9500 .
C106 C120 1.547(5) .
C110 C113 1.495(7) .
C110 C112 1.518(6) .
C110 C111 1.530(6) .
C111 H11A 0.9800 .
C111 H11B 0.9800 .
C111 H11C 0.9800 .
C112 H11I 0.9800 .
C112 H11J 0.9800 .
C112 H11K 0.9800 .
C113 H11L 0.9800 .
C113 H11M 0.9800 .
C113 H11N 0.9800 .
C120 C121 1.528(5) .
C120 C122 1.541(6) .
C120 C123 1.550(6) .
C121 H12D 0.9800 .
C121 H12E 0.9800 .
C121 H12F 0.9800 .
C122 H12Q 0.9800 .
C122 H12R 0.9800 .
C122 H12S 0.9800 .
C123 H12T 0.9800 .
C123 H12U 0.9800 .
C123 H12V 0.9800 .
C201 C202 1.412(5) .
C201 C206 1.431(5) .
C202 C203 1.412(5) .
C203 C204 1.359(6) .
C203 H20J 0.9500 .
C204 C205 1.409(6) .
C204 C210 1.546(5) .
C205 C206 1.379(5) .
C205 H20K 0.9500 .
C206 C220 1.537(5) .
C210 C211 1.514(7) .
C210 C213 1.548(7) .
C210 C212 1.549(7) .
C211 H21A 0.9800 .
C211 H21B 0.9800 .
C211 H21C 0.9800 .
C212 H21G 0.9800 .
C212 H21H 0.9800 .
C212 H21I 0.9800 .
C213 H21J 0.9800 .
C213 H21K 0.9800 .
C213 H21L 0.9800 .
C220 C223 1.530(5) .
C220 C222 1.531(6) .
C220 C221 1.545(5) .
C221 H22D 0.9800 .
C221 H22E 0.9800 .
C221 H22F 0.9800 .
C222 H22M 0.9800 .
C222 H22N 0.9800 .
C222 H22O 0.9800 .
C223 H22P 0.9800 .
C223 H22Q 0.9800 .
C223 H22R 0.9800 .
C301 C302 1.417(5) .
C301 C306 1.424(5) .
C302 C303 1.414(5) .
C303 C304 1.356(6) .
C303 H30D 0.9500 .
C304 C305 1.420(5) .
C304 C310 1.539(5) .
C305 C306 1.389(5) .
C305 H30E 0.9500 .
C306 C320 1.539(5) .
C310 C311 1.525(6) .
C310 C312 1.527(6) .
C310 C313 1.536(6) .
C311 H31A 0.9800 .
C311 H31B 0.9800 .
C311 H31C 0.9800 .
C312 H31D 0.9800 .
C312 H31E 0.9800 .
C312 H31F 0.9800 .
C313 H31G 0.9800 .
C313 H31H 0.9800 .
C313 H31I 0.9800 .
C320 C321 1.520(6) .
C320 C322 1.529(6) .
C320 C323 1.542(6) .
C321 H32D 0.9800 .
C321 H32E 0.9800 .
C321 H32F 0.9800 .
C322 H32G 0.9800 .
C322 H32H 0.9800 .
C322 H32I 0.9800 .
C323 H32J 0.9800 .
C323 H32K 0.9800 .
C323 H32L 0.9800 .
N81 C81 1.152(5) .
N82 C82 1.153(4) .
N83 C83 1.148(4) .
Mn4 O42 1.854(2) .
Mn4 O41 1.900(2) .
Mn4 N41 1.959(3) .
Mn4 N42 1.973(3) .
Mn4 N84 2.143(3) .
Mn4 Cr2 5.2638(6) .
Mn4 Mn5 6.5940(8) .
Mn4 Mn6 6.6180(7) .
Mn5 O52 1.852(2) .
Mn5 O51 1.889(2) .
Mn5 N51 1.962(3) .
Mn5 N52 1.979(3) .
Mn5 N85 2.155(3) .
Mn5 O88 2.577(17) .
Mn5 Cr2 5.2944(6) .
Mn5 Mn6 6.6070(8) .
Mn6 O62 1.852(2) .
Mn6 O61 1.898(2) .
Mn6 N61 1.964(3) .
Mn6 N62 1.979(3) .
Mn6 N86 2.132(3) .
Mn6 Cr2 5.2699(5) .
Cr2 C86 2.062(3) .
Cr2 C86 2.062(3) 2_656
Cr2 C84 2.070(4) .
Cr2 C84 2.070(4) 2_656
Cr2 C85 2.076(4) 2_656
Cr2 C85 2.076(4) .
O41 C71 1.316(4) .
O42 C401 1.324(4) .
O51 C73 1.318(4) .
O52 C501 1.327(4) .
O61 C75 1.306(4) .
O62 C601 1.325(4) .
N41 C41 1.309(4) .
N41 C43 1.473(4) .
N42 C47 1.298(5) .
N42 C44 1.509(4) .
N51 C51 1.302(4) .
N51 C53 1.478(4) .
N52 C57 1.307(4) .
N52 C54 1.493(5) .
N61 C61 1.290(4) .
N61 C63 1.482(4) .
N62 C67 1.283(4) .
N62 C64 1.514(4) .
C41 C72 1.455(4) .
C41 C42 1.513(5) .
C42 H42E 0.9800 .
C42 H42F 0.9800 .
C42 H42G 0.9800 .
C43 C44 1.526(5) .
C43 H43I 0.9900 .
C43 H43J 0.9900 .
C44 C46 1.524(5) .
C44 C45 1.532(5) .
C45 H45J 0.9800 .
C45 H45K 0.9800 .
C45 H45L 0.9800 .
C46 H46I 0.9800 .
C46 H46J 0.9800 .
C46 H46K 0.9800 .
C47 C402 1.440(5) .
C47 H47D 0.9500 .
C51 C74 1.464(5) .
C51 C52 1.502(5) .
C52 H52A 0.9800 .
C52 H52B 0.9800 .
C52 H52C 0.9800 .
C53 C54 1.533(5) .
C53 H53A 0.9900 .
C53 H53B 0.9900 .
C54 C55 1.531(6) .
C54 C56 1.532(5) .
C55 H55A 0.9800 .
C55 H55B 0.9800 .
C55 H55C 0.9800 .
C56 H56A 0.9800 .
C56 H56B 0.9800 .
C56 H56C 0.9800 .
C57 C502 1.420(5) .
C57 H57A 0.9500 .
C61 C76 1.467(4) .
C61 C62 1.500(5) .
C62 H62A 0.9800 .
C62 H62B 0.9800 .
C62 H62C 0.9800 .
C63 C64 1.531(5) .
C63 H63A 0.9900 .
C63 H63B 0.9900 .
C64 C66 1.524(4) .
C64 C65 1.525(5) .
C65 H65A 0.9800 .
C65 H65B 0.9800 .
C65 H65C 0.9800 .
C66 H66A 0.9800 .
C66 H66B 0.9800 .
C66 H66C 0.9800 .
C67 C602 1.439(5) .
C67 H67A 0.9500 .
C71 C72 1.418(4) .
C71 C76 1.424(4) .
C72 C73 1.425(5) .
C73 C74 1.413(4) .
C74 C75 1.429(4) .
C75 C76 1.422(5) .
C401 C402 1.404(5) .
C401 C406 1.423(5) .
C402 C403 1.413(5) .
C403 C404 1.376(5) .
C403 H40H 0.9500 .
C404 C405 1.416(5) .
C404 C420 1.537(5) .
C405 C406 1.378(5) .
C405 H40I 0.9500 .
C406 C410 1.548(5) .
C410 C412 1.522(6) .
C410 C413 1.531(5) .
C410 C411 1.542(5) .
C411 H41G 0.9800 .
C411 H41J 0.9800 .
C411 H41K 0.9800 .
C412 H41L 0.9800 .
C412 H41M 0.9800 .
C412 H41N 0.9800 .
C413 H41O 0.9800 .
C413 H41P 0.9800 .
C413 H41Q 0.9800 .
C420 C422 1.530(6) .
C420 C423 1.540(6) .
C420 C421 1.542(6) .
C421 H42H 0.9800 .
C421 H42I 0.9800 .
C421 H42J 0.9800 .
C422 H42K 0.9800 .
C422 H42L 0.9800 .
C422 H42M 0.9800 .
C423 H42N 0.9800 .
C423 H42O 0.9800 .
C423 H42P 0.9800 .
C501 C502 1.411(5) .
C501 C506 1.417(5) .
C502 C503 1.432(5) .
C503 C504 1.351(6) .
C503 H50A 0.9500 .
C504 C505 1.416(5) .
C504 C520 1.538(5) .
C505 C506 1.387(5) .
C505 H50B 0.9500 .
C506 C510 1.535(5) .
C510 C513 1.537(6) .
C510 C512 1.543(6) .
C510 C511 1.547(6) .
C511 H51A 0.9800 .
C511 H51B 0.9800 .
C511 H51C 0.9800 .
C512 H51D 0.9800 .
C512 H51E 0.9800 .
C512 H51F 0.9800 .
C513 H51G 0.9800 .
C513 H51H 0.9800 .
C513 H51I 0.9800 .
C520 C51B 1.44(3) .
C520 C52B 1.45(2) .
C520 C523 1.501(8) .
C520 C521 1.525(8) .
C520 C522 1.559(7) .
C520 C53B 1.64(3) .
C521 H52D 0.9800 .
C521 H52E 0.9800 .
C521 H52F 0.9800 .
C522 H52G 0.9800 .
C522 H52H 0.9800 .
C522 H52I 0.9800 .
C523 H52J 0.9800 .
C523 H52K 0.9800 .
C523 H52L 0.9800 .
C51B H51J 0.9800 .
C51B H51K 0.9800 .
C51B H51L 0.9800 .
C52B H52M 0.9800 .
C52B H52N 0.9800 .
C52B H52O 0.9800 .
C53B H53C 0.9800 .
C53B H53D 0.9800 .
C53B H53E 0.9800 .
C601 C606 1.408(5) .
C601 C602 1.424(5) .
C602 C603 1.400(5) .
C603 C604 1.375(6) .
C603 H60A 0.9500 .
C604 C605 1.405(6) .
C604 C620 1.525(6) .
C605 C606 1.378(5) .
C605 H60B 0.9500 .
C606 C610 1.552(5) .
C610 C613 1.537(6) .
C610 C612 1.538(7) .
C610 C611 1.544(7) .
C611 H61A 0.9800 .
C611 H61B 0.9800 .
C611 H61C 0.9800 .
C612 H61D 0.9800 .
C612 H61E 0.9800 .
C612 H61F 0.9800 .
C613 H61G 0.9800 .
C613 H61H 0.9800 .
C613 H61I 0.9800 .
C620 C622 1.528(8) .
C620 C621 1.532(7) .
C620 C623 1.555(7) .
C621 H62D 0.9800 .
C621 H62E 0.9800 .
C621 H62F 0.9800 .
C622 H62G 0.9800 .
C622 H62H 0.9800 .
C622 H62I 0.9800 .
C623 H62J 0.9800 .
C623 H62K 0.9800 .
C623 H62L 0.9800 .
N84 C84 1.150(4) .
N85 C85 1.151(4) .
N86 C86 1.159(4) .
B1 C807 1.635(9) .
B1 C85B 1.64(4) .
B1 C813 1.647(9) .
B1 C819 1.663(9) .
B1 C801 1.667(7) .
C801 C806 1.394(8) .
C801 C802 1.414(8) .
C802 C803 1.378(8) .
C802 H80A 0.9500 .
C803 C804 1.358(10) .
C803 H80B 0.9500 .
C804 C805 1.386(10) .
C804 H80C 0.9500 .
C805 C806 1.418(9) .
C805 H80D 0.9500 .
C806 H80E 0.9500 .
C807 C808 1.377(8) .
C807 C812 1.408(7) .
C808 C809 1.370(9) .
C808 H80F 0.9500 .
C809 C810 1.415(9) .
C809 H80G 0.9500 .
C810 C811 1.367(9) .
C810 H81A 0.9500 .
C811 C812 1.357(8) .
C811 H81B 0.9500 .
C812 H81C 0.9500 .
C813 C814 1.405(8) .
C813 C818 1.416(9) .
C814 C815 1.375(10) .
C814 H81D 0.9500 .
C815 C816 1.382(12) .
C815 H81E 0.9500 .
C816 C817 1.386(13) .
C816 H81F 0.9500 .
C817 C818 1.400(10) .
C817 H81G 0.9500 .
C818 H81H 0.9500 .
C819 C824 1.395(9) .
C819 C820 1.404(9) .
C820 C821 1.407(12) .
C820 H82A 0.9500 .
C821 C822 1.378(14) .
C821 H82B 0.9500 .
C822 C823 1.382(9) .
C822 H82C 0.9500 .
C823 C824 1.381(8) .
C823 H82D 0.9500 .
C824 H82E 0.9500 .
C80B C81B 1.34(5) .
C80B C85B 1.46(5) .
C81B C82B 1.32(5) .
C82B C83B 1.54(5) .
C83B C84B 1.28(7) .
C84B C85B 1.44(5) .
B2 C837 1.642(6) .
B2 C825 1.651(6) .
B2 C831 1.654(6) .
B2 C843 1.654(6) .
C825 C826 1.396(6) .
C825 C830 1.402(6) .
C826 C827 1.392(6) .
C826 H82F 0.9500 .
C827 C828 1.348(7) .
C827 H82G 0.9500 .
C828 C829 1.372(8) .
C828 H82H 0.9500 .
C829 C830 1.365(7) .
C829 H82I 0.9500 .
C830 H83A 0.9500 .
C831 C832 1.382(6) .
C831 C836 1.398(6) .
C832 C833 1.414(6) .
C832 H83B 0.9500 .
C833 C834 1.356(7) .
C833 H83C 0.9500 .
C834 C835 1.377(8) .
C834 H83D 0.9500 .
C835 C836 1.393(6) .
C835 H83E 0.9500 .
C836 H83F 0.9500 .
C837 C838 1.393(6) .
C837 C842 1.418(5) .
C838 C839 1.399(6) .
C838 H83G 0.9500 .
C839 C840 1.375(7) .
C839 H83H 0.9500 .
C840 C841 1.372(7) .
C840 H84A 0.9500 .
C841 C842 1.376(6) .
C841 H84B 0.9500 .
C842 H84C 0.9500 .
C843 C848 1.401(6) .
C843 C844 1.404(5) .
C844 C845 1.401(5) .
C844 H84D 0.9500 .
C845 C846 1.388(6) .
C845 H84E 0.9500 .
C846 C847 1.388(6) .
C846 H84F 0.9500 .
C847 C848 1.387(5) .
C847 H84G 0.9500 .
C848 H84H 0.9500 .
B3 C855 1.631(6) .
B3 C861 1.643(6) .
B3 C867 1.646(6) .
B3 C849 1.666(6) .
C849 C850 1.406(6) .
C849 C854 1.410(6) .
C850 C851 1.395(6) .
C850 H85A 0.9500 .
C851 C852 1.387(7) .
C851 H85B 0.9500 .
C852 C853 1.354(7) .
C852 H85C 0.9500 .
C853 C854 1.397(6) .
C853 H85D 0.9500 .
C854 H85E 0.9500 .
C855 C856 1.395(6) .
C855 C860 1.408(6) .
C856 C857 1.385(6) .
C856 H85F 0.9500 .
C857 C858 1.377(7) .
C857 H85G 0.9500 .
C858 C859 1.388(7) .
C858 H85H 0.9500 .
C859 C860 1.391(6) .
C859 H85I 0.9500 .
C860 H86A 0.9500 .
C861 C862 1.400(5) .
C861 C866 1.402(6) .
C862 C863 1.400(6) .
C862 H86B 0.9500 .
C863 C864 1.381(7) .
C863 H86C 0.9500 .
C864 C865 1.382(7) .
C864 H86D 0.9500 .
C865 C866 1.390(6) .
C865 H86E 0.9500 .
C866 H86F 0.9500 .
C867 C868 1.394(5) .
C867 C872 1.410(5) .
C868 C869 1.394(6) .
C868 H86G 0.9500 .
C869 C870 1.384(7) .
C869 H86H 0.9500 .
C870 C871 1.388(7) .
C871 C872 1.378(6) .
C871 H87B 0.9500 .
C872 H87C 0.9500 .
O901 C901 1.205(5) .
C901 C902 1.476(6) .
C901 C903 1.482(5) .
C902 H90A 0.9800 .
C902 H90B 0.9800 .
C902 H90C 0.9800 .
C903 H90D 0.9800 .
C903 H90E 0.9800 .
C903 H90F 0.9800 .
O904 C904 1.195(6) .
C904 C906 1.435(8) .
C904 C905 1.461(8) .
C905 H90G 0.9800 .
C905 H90H 0.9800 .
C905 H90I 0.9800 .
C906 H90J 0.9800 .
C906 H90K 0.9800 .
C906 H90L 0.9800 .
O907 C907 1.201(9) .
C907 C908 1.413(9) .
C907 C909 1.441(10) .
C908 H90M 0.9800 .
C908 H90N 0.9800 .
C908 H90O 0.9800 .
C909 H90P 0.9800 .
C909 H90Q 0.9800 .
C909 H90R 0.9800 .
O910 C910 1.180(6) .
C910 C912 1.433(8) .
C910 C911 1.453(8) .
C911 H91A 0.9800 .
C911 H91B 0.9800 .
C911 H91C 0.9800 .
C912 H91D 0.9800 .
C912 H91E 0.9800 .
C912 H91F 0.9800 .
O913 C913 1.185(7) .
C913 C915 1.432(9) .
C913 C914 1.482(9) .
C914 H91G 0.9800 .
C914 H91H 0.9800 .
C914 H91I 0.9800 .
C915 H91J 0.9800 .
C915 H91K 0.9800 .
C915 H91L 0.9800 .
O916 C916 1.190(7) .
C916 C918 1.449(10) .
C916 C917 1.487(9) .
C917 H91M 0.9800 .
C917 H91N 0.9800 .
C917 H91O 0.9800 .
C918 H91P 0.9800 .
C918 H91Q 0.9800 .
C918 H91R 0.9800 .
O919 C919 1.169(7) .
C919 C920 1.433(9) .
C919 C921 1.489(9) .
C920 H92A 0.9800 .
C920 H92B 0.9800 .
C920 H92C 0.9800 .
C921 H92D 0.9800 .
C921 H92E 0.9800 .
C921 H92F 0.9800 .
O922 C922 1.189(14) .
C922 C924 1.422(14) .
C922 C923 1.437(14) .
C923 H92G 0.9800 .
C923 H92H 0.9800 .
C923 H92I 0.9800 .
C924 H92J 0.9800 .
C924 H92K 0.9800 .
C924 H92L 0.9800 .
O925 C925 1.205(14) .
C925 C927 1.401(14) .
C925 C926 1.477(14) .
C926 H92M 0.9800 .
C926 H92N 0.9800 .
C926 H92O 0.9800 .
C927 H92P 0.9800 .
C927 H92Q 0.9800 .
C927 H92R 0.9800 .
O928 C928 1.182(11) .
C928 C930 1.379(11) .
C928 C929 1.435(12) .
C929 H92S 0.9800 .
C929 H92T 0.9800 .
C929 H92U 0.9800 .
C930 H93A 0.9800 .
C930 H93B 0.9800 .
C930 H93C 0.9800 .
O931 C931 1.208(6) .
C931 C933 1.424(8) .
C931 C932 1.477(9) .
C932 H93D 0.9800 .
C932 H93E 0.9800 .
C932 H93F 0.9800 .
C933 H93G 0.9800 .
C933 H93H 0.9800 .
C933 H93I 0.9800 .
O934 C934 1.180(10) .
C934 C936 1.408(12) .
C934 C935 1.459(12) .
C935 H93J 0.9800 .
C935 H93K 0.9800 .
C935 H93L 0.9800 .
C936 H93M 0.9800 .
C936 H93N 0.9800 .
C936 H93O 0.9800 .
O937 C937 1.194(13) .
C937 C939 1.439(13) .
C937 C938 1.480(14) .
C938 H93P 0.9800 .
C938 H93Q 0.9800 .
C938 H93R 0.9800 .
C939 H93S 0.9800 .
C939 H93T 0.9800 .
C939 H93U 0.9800 .
O940 C940 1.112(12) .
C940 C942 1.434(14) .
C940 C941 1.454(14) .
C941 H94A 0.9800 .
C941 H94B 0.9800 .
C941 H94C 0.9800 .
C942 H94D 0.9800 .
C942 H94E 0.9800 .
C942 H94F 0.9800 .
